data_1570109
loop_
_publ_author_name
'Fang, Jun-Jie'
'Liu, Zheng'
'Shen, Yang-Lin'
'Xie, Yun-Peng'
'Lu, Xing'

_publ_section_title
;
 Template-assisted synthesis of isomeric copper(i) clusters with tunable
 structures showing photophysical and electrochemical properties.
;
_journal_issue 44
_journal_name_full 'Chemical science'
_journal_page_first 12637
_journal_page_last 12644
_journal_paper_doi 10.1039/d3sc04682f
_journal_volume 14
_journal_year 2023
_chemical_formula_moiety 'C180 H288 Cu57 O42 P6 V6, 2(F)'
_chemical_formula_sum 'C180 H288 Cu57 F2 O42 P6 V6'
_chemical_formula_weight 7275.33
_space_group_crystal_system monoclinic
_space_group_IT_number 14
_space_group_name_Hall '-P 2yn'
_space_group_name_H-M_alt 'P 1 21/n 1'
_atom_sites_solution_hydrogens mixed
_atom_sites_solution_primary iterative
_audit_creation_date 2022-12-05
_audit_creation_method
;
Olex2 1.5
(compiled 2022.04.07 svn.rca3783a0 for OlexSys, GUI svn.r6498)
;
_audit_update_record
;
2022-12-27 deposited with the CCDC.	2023-10-13 downloaded from the CCDC.
;
_cell_angle_alpha 90
_cell_angle_beta 95.120(2)
_cell_angle_gamma 90
_cell_formula_units_Z 2
_cell_length_a 20.0030(17)
_cell_length_b 19.6485(16)
_cell_length_c 33.290(3)
_cell_measurement_reflns_used 9958
_cell_measurement_temperature 301.6
_cell_measurement_theta_max 28.03
_cell_measurement_theta_min 2.46
_cell_volume 13031.7(19)
_computing_cell_refinement 'SAINT V8.38A (Bruker, 2018)'
_computing_data_reduction 'SAINT V8.38A (Bruker, 2018)'
_computing_molecular_graphics 'Olex2 1.5 (Dolomanov et al., 2009)'
_computing_publication_material 'Olex2 1.5 (Dolomanov et al., 2009)'
_computing_structure_refinement 'SHELXL 2018/3 (Sheldrick, 2015)'
_computing_structure_solution 'olex2.solve 1.3 (Bourhis et al., 2015)'
_diffrn_ambient_temperature 301.6
_diffrn_detector 'CCD area detector'
_diffrn_detector_area_resol_mean 5.6
_diffrn_detector_type 'Bruker SMART CCD 6000 area detector'
_diffrn_measured_fraction_theta_full 0.997
_diffrn_measured_fraction_theta_max 0.998
_diffrn_measurement_device 'three-circle diffractometer'
_diffrn_measurement_device_type 'Bruker SMART CCD 6000 area detector'
_diffrn_measurement_method '\w scans'
_diffrn_radiation_monochromator graphite
_diffrn_radiation_probe x-ray
_diffrn_radiation_type MoK\a
_diffrn_radiation_wavelength 0.71073
_diffrn_reflns_av_R_equivalents 0.0459
_diffrn_reflns_av_unetI/netI 0.0541
_diffrn_reflns_Laue_measured_fraction_full 0.997
_diffrn_reflns_Laue_measured_fraction_max 0.998
_diffrn_reflns_limit_h_max 25
_diffrn_reflns_limit_h_min -25
_diffrn_reflns_limit_k_max 21
_diffrn_reflns_limit_k_min -25
_diffrn_reflns_limit_l_max 41
_diffrn_reflns_limit_l_min -42
_diffrn_reflns_number 99474
_diffrn_reflns_point_group_measured_fraction_full 0.997
_diffrn_reflns_point_group_measured_fraction_max 0.998
_diffrn_reflns_theta_full 25.242
_diffrn_reflns_theta_max 27.103
_diffrn_reflns_theta_min 2.575
_diffrn_source 'sealed X-ray tube'
_diffrn_source_current 30.0
_diffrn_source_power 1.35
_diffrn_source_target Mo
_diffrn_source_type 'Incoatec I\ms'
_diffrn_source_voltage 45.0
_diffrn_standards_number 0
_exptl_absorpt_coefficient_mu 4.829
_exptl_absorpt_correction_T_max 0.7462
_exptl_absorpt_correction_T_min 0.5616
_exptl_absorpt_correction_type multi-scan
_exptl_crystal_colour 'clear dark black'
_exptl_crystal_colour_lustre clear
_exptl_crystal_colour_modifier dark
_exptl_crystal_colour_primary black
_exptl_crystal_density_diffrn 1.854
_exptl_crystal_description block
_exptl_crystal_F_000 7206
_exptl_crystal_preparation Solvothermal
_exptl_crystal_recrystallization_method Solvothermal
_exptl_crystal_size_max 0.12
_exptl_crystal_size_mid 0.11
_exptl_crystal_size_min 0.1
_refine_diff_density_max 2.215
_refine_diff_density_min -1.060
_refine_diff_density_rms 0.160
_refine_ls_extinction_method none
_refine_ls_goodness_of_fit_ref 1.049
_refine_ls_hydrogen_treatment constr
_refine_ls_matrix_type full
_refine_ls_number_parameters 1561
_refine_ls_number_reflns 28682
_refine_ls_number_restraints 654
_refine_ls_restrained_S_all 1.044
_refine_ls_R_factor_all 0.1128
_refine_ls_R_factor_gt 0.0643
_refine_ls_shift/su_max 0.001
_refine_ls_shift/su_mean 0.000
_refine_ls_structure_factor_coef Fsqd
_refine_ls_weighting_details 'w=1/[\s^2^(Fo^2^)+(0.0781P)^2^+91.0088P] where P=(Fo^2^+2Fc^2^)/3'
_refine_ls_weighting_scheme calc
_refine_ls_wR_factor_gt 0.1623
_refine_ls_wR_factor_ref 0.1967
_reflns_Friedel_coverage 0.000
_reflns_number_gt 18371
_reflns_number_total 28682
_reflns_threshold_expression 'I > 2\s(I)'
_cod_data_source_file d3sc04682f2.cif
_cod_data_source_block 2116536
_cod_depositor_comments 'Adding full bibliography for 1570109--1570116.cif.'
_cod_original_cell_volume 13031.7(18)
_cod_database_code 1570109
_shelx_shelxl_version_number 2018/3
_shelx_space_group_comment
;
The symmetry employed for this shelxl refinement is uniquely defined
by the following loop, which should always be used as a source of
symmetry information in preference to the above space-group names.
They are only intended as comments.
;
_shelx_estimated_absorpt_t_max 0.644
_shelx_estimated_absorpt_t_min 0.595
_smtbx_masks_void_probe_radius 1.2
_smtbx_masks_void_truncation_radius 1.2
_olex2_exptl_crystal_mounting_method MiteGen
_olex2_submission_special_instructions 'No special instructions were received'

loop_
_space_group_symop_operation_xyz
'x, y, z'
'-x+1/2, y+1/2, -z+1/2'
'-x, -y, -z'
'x-1/2, -y-1/2, z-1/2'

loop_
_atom_site_label
_atom_site_type_symbol
_atom_site_fract_x
_atom_site_fract_y
_atom_site_fract_z
_atom_site_U_iso_or_equiv
_atom_site_adp_type
_atom_site_occupancy
_atom_site_site_symmetry_order
_atom_site_calc_flag
_atom_site_refinement_flags_posn
_atom_site_refinement_flags_adp
_atom_site_refinement_flags_occupancy
_atom_site_disorder_assembly
_atom_site_disorder_group
Cu01 Cu 0.500000 0.500000 0.500000 0.0354(3) Uani 1 2 d S U P A 1
Cu02 Cu 0.33891(4) 0.46950(5) 0.48107(3) 0.0394(2) Uani 1 1 d . . . . .
Cu03 Cu 0.44915(5) 0.34427(5) 0.50829(3) 0.0394(2) Uani 1 1 d . . . . .
Cu04 Cu 0.58349(5) 0.40394(5) 0.56602(3) 0.0400(2) Uani 1 1 d . . . . .
Cu05 Cu 0.22796(5) 0.55790(5) 0.51748(3) 0.0424(2) Uani 1 1 d . . . . .
Cu06 Cu 0.41214(5) 0.24938(5) 0.43213(3) 0.0443(2) Uani 1 1 d . . . . .
Cu07 Cu 0.23363(5) 0.46134(5) 0.42891(3) 0.0451(2) Uani 1 1 d . . . . .
Cu08 Cu 0.53211(5) 0.36637(6) 0.65073(3) 0.0454(2) Uani 1 1 d . . . . .
Cu09 Cu 0.42313(5) 0.58813(6) 0.61707(3) 0.0470(2) Uani 1 1 d . . . . .
Cu10 Cu 0.31928(5) 0.52956(6) 0.39702(3) 0.0461(2) Uani 1 1 d . . . . .
Cu11 Cu 0.36386(5) 0.71469(5) 0.41408(3) 0.0460(2) Uani 1 1 d . . . . .
Cu12 Cu 0.44987(5) 0.73360(5) 0.47249(3) 0.0469(2) Uani 1 1 d . . . . .
Cu13 Cu 0.25400(5) 0.73142(6) 0.49000(3) 0.0482(2) Uani 1 1 d . . . . .
Cu14 Cu 0.30337(5) 0.36982(5) 0.52443(3) 0.0471(2) Uani 1 1 d . . . . .
Cu15 Cu 0.35922(5) 0.25677(5) 0.52941(3) 0.0484(2) Uani 1 1 d . . . . .
Cu16 Cu 0.37111(6) 0.29206(6) 0.63338(3) 0.0539(3) Uani 1 1 d . . . . .
Cu17 Cu 0.28749(5) 0.32983(6) 0.36639(3) 0.0529(3) Uani 1 1 d . . . B 1
Cu18 Cu 0.26647(5) 0.64761(6) 0.42714(3) 0.0525(3) Uani 1 1 d . . . . .
Cu19 Cu 0.26026(6) 0.34282(6) 0.44485(4) 0.0556(3) Uani 1 1 d . . . . .
Cu20 Cu 0.45473(5) 0.24379(6) 0.58022(4) 0.0548(3) Uani 1 1 d . . . . .
Cu21 Cu 0.44555(7) 0.36258(7) 0.30391(4) 0.0697(3) Uani 1 1 d . . . . .
V3 V 0.41915(6) 0.40059(6) 0.41901(4) 0.0330(3) Uani 1 1 d . . . . .
Cu22 Cu 0.31833(6) 0.47705(8) 0.67366(4) 0.0688(3) Uani 1 1 d . . . . .
V1 V 0.36770(6) 0.61612(6) 0.51712(4) 0.0332(3) Uani 1 1 d . . . . .
V2 V 0.43210(6) 0.42164(6) 0.58517(4) 0.0340(3) Uani 1 1 d . . . . .
Cu23 Cu 0.32151(7) 0.74063(8) 0.60732(7) 0.0632(7) Uani 0.927(7) 1 d . . P C 1
Cu32 Cu 0.4616(5) 0.4853(6) 0.3481(4) 0.029(5) Uani 0.18(3) 1 d . . P D 2
Cu25 Cu 0.29727(10) 0.60183(10) 0.63352(9) 0.0601(8) Uani 0.781(9) 1 d . . P C 1
Cu31 Cu 0.3078(6) 0.5123(5) 0.5901(3) 0.025(5) Uani 0.17(3) 1 d . . P C 2
Cu30 Cu 0.4475(4) 0.7119(5) 0.5783(3) 0.030(3) Uani 0.19(2) 1 d . . P C 2
Cu28 Cu 0.5524(2) 0.28713(12) 0.35337(13) 0.0633(11) Uani 0.776(15) 1 d . . P D 1
Cu29 Cu 0.54616(13) 0.4623(2) 0.30809(6) 0.0681(11) Uani 0.712(10) 1 d . . P D 1
P1 P 0.19496(11) 0.68812(13) 0.56902(7) 0.0499(5) Uani 1 1 d . . . . .
P2 P 0.41542(12) 0.37587(15) 0.70891(7) 0.0578(6) Uani 1 1 d . . . . .
P3 P 0.39521(13) 0.23436(13) 0.33736(7) 0.0556(6) Uani 1 1 d . . . . .
O1 O 0.4013(3) 0.5556(3) 0.48681(15) 0.0401(12) Uani 1 1 d . . . . .
O2 O 0.4233(3) 0.4248(3) 0.46878(15) 0.0406(12) Uani 1 1 d . . . . .
O3 O 0.4821(2) 0.4175(3) 0.54556(15) 0.0385(11) Uani 1 1 d . . . . .
O4 O 0.4492(3) 0.3495(3) 0.61303(16) 0.0430(12) Uani 1 1 d . . . . .
O5 O 0.3915(3) 0.4698(3) 0.38919(16) 0.0423(12) Uani 1 1 d . . . . .
O6 O 0.3628(3) 0.3348(3) 0.41382(16) 0.0422(12) Uani 1 1 d . . . . .
O7 O 0.4156(3) 0.6893(3) 0.51779(16) 0.0436(12) Uani 1 1 d . . . . .
O8 O 0.2878(2) 0.6302(3) 0.49609(15) 0.0399(12) Uani 1 1 d . . . . .
O9 O 0.4588(3) 0.2772(3) 0.32504(17) 0.0560(16) Uani 1 1 d . . . . .
O10 O 0.3481(3) 0.4243(3) 0.56634(16) 0.0442(13) Uani 1 1 d . . . . .
O11 O 0.3621(3) 0.5840(3) 0.56330(17) 0.0482(14) Uani 1 1 d . . . . .
O12 O 0.4946(3) 0.3708(3) 0.40773(19) 0.0509(14) Uani 1 1 d . . . . .
O13 O 0.4870(3) 0.3644(4) 0.69927(18) 0.0676(19) Uani 1 1 d . . . . .
O14 O 0.4552(3) 0.4882(3) 0.61495(17) 0.0514(14) Uani 1 1 d . . . . .
O15 O 0.2468(3) 0.6844(3) 0.6065(2) 0.0596(17) Uani 1 1 d . . . . .
O16 O 0.3952(3) 0.4539(4) 0.70470(19) 0.0624(17) Uani 1 1 d . . . . .
O17 O 0.4069(4) 0.2080(3) 0.37973(19) 0.0653(18) Uani 1 1 d . . . . .
O18 O 0.2205(4) 0.7415(3) 0.5414(2) 0.0657(18) Uani 1 1 d . . . . .
O19 O 0.3329(4) 0.2779(4) 0.3286(2) 0.074(2) Uani 1 1 d . . . . .
O20 O 0.1819(3) 0.6195(4) 0.5508(2) 0.0626(17) Uani 1 1 d . . . . .
O21 O 0.3621(4) 0.3357(4) 0.6837(2) 0.076(2) Uani 1 1 d . . . . .
C49 C 0.2475(4) 0.4662(4) 0.4929(2) 0.0364(16) Uani 1 1 d . . . . .
C43 C 0.2290(4) 0.5562(5) 0.4049(2) 0.0465(19) Uani 1 1 d . . . . .
C45 C 0.4397(4) 0.2516(4) 0.4922(3) 0.0433(18) Uani 1 1 d . . . . .
C48 C 0.6132(4) 0.3736(4) 0.6190(2) 0.0432(18) Uani 1 1 d . . . . .
C01P C 0.6318(4) 0.3683(4) 0.6559(2) 0.0422(18) Uani 1 1 d . . . . .
C46 C 0.2737(4) 0.2875(4) 0.4966(2) 0.0456(18) Uani 1 1 d . . . . .
C42 C 0.4462(4) 0.7769(4) 0.4204(3) 0.050(2) Uani 1 1 d . . . . .
C40 C 0.4102(4) 0.7853(5) 0.6083(3) 0.056(2) Uani 1 1 d . . . . .
C41 C 0.2782(4) 0.7466(5) 0.4333(3) 0.051(2) Uani 1 1 d . . . . .
C01U C 0.1943(4) 0.4629(4) 0.5092(2) 0.0446(19) Uani 1 1 d . . . . .
C01V C 0.4449(4) 0.1925(4) 0.4791(2) 0.0454(19) Uani 1 1 d . . . . .
C50 C 0.2477(4) 0.5123(5) 0.6342(3) 0.055(2) Uani 1 1 d . . . . .
C01X C 0.6791(4) 0.3625(6) 0.6931(3) 0.058(2) Uani 1 1 d . . . . .
C01Y C 0.1784(4) 0.5921(5) 0.4044(3) 0.056(2) Uani 1 1 d . . . . .
C01Z C 0.3724(5) 0.8327(5) 0.6156(3) 0.062(2) Uani 1 1 d . . . . .
C020 C 0.2531(5) 0.8007(5) 0.4453(3) 0.056(2) Uani 1 1 d . . . . .
C021 C 0.4579(4) 0.8104(4) 0.3913(3) 0.050(2) Uani 1 1 d . . . . .
C44 C 0.2163(4) 0.3799(5) 0.3935(3) 0.050(2) Uani 1 1 d . . . . .
C023 C 0.2150(5) 0.4928(6) 0.6622(3) 0.065(3) Uani 1 1 d . . . . .
C47 C 0.3593(5) 0.2278(5) 0.5868(3) 0.051(2) Uani 1 1 d . . . . .
C025 C 0.2405(5) 0.2480(5) 0.4747(3) 0.057(2) Uani 1 1 d . . . . .
C026 C 0.1916(4) 0.3643(5) 0.3598(3) 0.058(2) Uani 1 1 d . . . . .
C027 C 0.7187(6) 0.4272(7) 0.6992(3) 0.078(3) Uani 1 1 d . . . . .
H02A H 0.745686 0.433716 0.677080 0.117 Uiso 1 1 calc R U . . .
H02B H 0.747303 0.424398 0.723926 0.117 Uiso 1 1 calc R U . . .
H02C H 0.688503 0.464933 0.700602 0.117 Uiso 1 1 calc R U . . .
C028 C 0.3930(5) 0.6241(5) 0.6649(3) 0.060(2) Uani 1 1 d . . . . .
C029 C 0.4478(5) 0.4600(5) 0.2891(3) 0.059(2) Uani 1 1 d . . . . .
C02A C 0.1306(4) 0.4334(5) 0.5230(3) 0.058(2) Uani 1 1 d . . . . .
C02B C 0.3185(5) 0.2109(5) 0.6115(3) 0.065(3) Uani 1 1 d . . . . .
C02C C 0.1089(5) 0.6223(7) 0.4005(3) 0.072(3) Uani 1 1 d . . . . .
C02D C 0.1155(4) 0.7178(7) 0.5856(3) 0.072(3) Uani 1 1 d . . . . .
C02E C 0.4572(6) 0.8573(5) 0.3558(3) 0.072(3) Uani 1 1 d . . . . .
C02F C 0.4573(8) 0.1178(5) 0.4798(4) 0.084(3) Uani 1 1 d . U . . .
C02G C 0.4199(6) 0.4353(6) 0.2587(3) 0.073(3) Uani 1 1 d . . . . .
C02H C 0.2641(7) 0.1764(8) 0.6316(5) 0.101(4) Uani 1 1 d . U . . .
C02I C 0.1495(7) 0.3828(8) 0.5565(5) 0.108(5) Uani 1 1 d . . . . .
H02D H 0.174868 0.346255 0.546255 0.161 Uiso 1 1 calc R U . . .
H02E H 0.109546 0.365007 0.566560 0.161 Uiso 1 1 calc R U . . .
H02F H 0.176201 0.405245 0.578024 0.161 Uiso 1 1 calc R U . . .
C02J C 0.1259(6) 0.7876(7) 0.6061(5) 0.101(5) Uani 1 1 d . . . . .
H02G H 0.083643 0.804613 0.613332 0.152 Uiso 1 1 calc R U . . .
H02H H 0.144346 0.818789 0.587815 0.152 Uiso 1 1 calc R U . . .
H02I H 0.156352 0.782989 0.629926 0.152 Uiso 1 1 calc R U . . .
C02K C 0.6419(7) 0.3495(8) 0.7300(3) 0.102(5) Uani 1 1 d . . . . .
H02J H 0.611859 0.386655 0.733567 0.153 Uiso 1 1 calc R U . . .
H02K H 0.673559 0.345688 0.753291 0.153 Uiso 1 1 calc R U . . .
H02L H 0.616776 0.308027 0.726399 0.153 Uiso 1 1 calc R U . . .
C02L C 0.3886(5) 0.1592(5) 0.3048(3) 0.066(3) Uani 1 1 d . . . . .
C02M C 0.2015(6) 0.1914(6) 0.4551(4) 0.085(4) Uani 1 1 d . . . . .
C02N C 0.1623(7) 0.4759(9) 0.6890(5) 0.107(4) Uani 1 1 d . U . . .
C02O C 0.3399(5) 0.8999(6) 0.6233(3) 0.088(3) Uani 1 1 d D U . . .
C02P C 0.0930(6) 0.4002(9) 0.4868(4) 0.115(6) Uani 1 1 d . . . . .
H02M H 0.120816 0.366035 0.476133 0.172 Uiso 1 1 calc R U . . .
H02N H 0.081625 0.434026 0.466477 0.172 Uiso 1 1 calc R U . . .
H02O H 0.052719 0.379573 0.494682 0.172 Uiso 1 1 calc R U . . .
C02Q C 0.0868(6) 0.4874(7) 0.5392(5) 0.105(5) Uani 1 1 d . . . . .
H02P H 0.045181 0.467391 0.545487 0.158 Uiso 1 1 calc R U . . .
H02Q H 0.077921 0.522300 0.519254 0.158 Uiso 1 1 calc R U . . .
H02R H 0.109288 0.506876 0.563154 0.158 Uiso 1 1 calc R U . . .
C02R C 0.4124(6) 0.3519(6) 0.7617(3) 0.072(3) Uani 1 1 d . . . . .
C02S C 0.0914(7) 0.6464(10) 0.4426(4) 0.119(6) Uani 1 1 d . . . . .
H02S H 0.094141 0.608496 0.460882 0.179 Uiso 1 1 calc R U . . .
H02T H 0.046694 0.664525 0.440513 0.179 Uiso 1 1 calc R U . . .
H02U H 0.122565 0.680953 0.452441 0.179 Uiso 1 1 calc R U . . .
C02T C 0.2276(6) 0.8710(6) 0.4470(3) 0.096(4) Uani 1 1 d D U . . .
C02U C 0.3424(7) 0.3668(9) 0.7745(4) 0.113(6) Uani 1 1 d . . . . .
H02V H 0.335542 0.415134 0.775302 0.169 Uiso 1 1 calc R U . . .
H02W H 0.338288 0.347861 0.800714 0.169 Uiso 1 1 calc R U . . .
H02X H 0.309264 0.346773 0.755392 0.169 Uiso 1 1 calc R U . . .
C02V C 0.3789(6) 0.6501(6) 0.6962(3) 0.072(3) Uani 1 1 d . . . . .
C02W C 0.3843(7) 0.1817(7) 0.2607(3) 0.100(5) Uani 1 1 d . . . . .
H02Y H 0.345896 0.210630 0.255072 0.150 Uiso 1 1 calc R U . . .
H H 0.380056 0.142429 0.243514 0.150 Uiso 1 1 calc R U . . .
HA H 0.424243 0.206304 0.255730 0.150 Uiso 1 1 calc R U . . .
C02X C 0.5056(10) 0.9165(8) 0.3656(5) 0.137(7) Uani 1 1 d . . . . .
H02Z H 0.491178 0.942009 0.387841 0.206 Uiso 1 1 calc R U . . .
HB H 0.505929 0.945657 0.342425 0.206 Uiso 1 1 calc R U . . .
HC H 0.549944 0.899146 0.372536 0.206 Uiso 1 1 calc R U . . .
C02Y C 0.4635(8) 0.3949(10) 0.7868(3) 0.118(6) Uani 1 1 d . . . . .
H02 H 0.507812 0.383911 0.779833 0.177 Uiso 1 1 calc R U . . .
HD H 0.460473 0.385617 0.814897 0.177 Uiso 1 1 calc R U . . .
HE H 0.454613 0.442184 0.781558 0.177 Uiso 1 1 calc R U . . .
C02Z C 0.7239(7) 0.3012(8) 0.6865(4) 0.117(6) Uani 1 1 d . . . . .
H1 H 0.696370 0.262223 0.679392 0.176 Uiso 1 1 calc R U . . .
HF H 0.751877 0.291873 0.710791 0.176 Uiso 1 1 calc R U . . .
HG H 0.751545 0.310975 0.665051 0.176 Uiso 1 1 calc R U . . .
C030 C 0.3844(6) 0.4223(7) 0.2184(4) 0.109(4) Uani 1 1 d D U . . .
C031 C 0.0912(7) 0.6678(9) 0.6146(5) 0.122(6) Uani 1 1 d . . . . .
H03A H 0.127912 0.653977 0.633345 0.184 Uiso 1 1 calc R U . . .
H03B H 0.073146 0.628689 0.600067 0.184 Uiso 1 1 calc R U . . .
H03C H 0.056889 0.688306 0.628941 0.184 Uiso 1 1 calc R U . . .
C032 C 0.1429(5) 0.3568(7) 0.3228(4) 0.103(4) Uani 1 1 d D U . . .
C033 C 0.4286(9) 0.0884(6) 0.5157(5) 0.115(5) Uani 1 1 d . U . . .
H03D H 0.449458 0.109199 0.539736 0.173 Uiso 1 1 calc R U . . .
H03E H 0.436649 0.040217 0.516663 0.173 Uiso 1 1 calc R U . . .
H03F H 0.381123 0.096748 0.513911 0.173 Uiso 1 1 calc R U . . .
C034 C 0.2943(8) 0.1438(9) 0.6696(5) 0.131(6) Uani 1 1 d . U . . .
H03G H 0.331106 0.115277 0.663664 0.196 Uiso 1 1 calc R U . . .
H03H H 0.260964 0.116811 0.681225 0.196 Uiso 1 1 calc R U . . .
H03I H 0.310279 0.178501 0.688427 0.196 Uiso 1 1 calc R U . . .
C035 C 0.4516(8) 0.1162(7) 0.3132(4) 0.107(5) Uani 1 1 d . . . . .
H03J H 0.490581 0.144550 0.312288 0.161 Uiso 1 1 calc R U . . .
H03K H 0.452265 0.081143 0.293169 0.161 Uiso 1 1 calc R U . . .
H03L H 0.451813 0.095867 0.339427 0.161 Uiso 1 1 calc R U . . .
C036 C 0.3260(8) 0.1196(9) 0.3135(5) 0.126(6) Uani 1 1 d . . . . .
H03M H 0.328790 0.107324 0.341494 0.189 Uiso 1 1 calc R U . . .
H03N H 0.322718 0.079074 0.297278 0.189 Uiso 1 1 calc R U . . .
H03O H 0.286982 0.147321 0.307093 0.189 Uiso 1 1 calc R U . . .
C037 C 0.4834(10) 0.8179(8) 0.3203(4) 0.126(6) Uani 1 1 d . . . . .
H03P H 0.523656 0.793842 0.329500 0.189 Uiso 1 1 calc R U . . .
H03Q H 0.492932 0.849350 0.299459 0.189 Uiso 1 1 calc R U . . .
H03R H 0.449936 0.786024 0.309742 0.189 Uiso 1 1 calc R U . . .
C038 C 0.1301(7) 0.2147(9) 0.4444(7) 0.149(8) Uani 1 1 d . . . . .
H03S H 0.108578 0.222118 0.468689 0.224 Uiso 1 1 calc R U . . .
H03T H 0.106027 0.180442 0.428425 0.224 Uiso 1 1 calc R U . . .
H03U H 0.130256 0.256349 0.429341 0.224 Uiso 1 1 calc R U . . .
C039 C 0.3606(8) 0.6772(9) 0.7349(4) 0.105(5) Uani 1 1 d . . . . .
C03A C 0.2129(8) 0.2276(9) 0.6409(6) 0.124(5) Uani 1 1 d . U . . .
H03V H 0.234899 0.268547 0.650708 0.187 Uiso 1 1 calc R U . . .
H03W H 0.186413 0.209758 0.661207 0.187 Uiso 1 1 calc R U . . .
H03X H 0.184226 0.237529 0.616962 0.187 Uiso 1 1 calc R U . . .
C03B C 0.1076(7) 0.6816(10) 0.3719(6) 0.152(8) Uani 1 1 d . . . . .
H03Y H 0.145778 0.710183 0.378773 0.228 Uiso 1 1 calc R U . . .
HH H 0.067156 0.707244 0.373772 0.228 Uiso 1 1 calc R U . . .
HI H 0.108934 0.665116 0.344799 0.228 Uiso 1 1 calc R U . . .
C03C C 0.3848(8) 0.8827(10) 0.3459(5) 0.139(7) Uani 1 1 d . . . . .
H03Z H 0.356349 0.845013 0.337560 0.208 Uiso 1 1 calc R U . . .
HJ H 0.383856 0.915613 0.324536 0.208 Uiso 1 1 calc R U . . .
HK H 0.369062 0.903389 0.369429 0.208 Uiso 1 1 calc R U . . .
C03D C 0.0663(6) 0.7219(10) 0.5496(5) 0.125(6) Uani 1 1 d . . . . .
H03 H 0.022484 0.731391 0.557950 0.188 Uiso 1 1 calc R U . . .
HL H 0.065358 0.679393 0.535404 0.188 Uiso 1 1 calc R U . . .
HM H 0.079128 0.757665 0.532214 0.188 Uiso 1 1 calc R U . . .
C03E C 0.5357(9) 0.1113(7) 0.4860(5) 0.128(5) Uani 1 1 d . U . . .
H2 H 0.555703 0.154961 0.482071 0.192 Uiso 1 1 calc R U . . .
HN H 0.550736 0.079417 0.466948 0.192 Uiso 1 1 calc R U . . .
HO H 0.548726 0.095668 0.512929 0.192 Uiso 1 1 calc R U . . .
C03F C 0.4315(10) 0.0832(6) 0.4433(4) 0.122(5) Uani 1 1 d . U . . .
H3 H 0.384355 0.092353 0.438084 0.183 Uiso 1 1 calc R U . . .
HP H 0.438390 0.035085 0.446399 0.183 Uiso 1 1 calc R U . . .
HQ H 0.454611 0.099280 0.421044 0.183 Uiso 1 1 calc R U . . .
C03G C 0.4276(10) 0.2762(9) 0.7656(4) 0.131(6) Uani 1 1 d . . . . .
H4 H 0.396485 0.251212 0.747534 0.196 Uiso 1 1 calc R U . . .
HR H 0.423325 0.261807 0.792797 0.196 Uiso 1 1 calc R U . . .
HS H 0.472521 0.267680 0.758846 0.196 Uiso 1 1 calc R U . . .
C03H C 0.2366(10) 0.1215(10) 0.6039(6) 0.150(6) Uani 1 1 d . U . . .
H5 H 0.223588 0.140411 0.577825 0.225 Uiso 1 1 calc R U . . .
HT H 0.198218 0.101336 0.614611 0.225 Uiso 1 1 calc R U . . .
HU H 0.270363 0.087325 0.601599 0.225 Uiso 1 1 calc R U . . .
C03I C 0.0619(6) 0.5648(11) 0.3856(7) 0.155(9) Uani 1 1 d . . . . .
H6 H 0.068482 0.554516 0.358068 0.232 Uiso 1 1 calc R U . . .
HV H 0.016257 0.578640 0.387485 0.232 Uiso 1 1 calc R U . . .
HW H 0.071375 0.525158 0.401977 0.232 Uiso 1 1 calc R U . . .
C03J C 0.2018(12) 0.8926(12) 0.4043(4) 0.109(6) Uani 0.624(17) 1 d D U P E 1
H7 H 0.185872 0.938646 0.404705 0.163 Uiso 0.624(17) 1 d R U P E 1
HX H 0.165782 0.863116 0.394315 0.163 Uiso 0.624(17) 1 d R U P E 1
HY H 0.237632 0.889586 0.386995 0.163 Uiso 0.624(17) 1 d R U P E 1
C03K C 0.3632(11) 0.6168(11) 0.7657(5) 0.155(8) Uani 1 1 d . . . . .
H8 H 0.409146 0.605982 0.774061 0.232 Uiso 1 1 calc R U . . .
HZ H 0.341476 0.577739 0.753124 0.232 Uiso 1 1 calc R U . . .
H19 H 0.340611 0.629757 0.788781 0.232 Uiso 1 1 calc R U . . .
C03L C 0.4108(11) 0.7296(11) 0.7494(5) 0.158(9) Uani 1 1 d . . . . .
H9 H 0.414352 0.731613 0.778303 0.237 Uiso 1 1 d R U . . .
H20 H 0.397092 0.773133 0.738513 0.237 Uiso 1 1 d R U . . .
H21 H 0.453562 0.717633 0.740433 0.237 Uiso 1 1 d R U . . .
C03M C 0.1762(10) 0.5048(12) 0.7294(5) 0.157(7) Uani 1 1 d . U . . .
H10 H 0.223181 0.500450 0.737787 0.235 Uiso 1 1 calc R U . . .
H22 H 0.150632 0.480835 0.747982 0.235 Uiso 1 1 calc R U . . .
H23 H 0.163892 0.552031 0.728975 0.235 Uiso 1 1 calc R U . . .
C03N C 0.2050(11) 0.1315(8) 0.4845(6) 0.165(9) Uani 1 1 d . . . . .
H11 H 0.250511 0.115638 0.488755 0.248 Uiso 1 1 calc R U . . .
H24 H 0.176826 0.095274 0.473472 0.248 Uiso 1 1 calc R U . . .
H25 H 0.189972 0.145892 0.509717 0.248 Uiso 1 1 calc R U . . .
C03O C 0.2312(10) 0.1680(9) 0.4170(6) 0.141(7) Uani 1 1 d . . . . .
H12 H 0.229224 0.204570 0.397834 0.212 Uiso 1 1 calc R U . . .
H26 H 0.206154 0.129875 0.405723 0.212 Uiso 1 1 calc R U . . .
H27 H 0.277148 0.154842 0.423502 0.212 Uiso 1 1 calc R U . . .
C03P C 0.0952(7) 0.4985(11) 0.6718(5) 0.137(6) Uani 1 1 d . U . . .
H13 H 0.091375 0.546861 0.674728 0.206 Uiso 1 1 calc R U . . .
H28 H 0.061214 0.476315 0.685683 0.206 Uiso 1 1 calc R U . . .
H29 H 0.089377 0.486781 0.643657 0.206 Uiso 1 1 calc R U . . .
C03Q C 0.2917(9) 0.7050(11) 0.7296(5) 0.156(9) Uani 1 1 d . . . . .
H14 H 0.260921 0.670288 0.719498 0.235 Uiso 1 1 d R U . . .
H30 H 0.290381 0.742228 0.710878 0.235 Uiso 1 1 d R U . . .
H31 H 0.279221 0.720948 0.755178 0.235 Uiso 1 1 d R U . . .
C03R C 0.0729(7) 0.3590(14) 0.3384(7) 0.113(6) Uani 0.582(16) 1 d D U P F 1
H15 H 0.067038 0.319811 0.354951 0.170 Uiso 0.582(16) 1 calc R U P F 1
H32 H 0.039266 0.358871 0.315913 0.170 Uiso 0.582(16) 1 calc R U P F 1
H33 H 0.068633 0.399560 0.353984 0.170 Uiso 0.582(16) 1 calc R U P F 1
C03T C 0.2928(10) 0.9133(10) 0.5850(5) 0.109(6) Uani 0.653(14) 1 d D U P G 1
H16 H 0.318062 0.911905 0.561783 0.163 Uiso 0.653(14) 1 calc R U P G 1
H34 H 0.272412 0.957287 0.586789 0.163 Uiso 0.653(14) 1 calc R U P G 1
H35 H 0.258482 0.878998 0.582441 0.163 Uiso 0.653(14) 1 calc R U P G 1
C57 C 0.3508(18) 0.4890(11) 0.2024(9) 0.120(7) Uani 0.44(2) 1 d D U P H 1
H57A H 0.386314 0.513767 0.191430 0.180 Uiso 0.44(2) 1 d R U P H 1
H57B H 0.333124 0.515497 0.223270 0.180 Uiso 0.44(2) 1 d R U P H 1
H57C H 0.315754 0.480027 0.181470 0.180 Uiso 0.44(2) 1 d R U P H 1
C54 C 0.1639(10) 0.4001(10) 0.6942(7) 0.162(7) Uani 1 1 d . U . . .
H54A H 0.188963 0.380077 0.674004 0.243 Uiso 1 1 calc R U . . .
H54B H 0.118830 0.382730 0.691536 0.243 Uiso 1 1 calc R U . . .
H54C H 0.184760 0.389062 0.720503 0.243 Uiso 1 1 calc R U . . .
C58 C 0.4394(12) 0.402(2) 0.1913(8) 0.122(7) Uani 0.44(2) 1 d D U P H 1
H58A H 0.422877 0.406932 0.163477 0.183 Uiso 0.44(2) 1 calc R U P H 1
H58B H 0.451663 0.354997 0.196345 0.183 Uiso 0.44(2) 1 calc R U P H 1
H58C H 0.478094 0.430138 0.197064 0.183 Uiso 0.44(2) 1 calc R U P H 1
C52 C 0.3915(9) 0.9559(9) 0.6307(7) 0.106(6) Uani 0.653(14) 1 d D U P G 1
H52A H 0.413367 0.951453 0.657381 0.159 Uiso 0.653(14) 1 calc R U P G 1
H52B H 0.369613 0.999325 0.627950 0.159 Uiso 0.653(14) 1 calc R U P G 1
H52C H 0.424143 0.952311 0.611314 0.159 Uiso 0.653(14) 1 calc R U P G 1
C56 C 0.1551(11) 0.2918(10) 0.2996(7) 0.119(6) Uani 0.582(16) 1 d D U P F 1
H56A H 0.201226 0.289971 0.293822 0.178 Uiso 0.582(16) 1 calc R U P F 1
H56B H 0.126670 0.291394 0.274791 0.178 Uiso 0.582(16) 1 calc R U P F 1
H56C H 0.145078 0.253035 0.315573 0.178 Uiso 0.582(16) 1 calc R U P F 1
C55 C 0.1538(12) 0.4212(11) 0.2972(7) 0.127(7) Uani 0.582(16) 1 d D U P F 1
H55A H 0.147047 0.461185 0.312956 0.190 Uiso 0.582(16) 1 calc R U P F 1
H55B H 0.122368 0.421198 0.273653 0.190 Uiso 0.582(16) 1 calc R U P F 1
H55C H 0.198705 0.421219 0.289167 0.190 Uiso 0.582(16) 1 calc R U P F 1
C59 C 0.3318(15) 0.3660(16) 0.2203(10) 0.125(7) Uani 0.44(2) 1 d D U P H 1
H59A H 0.308190 0.375698 0.243452 0.187 Uiso 0.44(2) 1 d R U P H 1
H59B H 0.351320 0.321368 0.222862 0.187 Uiso 0.44(2) 1 d R U P H 1
H59C H 0.301140 0.367799 0.196412 0.187 Uiso 0.44(2) 1 d R U P H 1
C53 C 0.2883(10) 0.9157(11) 0.4625(8) 0.124(6) Uani 0.624(17) 1 d D U P E 1
H53A H 0.325618 0.904817 0.447478 0.186 Uiso 0.624(17) 1 d R U P E 1
H53B H 0.299838 0.906177 0.490568 0.186 Uiso 0.624(17) 1 d R U P E 1
H53C H 0.277528 0.963117 0.459208 0.186 Uiso 0.624(17) 1 d R U P E 1
C51 C 0.2980(10) 0.8908(11) 0.6592(5) 0.116(6) Uani 0.653(14) 1 d D U P G 1
H51A H 0.269471 0.851783 0.654719 0.174 Uiso 0.653(14) 1 calc R U P G 1
H51B H 0.271019 0.930621 0.661979 0.174 Uiso 0.653(14) 1 calc R U P G 1
H51C H 0.327334 0.884328 0.683305 0.174 Uiso 0.653(14) 1 calc R U P G 1
C61 C 0.1726(10) 0.8761(10) 0.4760(6) 0.109(6) Uani 0.624(17) 1 d D U P E 1
H61A H 0.165939 0.922922 0.482791 0.163 Uiso 0.624(17) 1 calc R U P E 1
H61B H 0.185781 0.850767 0.500069 0.163 Uiso 0.624(17) 1 calc R U P E 1
H61C H 0.131546 0.857695 0.463288 0.163 Uiso 0.624(17) 1 calc R U P E 1
Cu27 Cu 0.4372(4) 0.7262(4) 0.5693(3) 0.1003(14) Uani 0.81(2) 1 d . . P C 1
Cu26 Cu 0.2985(4) 0.4914(8) 0.59164(15) 0.0917(17) Uani 0.83(3) 1 d . . P C 1
Cu24 Cu 0.4406(9) 0.4834(3) 0.3439(2) 0.0896(17) Uani 0.82(3) 1 d . . P D 1
Cu33 Cu 0.5282(4) 0.5025(7) 0.3081(3) 0.114(3) Uani 0.288(10) 1 d . . P D 2
Cu34 Cu 0.2743(7) 0.5900(5) 0.6094(5) 0.113(4) Uani 0.219(9) 1 d . . P C 2
Cu35 Cu 0.5247(9) 0.2765(6) 0.3714(6) 0.087(5) Uani 0.224(15) 1 d . . P D 2
Cu36 Cu 0.3138(9) 0.7622(13) 0.5804(8) 0.070(8) Uani 0.073(7) 1 d . . P C 2
F1 F 0.016(4) -0.012(3) 0.569(2) 0.55(4) Uani 0.6 1 d . U P I 1
C56A C 0.1185(16) 0.2816(9) 0.3240(10) 0.117(7) Uani 0.418(16) 1 d D U P F 2
H56D H 0.153605 0.250792 0.318218 0.176 Uiso 0.418(16) 1 d R U P F 2
H56E H 0.080635 0.275602 0.304538 0.176 Uiso 0.418(16) 1 d R U P F 2
H56F H 0.105345 0.272562 0.350548 0.176 Uiso 0.418(16) 1 d R U P F 2
C55A C 0.1801(13) 0.3682(19) 0.2849(6) 0.118(7) Uani 0.418(16) 1 d D U P F 2
H55D H 0.205793 0.409542 0.287203 0.177 Uiso 0.418(16) 1 d R U P F 2
H55E H 0.148223 0.370742 0.261663 0.177 Uiso 0.418(16) 1 d R U P F 2
H55F H 0.209643 0.330342 0.282203 0.177 Uiso 0.418(16) 1 d R U P F 2
C03S C 0.0835(12) 0.4055(15) 0.3248(11) 0.123(7) Uani 0.418(16) 1 d D U P F 2
H17 H 0.068451 0.404179 0.351417 0.185 Uiso 0.418(16) 1 calc R U P F 2
H36 H 0.047594 0.391873 0.305476 0.185 Uiso 0.418(16) 1 calc R U P F 2
H37 H 0.097362 0.450903 0.318942 0.185 Uiso 0.418(16) 1 calc R U P F 2
C59A C 0.4111(15) 0.3566(12) 0.2000(7) 0.120(7) Uani 0.56(2) 1 d D U P H 2
H59D H 0.394374 0.352790 0.172146 0.180 Uiso 0.56(2) 1 d R U P H 2
H59E H 0.394224 0.319510 0.214936 0.180 Uiso 0.56(2) 1 d R U P H 2
H59F H 0.459224 0.355170 0.202276 0.180 Uiso 0.56(2) 1 d R U P H 2
C57A C 0.3110(8) 0.4114(18) 0.2275(7) 0.127(7) Uani 0.56(2) 1 d D U P H 2
H57D H 0.296775 0.449079 0.243035 0.190 Uiso 0.56(2) 1 calc R U P H 2
H57E H 0.307687 0.370083 0.242580 0.190 Uiso 0.56(2) 1 calc R U P H 2
H57F H 0.282937 0.408319 0.202666 0.190 Uiso 0.56(2) 1 calc R U P H 2
C58A C 0.3907(16) 0.4828(11) 0.1900(7) 0.126(7) Uani 0.56(2) 1 d D U P H 2
H58D H 0.357214 0.479116 0.167529 0.189 Uiso 0.56(2) 1 d R U P H 2
H58E H 0.434474 0.482726 0.180339 0.189 Uiso 0.56(2) 1 d R U P H 2
H58F H 0.384224 0.524446 0.204209 0.189 Uiso 0.56(2) 1 d R U P H 2
C52A C 0.3572(18) 0.9205(18) 0.6678(5) 0.111(7) Uani 0.347(14) 1 d D U P G 2
H52D H 0.332200 0.892640 0.684856 0.166 Uiso 0.347(14) 1 calc R U P G 2
H52E H 0.345817 0.967445 0.671380 0.166 Uiso 0.347(14) 1 calc R U P G 2
H52F H 0.404389 0.914172 0.674957 0.166 Uiso 0.347(14) 1 calc R U P G 2
C03U C 0.3718(17) 0.9547(14) 0.5972(10) 0.102(7) Uani 0.347(14) 1 d D U P G 2
H18 H 0.419557 0.948439 0.598982 0.153 Uiso 0.347(14) 1 calc R U P G 2
H38 H 0.361687 0.999153 0.606929 0.153 Uiso 0.347(14) 1 calc R U P G 2
H39 H 0.353779 0.950179 0.569631 0.153 Uiso 0.347(14) 1 calc R U P G 2
C51A C 0.2634(7) 0.9035(18) 0.6136(11) 0.104(7) Uani 0.347(14) 1 d D U P G 2
H51D H 0.253178 0.910794 0.585192 0.157 Uiso 0.347(14) 1 calc R U P G 2
H51E H 0.245654 0.940332 0.628302 0.157 Uiso 0.347(14) 1 calc R U P G 2
H51F H 0.243539 0.861451 0.621229 0.157 Uiso 0.347(14) 1 calc R U P G 2
C1 C 0.2456(18) 0.9121(17) 0.4102(8) 0.110(7) Uani 0.376(17) 1 d D U P E 2
H1A H 0.229303 0.888582 0.386045 0.166 Uiso 0.376(17) 1 d R U P E 2
H1B H 0.293383 0.917272 0.410945 0.166 Uiso 0.376(17) 1 d R U P E 2
H1C H 0.224913 0.956212 0.410645 0.166 Uiso 0.376(17) 1 d R U P E 2
C53A C 0.2539(19) 0.9058(17) 0.4865(7) 0.115(7) Uani 0.376(17) 1 d D U P E 2
H53D H 0.247693 0.954091 0.483907 0.172 Uiso 0.376(17) 1 calc R U P E 2
H53E H 0.300800 0.895923 0.492116 0.172 Uiso 0.376(17) 1 calc R U P E 2
H53F H 0.229703 0.889136 0.508080 0.172 Uiso 0.376(17) 1 calc R U P E 2
C61A C 0.1508(8) 0.8613(16) 0.4451(11) 0.110(7) Uani 0.376(17) 1 d D U P E 2
H61D H 0.128943 0.904170 0.439665 0.166 Uiso 0.376(17) 1 calc R U P E 2
H61E H 0.138872 0.843948 0.470511 0.166 Uiso 0.376(17) 1 calc R U P E 2
H61F H 0.136901 0.829560 0.424101 0.166 Uiso 0.376(17) 1 calc R U P E 2
F2 F -0.034(3) 0.812(4) 0.426(3) 0.47(5) Uani 0.4 1 d . U P . .

loop_
_atom_site_aniso_label
_atom_site_aniso_U_11
_atom_site_aniso_U_22
_atom_site_aniso_U_33
_atom_site_aniso_U_23
_atom_site_aniso_U_13
_atom_site_aniso_U_12
Cu01 0.0243(6) 0.0319(6) 0.0478(7) 0.0130(5) -0.0092(5) -0.0044(5)
Cu02 0.0277(4) 0.0552(6) 0.0351(5) -0.0006(4) 0.0018(3) -0.0036(4)
Cu03 0.0416(5) 0.0316(5) 0.0455(5) -0.0020(4) 0.0070(4) -0.0029(4)
Cu04 0.0416(5) 0.0436(5) 0.0336(5) 0.0037(4) -0.0033(4) 0.0059(4)
Cu05 0.0349(5) 0.0476(6) 0.0453(5) -0.0079(4) 0.0063(4) -0.0029(4)
Cu06 0.0476(6) 0.0405(5) 0.0437(5) -0.0044(4) -0.0019(4) 0.0003(4)
Cu07 0.0373(5) 0.0507(6) 0.0459(5) -0.0051(4) -0.0042(4) -0.0007(4)
Cu08 0.0400(5) 0.0605(6) 0.0354(5) 0.0065(4) 0.0017(4) 0.0052(5)
Cu09 0.0474(6) 0.0553(6) 0.0389(5) -0.0098(4) 0.0078(4) 0.0014(5)
Cu10 0.0335(5) 0.0638(7) 0.0401(5) 0.0025(4) -0.0009(4) 0.0068(4)
Cu11 0.0415(5) 0.0456(6) 0.0505(6) 0.0088(4) 0.0013(4) 0.0030(4)
Cu12 0.0542(6) 0.0398(5) 0.0461(6) 0.0059(4) 0.0020(4) 0.0019(5)
Cu13 0.0459(6) 0.0512(6) 0.0479(6) 0.0015(4) 0.0058(4) 0.0113(5)
Cu14 0.0402(5) 0.0463(6) 0.0550(6) -0.0052(4) 0.0057(4) -0.0078(4)
Cu15 0.0463(6) 0.0463(6) 0.0522(6) 0.0053(4) 0.0024(4) -0.0061(5)
Cu16 0.0582(7) 0.0596(7) 0.0453(6) 0.0050(5) 0.0118(5) -0.0088(5)
Cu17 0.0382(5) 0.0644(7) 0.0544(6) -0.0182(5) -0.0052(4) 0.0052(5)
Cu18 0.0438(6) 0.0512(6) 0.0614(7) -0.0010(5) -0.0008(5) -0.0016(5)
Cu19 0.0521(6) 0.0549(7) 0.0578(7) 0.0021(5) -0.0069(5) -0.0015(5)
Cu20 0.0426(6) 0.0593(7) 0.0625(7) 0.0106(5) 0.0042(5) -0.0020(5)
Cu21 0.0734(8) 0.0735(9) 0.0612(7) -0.0040(6) 0.0010(6) 0.0059(7)
V3 0.0249(6) 0.0405(7) 0.0333(6) -0.0036(5) 0.0004(5) 0.0029(5)
Cu22 0.0548(7) 0.0865(10) 0.0648(8) 0.0083(6) 0.0026(6) 0.0044(6)
V1 0.0301(6) 0.0379(7) 0.0312(6) 0.0008(5) 0.0013(5) 0.0025(5)
V2 0.0336(6) 0.0364(7) 0.0317(6) -0.0005(5) 0.0008(5) -0.0018(5)
Cu23 0.0519(8) 0.0650(9) 0.0722(16) -0.0087(8) 0.0032(7) -0.0096(6)
Cu32 0.024(7) 0.039(6) 0.021(4) -0.003(2) -0.008(3) -0.008(3)
Cu25 0.0414(11) 0.0696(11) 0.0706(17) 0.0034(9) 0.0114(9) 0.0058(7)
Cu31 0.024(4) 0.028(8) 0.024(5) 0.007(4) 0.005(2) -0.003(2)
Cu30 0.019(5) 0.026(4) 0.046(4) -0.004(3) 0.002(3) 0.015(3)
Cu28 0.0570(16) 0.0620(12) 0.0682(17) -0.0141(9) -0.0091(13) 0.0002(10)
Cu29 0.0565(13) 0.095(2) 0.0516(12) 0.0141(10) -0.0002(8) -0.0051(13)
P1 0.0423(12) 0.0567(14) 0.0524(13) -0.0130(10) 0.0151(10) 0.0005(10)
P2 0.0502(13) 0.0898(19) 0.0345(11) 0.0068(11) 0.0097(10) 0.0042(13)
P3 0.0582(14) 0.0596(15) 0.0464(13) -0.0185(10) -0.0094(10) 0.0106(11)
O1 0.034(3) 0.047(3) 0.041(3) -0.002(2) 0.011(2) -0.006(2)
O2 0.040(3) 0.045(3) 0.037(3) 0.001(2) 0.003(2) 0.006(2)
O3 0.029(2) 0.048(3) 0.038(3) -0.002(2) 0.000(2) -0.004(2)
O4 0.043(3) 0.047(3) 0.039(3) 0.007(2) 0.002(2) 0.003(2)
O5 0.032(3) 0.052(3) 0.044(3) 0.008(2) 0.008(2) 0.009(2)
O6 0.040(3) 0.041(3) 0.044(3) -0.004(2) -0.002(2) -0.001(2)
O7 0.039(3) 0.047(3) 0.044(3) -0.001(2) 0.001(2) -0.006(2)
O8 0.030(3) 0.047(3) 0.042(3) 0.004(2) -0.002(2) -0.003(2)
O9 0.052(3) 0.073(4) 0.042(3) -0.012(3) -0.002(3) 0.011(3)
O10 0.035(3) 0.051(3) 0.045(3) -0.004(2) -0.004(2) 0.002(2)
O11 0.037(3) 0.062(4) 0.044(3) 0.008(3) -0.003(2) -0.011(3)
O12 0.034(3) 0.048(3) 0.072(4) 0.001(3) 0.011(3) 0.003(2)
O13 0.055(4) 0.112(6) 0.036(3) 0.004(3) 0.007(3) 0.014(4)
O14 0.059(4) 0.047(3) 0.045(3) -0.003(2) -0.011(3) -0.002(3)
O15 0.051(4) 0.054(4) 0.071(4) -0.015(3) -0.011(3) 0.012(3)
O16 0.056(4) 0.077(5) 0.057(4) 0.008(3) 0.021(3) -0.006(3)
O17 0.085(5) 0.061(4) 0.048(4) -0.014(3) -0.004(3) 0.010(4)
O18 0.085(5) 0.052(4) 0.066(4) -0.009(3) 0.034(4) 0.004(3)
O19 0.071(5) 0.099(6) 0.049(4) -0.021(4) -0.008(3) 0.023(4)
O20 0.051(4) 0.066(4) 0.075(4) -0.016(3) 0.027(3) -0.009(3)
O21 0.066(4) 0.113(6) 0.050(4) -0.002(4) 0.015(3) -0.013(4)
C49 0.031(4) 0.045(4) 0.033(4) -0.004(3) 0.001(3) 0.001(3)
C43 0.038(4) 0.055(5) 0.045(4) -0.005(4) -0.008(3) 0.003(4)
C45 0.051(5) 0.024(4) 0.055(5) -0.001(3) 0.006(4) 0.000(3)
C48 0.040(4) 0.048(5) 0.041(4) 0.001(3) -0.001(3) 0.003(4)
C01P 0.038(4) 0.048(5) 0.040(4) 0.008(3) -0.001(3) 0.015(3)
C46 0.038(4) 0.052(5) 0.047(5) -0.005(4) 0.007(3) -0.009(4)
C42 0.043(5) 0.040(5) 0.067(6) 0.012(4) 0.004(4) 0.005(4)
C40 0.039(4) 0.067(6) 0.061(6) -0.017(5) -0.003(4) 0.001(4)
C41 0.050(5) 0.054(5) 0.049(5) 0.011(4) 0.006(4) 0.014(4)
C01U 0.027(4) 0.054(5) 0.050(5) -0.006(4) -0.008(3) -0.008(3)
C01V 0.057(5) 0.034(4) 0.046(4) 0.002(3) 0.009(4) -0.007(4)
C50 0.042(5) 0.057(6) 0.064(6) 0.005(4) -0.002(4) 0.000(4)
C01X 0.044(5) 0.082(7) 0.045(5) 0.011(4) -0.014(4) 0.009(5)
C01Y 0.043(5) 0.074(6) 0.049(5) 0.004(4) 0.000(4) -0.007(5)
C01Z 0.065(6) 0.048(5) 0.071(6) -0.014(4) -0.003(5) -0.010(5)
C020 0.060(6) 0.054(6) 0.053(5) 0.011(4) 0.004(4) 0.002(4)
C021 0.047(5) 0.041(5) 0.061(5) 0.013(4) 0.002(4) -0.002(4)
C44 0.036(4) 0.059(5) 0.055(5) -0.014(4) 0.003(4) -0.002(4)
C023 0.054(6) 0.074(7) 0.067(6) 0.007(5) 0.001(5) -0.006(5)
C47 0.056(5) 0.050(5) 0.049(5) 0.000(4) 0.012(4) -0.007(4)
C025 0.053(5) 0.052(5) 0.066(6) -0.003(4) 0.003(4) -0.004(4)
C026 0.037(4) 0.075(7) 0.060(6) -0.025(5) -0.003(4) 0.003(4)
C027 0.076(7) 0.114(10) 0.041(5) -0.002(5) -0.011(5) -0.004(7)
C028 0.052(5) 0.076(7) 0.055(5) -0.019(5) 0.017(4) 0.002(5)
C029 0.056(5) 0.074(7) 0.047(5) 0.003(4) -0.006(4) -0.009(5)
C02A 0.037(4) 0.052(5) 0.088(7) -0.012(5) 0.020(4) -0.012(4)
C02B 0.066(6) 0.063(6) 0.070(6) 0.008(5) 0.017(5) -0.008(5)
C02C 0.033(5) 0.104(9) 0.076(7) -0.010(6) -0.006(4) 0.012(5)
C02D 0.031(4) 0.111(9) 0.078(7) -0.027(6) 0.022(4) 0.006(5)
C02E 0.085(8) 0.052(6) 0.077(7) 0.028(5) -0.006(6) -0.002(5)
C02F 0.144(9) 0.032(5) 0.075(6) -0.002(4) 0.009(7) 0.019(6)
C02G 0.072(7) 0.099(9) 0.047(5) -0.008(5) -0.007(5) 0.005(6)
C02H 0.093(8) 0.101(9) 0.116(9) 0.011(7) 0.054(7) -0.027(7)
C02I 0.087(9) 0.120(12) 0.121(12) 0.031(9) 0.038(8) -0.030(9)
C02J 0.076(8) 0.103(10) 0.130(12) -0.050(9) 0.038(8) 0.019(7)
C02K 0.093(9) 0.172(14) 0.038(6) 0.044(7) -0.011(5) -0.005(9)
C02L 0.066(6) 0.067(6) 0.063(6) -0.031(5) -0.009(5) -0.006(5)
C02M 0.079(8) 0.061(7) 0.113(10) -0.019(7) 0.000(7) -0.017(6)
C02N 0.078(7) 0.151(11) 0.100(8) 0.035(8) 0.054(7) -0.006(8)
C02O 0.079(7) 0.065(6) 0.118(9) -0.037(6) 0.011(6) 0.015(5)
C02P 0.071(8) 0.158(15) 0.118(11) -0.063(10) 0.021(7) -0.064(9)
C02Q 0.060(7) 0.097(10) 0.167(15) -0.016(9) 0.056(8) -0.013(7)
C02R 0.079(7) 0.091(8) 0.046(5) 0.014(5) 0.007(5) -0.002(6)
C02S 0.072(8) 0.196(18) 0.091(10) -0.029(10) 0.012(7) 0.054(10)
C02T 0.134(10) 0.076(7) 0.078(7) 0.010(5) 0.019(7) 0.059(7)
C02U 0.103(10) 0.172(16) 0.071(8) 0.043(9) 0.048(8) 0.024(10)
C02V 0.071(7) 0.095(8) 0.053(6) -0.015(5) 0.022(5) 0.013(6)
C02W 0.122(11) 0.112(11) 0.061(7) -0.042(7) -0.023(7) 0.004(9)
C02X 0.182(18) 0.085(10) 0.138(14) 0.059(10) -0.019(12) -0.046(11)
C02Y 0.111(11) 0.199(18) 0.043(6) 0.008(8) -0.001(7) -0.017(11)
C02Z 0.096(10) 0.139(13) 0.107(11) -0.010(9) -0.050(8) 0.059(10)
C030 0.114(9) 0.144(11) 0.062(6) -0.028(6) -0.032(6) 0.012(8)
C031 0.079(9) 0.148(15) 0.152(14) -0.011(11) 0.078(10) -0.001(9)
C032 0.056(6) 0.167(12) 0.079(7) -0.040(7) -0.030(5) 0.009(7)
C033 0.194(14) 0.035(6) 0.120(10) 0.020(6) 0.034(10) 0.019(7)
C034 0.133(11) 0.137(12) 0.135(11) 0.059(9) 0.078(10) -0.008(10)
C035 0.132(12) 0.083(9) 0.100(10) -0.049(8) -0.024(9) 0.041(9)
C036 0.120(13) 0.128(14) 0.127(13) -0.054(11) -0.002(10) -0.049(11)
C037 0.204(19) 0.109(12) 0.067(9) 0.011(8) 0.025(10) 0.016(12)
C038 0.075(10) 0.123(14) 0.24(2) -0.066(14) -0.022(12) -0.036(9)
C039 0.118(11) 0.135(13) 0.066(8) -0.036(8) 0.039(8) 0.025(10)
C03A 0.093(9) 0.126(12) 0.163(13) 0.025(10) 0.062(9) 0.005(9)
C03B 0.067(9) 0.19(2) 0.194(19) 0.090(16) 0.013(10) 0.053(11)
C03C 0.117(13) 0.155(16) 0.142(15) 0.086(13) 0.001(11) 0.044(12)
C03D 0.055(7) 0.176(17) 0.142(14) -0.052(12) -0.003(8) 0.021(9)
C03E 0.164(13) 0.064(8) 0.155(12) -0.011(8) 0.004(11) 0.044(9)
C03F 0.229(15) 0.045(6) 0.084(8) -0.019(6) -0.029(9) 0.009(8)
C03G 0.177(17) 0.138(15) 0.080(10) 0.049(10) 0.023(10) 0.019(13)
C03H 0.147(12) 0.138(12) 0.173(14) -0.011(11) 0.061(11) -0.086(10)
C03I 0.044(7) 0.19(2) 0.22(2) -0.076(17) -0.020(10) 0.008(10)
C03J 0.147(14) 0.087(10) 0.088(10) 0.020(9) -0.007(10) 0.054(11)
C03K 0.20(2) 0.19(2) 0.090(12) 0.010(12) 0.054(13) 0.068(17)
C03L 0.19(2) 0.18(2) 0.105(13) -0.077(13) 0.058(13) -0.024(17)
C03M 0.143(13) 0.240(17) 0.096(10) -0.008(11) 0.065(10) -0.027(13)
C03N 0.21(2) 0.084(11) 0.19(2) 0.011(12) -0.028(17) -0.085(14)
C03O 0.149(16) 0.128(14) 0.149(16) -0.076(12) 0.028(13) -0.038(12)
C03P 0.075(8) 0.204(15) 0.139(12) 0.045(11) 0.045(9) 0.005(10)
C03Q 0.145(15) 0.23(2) 0.104(12) -0.029(13) 0.049(11) 0.095(16)
C03R 0.054(9) 0.173(15) 0.105(11) -0.035(12) -0.033(9) -0.003(11)
C03T 0.105(11) 0.072(9) 0.145(13) -0.018(10) -0.005(10) 0.019(9)
C57 0.130(14) 0.159(15) 0.062(11) -0.012(11) -0.038(11) 0.013(13)
C54 0.145(13) 0.148(14) 0.202(15) 0.052(13) 0.069(12) -0.033(12)
C58 0.133(14) 0.160(15) 0.069(11) -0.036(12) -0.013(11) 0.009(13)
C52 0.100(11) 0.069(9) 0.147(13) -0.037(10) 0.001(10) 0.006(9)
C56 0.078(11) 0.180(15) 0.093(11) -0.064(11) -0.028(9) 0.008(11)
C55 0.095(11) 0.189(16) 0.091(11) -0.017(11) -0.025(10) 0.018(12)
C59 0.128(13) 0.153(15) 0.087(12) -0.021(12) -0.032(11) -0.004(13)
C53 0.170(14) 0.091(11) 0.109(12) -0.003(10) 0.000(11) 0.035(11)
C51 0.114(12) 0.101(11) 0.134(12) -0.036(10) 0.019(10) 0.019(10)
C61 0.153(13) 0.085(10) 0.092(10) -0.002(9) 0.032(10) 0.083(10)
Cu27 0.135(3) 0.092(3) 0.081(3) -0.048(2) 0.051(2) -0.059(2)
Cu26 0.0519(16) 0.153(5) 0.0702(18) -0.040(2) 0.0042(12) 0.020(3)
Cu24 0.130(5) 0.096(2) 0.0468(17) 0.0143(13) 0.031(2) 0.033(2)
Cu33 0.046(4) 0.087(7) 0.207(9) -0.028(5) 0.003(4) -0.011(4)
Cu34 0.150(9) 0.074(5) 0.110(10) 0.036(5) -0.012(8) -0.020(6)
Cu35 0.065(7) 0.094(6) 0.097(9) 0.003(6) -0.017(7) 0.018(4)
Cu36 0.056(11) 0.106(16) 0.048(15) 0.000(12) 0.002(8) -0.009(10)
F1 0.76(11) 0.27(5) 0.64(9) -0.01(6) 0.07(8) 0.09(6)
C56A 0.073(11) 0.178(15) 0.094(12) -0.057(12) -0.028(10) -0.009(12)
C55A 0.081(12) 0.185(16) 0.083(12) -0.033(12) -0.019(10) 0.016(12)
C03S 0.073(11) 0.184(16) 0.104(12) -0.027(13) -0.035(11) 0.019(13)
C59A 0.129(13) 0.152(15) 0.072(10) -0.046(11) -0.024(10) 0.006(12)
C57A 0.128(13) 0.163(15) 0.083(11) -0.029(11) -0.031(11) 0.001(13)
C58A 0.135(14) 0.166(14) 0.070(11) -0.012(11) -0.029(11) 0.008(13)
C52A 0.113(13) 0.081(12) 0.136(14) -0.052(11) 0.004(12) 0.022(11)
C03U 0.105(13) 0.063(11) 0.139(14) -0.034(12) 0.014(12) 0.011(11)
C51A 0.100(13) 0.078(11) 0.134(14) -0.037(12) 0.005(12) 0.016(11)
C1 0.155(15) 0.082(12) 0.094(12) 0.016(11) 0.007(12) 0.054(12)
C53A 0.166(14) 0.087(12) 0.092(12) 0.002(11) 0.013(12) 0.048(12)
C61A 0.147(14) 0.085(11) 0.100(12) -0.003(11) 0.013(12) 0.074(12)
F2 0.21(5) 0.41(9) 0.80(14) -0.21(9) 0.01(7) -0.02(6)

loop_
_atom_type_symbol
_atom_type_description
_atom_type_scat_dispersion_real
_atom_type_scat_dispersion_imag
_atom_type_scat_source
C C 0.0033 0.0016 'International Tables Vol C Tables 4.2.6.8 and 6.1.1.4'
H H 0.0000 0.0000 'International Tables Vol C Tables 4.2.6.8 and 6.1.1.4'
Cu Cu 0.3201 1.2651 'International Tables Vol C Tables 4.2.6.8 and 6.1.1.4'
F F 0.0171 0.0103 'International Tables Vol C Tables 4.2.6.8 and 6.1.1.4'
O O 0.0106 0.0060 'International Tables Vol C Tables 4.2.6.8 and 6.1.1.4'
P P 0.1023 0.0942 'International Tables Vol C Tables 4.2.6.8 and 6.1.1.4'
V V 0.3005 0.5294 'International Tables Vol C Tables 4.2.6.8 and 6.1.1.4'

loop_
_geom_angle_atom_site_label_1
_geom_angle_atom_site_label_2
_geom_angle_atom_site_label_3
_geom_angle
_geom_angle_site_symmetry_1
_geom_angle_site_symmetry_3
_geom_angle_publ_flag
O1 Cu01 O1 180.0 . 3_666 ?
O1 Cu01 O2 108.11(18) 3_666 . ?
O1 Cu01 O2 71.89(18) 3_666 3_666 ?
O1 Cu01 O2 71.89(18) . . ?
O1 Cu01 O2 108.11(18) . 3_666 ?
O1 Cu01 O3 106.71(18) . . ?
O1 Cu01 O3 73.29(18) 3_666 . ?
O1 Cu01 O3 106.71(18) 3_666 3_666 ?
O1 Cu01 O3 73.29(18) . 3_666 ?
O2 Cu01 O2 180.0 3_666 . ?
O3 Cu01 O2 72.88(18) . . ?
O3 Cu01 O2 107.12(18) . 3_666 ?
O3 Cu01 O2 72.88(18) 3_666 3_666 ?
O3 Cu01 O2 107.12(18) 3_666 . ?
O3 Cu01 O3 180.0 . 3_666 ?
Cu07 Cu02 Cu10 51.66(3) . . ?
Cu07 Cu02 V3 87.95(4) . . ?
Cu10 Cu02 V3 65.12(4) . . ?
Cu14 Cu02 Cu07 94.56(4) . . ?
Cu14 Cu02 Cu10 142.73(5) . . ?
Cu14 Cu02 V3 103.37(5) . . ?
O1 Cu02 Cu07 123.15(15) . . ?
O1 Cu02 Cu10 78.30(15) . . ?
O1 Cu02 Cu14 138.97(15) . . ?
O1 Cu02 V3 94.31(14) . . ?
O2 Cu02 Cu07 119.16(15) . . ?
O2 Cu02 Cu10 91.41(15) . . ?
O2 Cu02 Cu14 93.52(16) . . ?
O2 Cu02 V3 31.86(15) . . ?
O2 Cu02 O1 82.3(2) . . ?
C49 Cu02 Cu07 53.4(2) . . ?
C49 Cu02 Cu10 99.0(2) . . ?
C49 Cu02 Cu14 62.6(2) . . ?
C49 Cu02 V3 134.4(2) . . ?
C49 Cu02 O1 125.5(3) . . ?
C49 Cu02 O2 151.6(3) . . ?
Cu12 Cu03 Cu14 142.76(5) 3_666 . ?
Cu12 Cu03 Cu15 94.90(5) 3_666 . ?
Cu12 Cu03 V2 103.55(5) 3_666 . ?
Cu15 Cu03 Cu14 51.21(4) . . ?
Cu15 Cu03 V2 88.33(4) . . ?
V2 Cu03 Cu14 65.58(4) . . ?
O2 Cu03 Cu12 138.73(15) . 3_666 ?
O2 Cu03 Cu14 78.45(15) . . ?
O2 Cu03 Cu15 121.71(15) . . ?
O2 Cu03 V2 96.43(15) . . ?
O3 Cu03 Cu12 93.81(15) . 3_666 ?
O3 Cu03 Cu14 92.31(15) . . ?
O3 Cu03 Cu15 120.45(16) . . ?
O3 Cu03 V2 32.64(15) . . ?
O3 Cu03 O2 83.9(2) . . ?
C45 Cu03 Cu12 63.7(3) . 3_666 ?
C45 Cu03 Cu14 97.7(3) . . ?
C45 Cu03 Cu15 52.9(3) . . ?
C45 Cu03 V2 134.8(3) . . ?
C45 Cu03 O2 122.2(3) . . ?
C45 Cu03 O3 153.4(3) . . ?
Cu10 Cu04 Cu11 93.53(4) 3_666 3_666 ?
Cu10 Cu04 Cu12 141.62(5) 3_666 3_666 ?
Cu10 Cu04 V1 102.20(5) 3_666 3_666 ?
Cu11 Cu04 Cu12 51.94(3) 3_666 3_666 ?
Cu11 Cu04 V1 87.72(4) 3_666 3_666 ?
Cu12 Cu04 V1 64.99(4) 3_666 3_666 ?
O1 Cu04 Cu10 92.97(15) 3_666 3_666 ?
O1 Cu04 Cu11 119.47(16) 3_666 3_666 ?
O1 Cu04 Cu12 91.57(16) 3_666 3_666 ?
O1 Cu04 V1 32.39(16) 3_666 3_666 ?
O1 Cu04 O3 83.2(2) 3_666 . ?
O3 Cu04 Cu10 139.53(15) . 3_666 ?
O3 Cu04 Cu11 123.41(15) . 3_666 ?
O3 Cu04 Cu12 78.85(15) . 3_666 ?
O3 Cu04 V1 95.76(14) . 3_666 ?
C48 Cu04 Cu10 63.6(3) . 3_666 ?
C48 Cu04 Cu11 53.3(3) . 3_666 ?
C48 Cu04 Cu12 98.6(3) . 3_666 ?
C48 Cu04 V1 134.6(3) . 3_666 ?
C48 Cu04 O1 152.7(3) . 3_666 ?
C48 Cu04 O3 123.6(3) . . ?
V1 Cu05 Cu26 78.6(3) . . ?
Cu31 Cu05 V1 71.4(2) . . ?
O8 Cu05 V1 32.60(14) . . ?
O8 Cu05 Cu31 102.1(3) . . ?
O8 Cu05 C49 109.8(3) . . ?
O8 Cu05 Cu26 110.0(3) . . ?
O20 Cu05 V1 104.73(19) . . ?
O20 Cu05 Cu31 88.3(3) . . ?
O20 Cu05 O8 95.2(3) . . ?
O20 Cu05 C49 155.0(3) . . ?
O20 Cu05 C01U 119.6(3) . . ?
O20 Cu05 Cu26 90.8(3) . . ?
C49 Cu05 V1 97.0(2) . . ?
C49 Cu05 Cu31 87.1(3) . . ?
C49 Cu05 Cu26 81.5(3) . . ?
C01U Cu05 V1 130.9(2) . . ?
C01U Cu05 Cu31 88.8(3) . . ?
C01U Cu05 O8 144.0(3) . . ?
C01U Cu05 C49 35.8(3) . . ?
C01U Cu05 Cu26 80.5(4) . . ?
V3 Cu06 Cu27 77.5(2) . 3_666 ?
Cu30 Cu06 V3 70.86(17) 3_666 . ?
O6 Cu06 V3 32.92(15) . . ?
O6 Cu06 Cu30 101.2(2) . 3_666 ?
O6 Cu06 C45 111.3(3) . . ?
O6 Cu06 Cu27 108.8(3) . 3_666 ?
O17 Cu06 V3 106.6(2) . . ?
O17 Cu06 Cu30 88.7(3) . 3_666 ?
O17 Cu06 O6 95.3(3) . . ?
O17 Cu06 C45 153.4(3) . . ?
O17 Cu06 C01V 117.7(3) . . ?
O17 Cu06 Cu27 91.5(2) . 3_666 ?
C45 Cu06 V3 96.3(2) . . ?
C45 Cu06 Cu30 86.1(3) . 3_666 ?
C45 Cu06 Cu27 80.2(3) . 3_666 ?
C01V Cu06 V3 130.8(2) . . ?
C01V Cu06 Cu30 89.2(3) . 3_666 ?
C01V Cu06 O6 145.7(3) . . ?
C01V Cu06 C45 36.2(3) . . ?
C01V Cu06 Cu27 81.0(3) . 3_666 ?
Cu10 Cu07 Cu02 72.87(4) . . ?
Cu19 Cu07 Cu02 76.49(4) . . ?
Cu19 Cu07 Cu10 117.56(5) . . ?
C49 Cu07 Cu02 46.01(19) . . ?
C49 Cu07 Cu10 111.7(2) . . ?
C49 Cu07 Cu19 79.5(2) . . ?
C43 Cu07 Cu02 102.2(2) . . ?
C43 Cu07 Cu10 49.1(2) . . ?
C43 Cu07 Cu19 165.0(3) . . ?
C43 Cu07 C49 110.6(3) . . ?
C44 Cu07 Cu02 121.9(3) . . ?
C44 Cu07 Cu10 105.6(3) . . ?
C44 Cu07 Cu19 52.1(3) . . ?
C44 Cu07 C49 128.8(4) . . ?
C44 Cu07 C43 120.2(4) . . ?
Cu32 Cu08 V2 71.10(19) 3_666 . ?
O4 Cu08 V2 32.48(16) . . ?
O4 Cu08 Cu32 101.8(2) . 3_666 ?
O4 Cu08 C48 109.9(3) . . ?
O4 Cu08 Cu24 109.5(4) . 3_666 ?
O13 Cu08 V2 106.5(2) . . ?
O13 Cu08 Cu32 91.9(4) . 3_666 ?
O13 Cu08 O4 95.7(3) . . ?
O13 Cu08 C48 154.4(3) . . ?
O13 Cu08 C01P 118.1(3) . . ?
O13 Cu08 Cu24 93.8(3) . 3_666 ?
C48 Cu08 V2 96.2(2) . . ?
C48 Cu08 Cu32 84.3(3) . 3_666 ?
C48 Cu08 Cu24 79.2(3) . 3_666 ?
C01P Cu08 V2 130.5(2) . . ?
C01P Cu08 Cu32 86.4(3) . 3_666 ?
C01P Cu08 O4 145.1(3) . . ?
C01P Cu08 C48 36.6(3) . . ?
C01P Cu08 Cu24 78.5(4) . 3_666 ?
Cu24 Cu08 V2 78.2(3) 3_666 . ?
Cu32 Cu09 Cu34 143.5(3) 3_666 . ?
Cu25 Cu09 Cu32 135.5(3) . 3_666 ?
Cu25 Cu09 Cu28 88.66(12) . 3_666 ?
Cu25 Cu09 Cu29 89.35(10) . 3_666 ?
Cu25 Cu09 Cu35 102.7(4) . 3_666 ?
Cu31 Cu09 Cu34 36.3(4) . . ?
Cu31 Cu09 Cu35 143.9(3) . 3_666 ?
Cu30 Cu09 Cu31 118.6(3) . . ?
Cu30 Cu09 Cu34 99.4(2) . . ?
Cu30 Cu09 Cu35 35.4(4) . 3_666 ?
Cu28 Cu09 Cu32 101.4(2) 3_666 3_666 ?
Cu28 Cu09 Cu29 88.72(13) 3_666 3_666 ?
Cu28 Cu09 Cu35 17.8(4) 3_666 3_666 ?
Cu29 Cu09 Cu32 48.4(3) 3_666 3_666 ?
Cu29 Cu09 Cu35 99.6(4) 3_666 3_666 ?
O11 Cu09 Cu32 135.8(3) . 3_666 ?
O11 Cu09 Cu25 71.61(18) . . ?
O11 Cu09 Cu31 45.9(2) . . ?
O11 Cu09 Cu30 75.6(3) . . ?
O11 Cu09 Cu28 115.34(18) . 3_666 ?
O11 Cu09 Cu29 148.09(17) . 3_666 ?
O11 Cu09 Cu34 54.4(4) . . ?
O11 Cu09 Cu35 109.3(3) . 3_666 ?
O12 Cu09 Cu32 73.6(3) 3_666 3_666 ?
O12 Cu09 Cu25 148.30(17) 3_666 . ?
O12 Cu09 Cu31 137.3(3) 3_666 . ?
O12 Cu09 Cu30 45.9(2) 3_666 . ?
O12 Cu09 Cu28 70.3(2) 3_666 3_666 ?
O12 Cu09 Cu29 112.79(18) 3_666 3_666 ?
O12 Cu09 O11 95.7(2) 3_666 . ?
O12 Cu09 Cu34 142.1(3) 3_666 . ?
O12 Cu09 Cu35 53.1(5) 3_666 3_666 ?
O14 Cu09 Cu32 45.4(2) . 3_666 ?
O14 Cu09 Cu25 114.10(19) . . ?
O14 Cu09 Cu31 74.7(3) . . ?
O14 Cu09 Cu30 137.5(3) . . ?
O14 Cu09 Cu28 146.81(17) . 3_666 ?
O14 Cu09 Cu29 68.76(19) . 3_666 ?
O14 Cu09 O11 95.4(2) . . ?
O14 Cu09 O12 95.5(2) . 3_666 ?
O14 Cu09 Cu34 108.7(3) . . ?
O14 Cu09 Cu35 140.7(3) . 3_666 ?
C028 Cu09 Cu32 98.8(4) . 3_666 ?
C028 Cu09 Cu25 53.5(3) . . ?
C028 Cu09 Cu31 98.7(4) . . ?
C028 Cu09 Cu30 98.3(4) . . ?
C028 Cu09 Cu28 53.7(4) . 3_666 ?
C028 Cu09 Cu29 54.7(3) . 3_666 ?
C028 Cu09 O11 122.3(4) . . ?
C028 Cu09 O12 121.0(4) . 3_666 ?
C028 Cu09 O14 120.4(4) . . ?
C028 Cu09 Cu34 71.0(5) . . ?
C028 Cu09 Cu35 71.4(6) . 3_666 ?
Cu35 Cu09 Cu34 110.5(4) 3_666 . ?
Cu04 Cu10 Cu02 74.05(4) 3_666 . ?
Cu04 Cu10 Cu18 72.39(4) 3_666 . ?
Cu07 Cu10 Cu02 55.47(3) . . ?
Cu07 Cu10 Cu04 126.28(5) . 3_666 ?
Cu07 Cu10 Cu18 89.84(5) . . ?
Cu18 Cu10 Cu02 90.80(4) . . ?
O5 Cu10 Cu02 81.28(16) . . ?
O5 Cu10 Cu04 80.06(18) . 3_666 ?
O5 Cu10 Cu07 106.68(17) . . ?
O5 Cu10 Cu18 152.44(18) . . ?
O5 Cu10 C43 157.5(3) . . ?
O5 Cu10 C48 90.6(3) . 3_666 ?
C43 Cu10 Cu02 91.5(3) . . ?
C43 Cu10 Cu04 118.6(3) . 3_666 ?
C43 Cu10 Cu07 52.9(3) . . ?
C43 Cu10 Cu18 47.9(3) . . ?
C43 Cu10 C48 111.4(3) . 3_666 ?
C48 Cu10 Cu02 118.71(19) 3_666 . ?
C48 Cu10 Cu04 44.81(18) 3_666 3_666 ?
C48 Cu10 Cu07 159.5(2) 3_666 . ?
C48 Cu10 Cu18 70.1(2) 3_666 . ?
Cu12 Cu11 Cu04 72.72(4) . 3_666 ?
Cu18 Cu11 Cu04 77.41(5) . 3_666 ?
Cu18 Cu11 Cu12 116.66(5) . . ?
C48 Cu11 Cu04 45.9(2) 3_666 3_666 ?
C48 Cu11 Cu12 110.9(2) 3_666 . ?
C48 Cu11 Cu18 82.1(2) 3_666 . ?
C42 Cu11 Cu04 101.8(2) . 3_666 ?
C42 Cu11 Cu12 48.8(2) . . ?
C42 Cu11 Cu18 163.5(3) . . ?
C42 Cu11 C48 109.3(3) . 3_666 ?
C41 Cu11 Cu04 122.6(3) . 3_666 ?
C41 Cu11 Cu12 104.8(3) . . ?
C41 Cu11 Cu18 51.9(3) . . ?
C41 Cu11 C48 131.1(4) . 3_666 ?
C41 Cu11 C42 119.3(4) . . ?
Cu03 Cu12 Cu04 73.36(4) 3_666 3_666 ?
Cu03 Cu12 Cu20 71.28(4) 3_666 3_666 ?
Cu11 Cu12 Cu03 125.10(5) . 3_666 ?
Cu11 Cu12 Cu04 55.35(4) . 3_666 ?
Cu11 Cu12 Cu20 89.79(5) . 3_666 ?
Cu20 Cu12 Cu04 90.76(4) 3_666 3_666 ?
O7 Cu12 Cu03 82.05(17) . 3_666 ?
O7 Cu12 Cu04 81.22(17) . 3_666 ?
O7 Cu12 Cu11 105.89(16) . . ?
O7 Cu12 Cu20 153.33(17) . 3_666 ?
O7 Cu12 C45 92.7(3) . 3_666 ?
O7 Cu12 C42 156.9(3) . . ?
C45 Cu12 Cu03 44.67(17) 3_666 3_666 ?
C45 Cu12 Cu04 117.85(18) 3_666 3_666 ?
C45 Cu12 Cu11 157.9(2) 3_666 . ?
C45 Cu12 Cu20 68.6(2) 3_666 3_666 ?
C42 Cu12 Cu03 116.9(3) . 3_666 ?
C42 Cu12 Cu04 91.3(3) . 3_666 ?
C42 Cu12 Cu11 53.1(3) . . ?
C42 Cu12 Cu20 47.6(3) . 3_666 ?
C42 Cu12 C45 110.1(3) . 3_666 ?
O8 Cu13 Cu18 56.32(14) . . ?
O18 Cu13 Cu18 145.8(2) . . ?
O18 Cu13 O8 98.5(3) . . ?
O18 Cu13 C41 164.1(3) . . ?
O18 Cu13 C020 127.8(4) . . ?
C41 Cu13 Cu18 46.7(3) . . ?
C41 Cu13 O8 97.3(3) . . ?
C41 Cu13 C020 36.4(4) . . ?
C020 Cu13 Cu18 80.5(3) . . ?
C020 Cu13 O8 133.7(3) . . ?
Cu02 Cu14 Cu03 73.15(4) . . ?
Cu02 Cu14 Cu19 71.72(4) . . ?
Cu15 Cu14 Cu02 124.98(5) . . ?
Cu15 Cu14 Cu03 55.54(4) . . ?
Cu15 Cu14 Cu19 89.56(5) . . ?
Cu19 Cu14 Cu03 91.21(4) . . ?
O10 Cu14 Cu02 81.30(18) . . ?
O10 Cu14 Cu03 80.11(17) . . ?
O10 Cu14 Cu15 105.81(17) . . ?
O10 Cu14 Cu19 153.01(18) . . ?
O10 Cu14 C49 92.7(2) . . ?
O10 Cu14 C46 157.1(3) . . ?
C49 Cu14 Cu02 44.97(18) . . ?
C49 Cu14 Cu03 117.95(18) . . ?
C49 Cu14 Cu15 157.86(18) . . ?
C49 Cu14 Cu19 68.81(17) . . ?
C46 Cu14 Cu02 117.2(3) . . ?
C46 Cu14 Cu03 92.0(2) . . ?
C46 Cu14 Cu15 53.2(3) . . ?
C46 Cu14 Cu19 47.4(3) . . ?
C46 Cu14 C49 110.0(3) . . ?
Cu14 Cu15 Cu03 73.25(4) . . ?
Cu20 Cu15 Cu03 75.09(4) . . ?
Cu20 Cu15 Cu14 117.22(6) . . ?
C45 Cu15 Cu03 45.7(2) . . ?
C45 Cu15 Cu14 111.3(2) . . ?
C45 Cu15 Cu20 79.2(2) . . ?
C46 Cu15 Cu03 103.0(2) . . ?
C46 Cu15 Cu14 49.4(2) . . ?
C46 Cu15 Cu20 165.3(2) . . ?
C46 Cu15 C45 110.2(3) . . ?
C47 Cu15 Cu03 120.1(3) . . ?
C47 Cu15 Cu14 106.3(3) . . ?
C47 Cu15 Cu20 51.3(3) . . ?
C47 Cu15 C45 127.7(4) . . ?
C47 Cu15 C46 121.8(4) . . ?
O4 Cu16 Cu20 56.93(16) . . ?
O21 Cu16 Cu20 147.5(2) . . ?
O21 Cu16 O4 100.0(3) . . ?
O21 Cu16 C47 162.5(3) . . ?
O21 Cu16 C02B 126.1(4) . . ?
C47 Cu16 Cu20 46.3(3) . . ?
C47 Cu16 O4 97.5(3) . . ?
C47 Cu16 C02B 36.4(4) . . ?
C02B Cu16 Cu20 79.6(3) . . ?
C02B Cu16 O4 133.9(3) . . ?
O6 Cu17 Cu19 57.52(15) . . ?
O19 Cu17 Cu19 145.9(2) . . ?
O19 Cu17 O6 99.8(2) . . ?
O19 Cu17 C44 162.6(3) . . ?
O19 Cu17 C026 127.4(3) . . ?
C44 Cu17 Cu19 46.7(3) . . ?
C44 Cu17 O6 97.5(3) . . ?
C44 Cu17 C026 35.3(3) . . ?
C026 Cu17 Cu19 78.7(3) . . ?
C026 Cu17 O6 132.7(3) . . ?
Cu11 Cu18 Cu10 92.97(5) . . ?
Cu11 Cu18 Cu13 86.47(5) . . ?
Cu13 Cu18 Cu10 149.04(5) . . ?
O8 Cu18 Cu10 101.03(14) . . ?
O8 Cu18 Cu11 100.23(13) . . ?
O8 Cu18 Cu13 48.99(14) . . ?
C43 Cu18 Cu10 43.8(2) . . ?
C43 Cu18 Cu11 133.0(3) . . ?
C43 Cu18 Cu13 139.3(3) . . ?
C43 Cu18 O8 104.9(3) . . ?
C43 Cu18 C01Y 34.0(3) . . ?
C41 Cu18 Cu10 144.9(3) . . ?
C41 Cu18 Cu11 52.4(3) . . ?
C41 Cu18 Cu13 48.1(3) . . ?
C41 Cu18 O8 91.9(3) . . ?
C41 Cu18 C43 159.4(3) . . ?
C41 Cu18 C01Y 128.6(4) . . ?
C01Y Cu18 Cu10 77.0(3) . . ?
C01Y Cu18 Cu11 149.2(2) . . ?
C01Y Cu18 Cu13 117.0(3) . . ?
C01Y Cu18 O8 110.2(3) . . ?
Cu07 Cu19 Cu14 93.94(5) . . ?
Cu07 Cu19 Cu17 86.52(5) . . ?
Cu17 Cu19 Cu14 149.79(6) . . ?
O6 Cu19 Cu07 98.54(14) . . ?
O6 Cu19 Cu14 102.77(13) . . ?
O6 Cu19 Cu17 47.58(13) . . ?
C46 Cu19 Cu07 134.8(2) . . ?
C46 Cu19 Cu14 44.3(2) . . ?
C46 Cu19 Cu17 137.6(2) . . ?
C46 Cu19 O6 106.1(3) . . ?
C46 Cu19 C025 33.6(3) . . ?
C44 Cu19 Cu07 52.6(3) . . ?
C44 Cu19 Cu14 146.1(3) . . ?
C44 Cu19 Cu17 47.3(2) . . ?
C44 Cu19 O6 89.0(3) . . ?
C44 Cu19 C46 159.7(3) . . ?
C44 Cu19 C025 128.7(4) . . ?
C025 Cu19 Cu07 151.3(3) . . ?
C025 Cu19 Cu14 77.2(3) . . ?
C025 Cu19 Cu17 114.8(3) . . ?
C025 Cu19 O6 110.0(3) . . ?
Cu15 Cu20 Cu12 94.92(5) . 3_666 ?
Cu15 Cu20 Cu16 85.75(5) . . ?
Cu16 Cu20 Cu12 149.99(6) . 3_666 ?
O4 Cu20 Cu12 102.60(14) . 3_666 ?
O4 Cu20 Cu15 99.37(13) . . ?
O4 Cu20 Cu16 48.06(14) . . ?
C42 Cu20 Cu12 44.7(3) 3_666 3_666 ?
C42 Cu20 Cu15 135.9(3) 3_666 . ?
C42 Cu20 Cu16 137.5(3) 3_666 . ?
C42 Cu20 O4 105.5(3) 3_666 . ?
C42 Cu20 C021 33.1(3) 3_666 3_666 ?
C021 Cu20 Cu12 77.4(2) 3_666 3_666 ?
C021 Cu20 Cu15 153.3(3) 3_666 . ?
C021 Cu20 Cu16 113.7(3) 3_666 . ?
C021 Cu20 O4 107.3(3) 3_666 . ?
C47 Cu20 Cu12 146.7(3) . 3_666 ?
C47 Cu20 Cu15 52.3(3) . . ?
C47 Cu20 Cu16 47.3(3) . . ?
C47 Cu20 O4 90.2(3) . . ?
C47 Cu20 C42 158.4(4) . 3_666 ?
C47 Cu20 C021 128.3(3) . 3_666 ?
Cu29 Cu21 Cu28 80.99(11) . . ?
O9 Cu21 Cu32 125.2(3) . . ?
O9 Cu21 Cu28 42.1(2) . . ?
O9 Cu21 Cu29 122.9(2) . . ?
O9 Cu21 C029 167.8(3) . . ?
O9 Cu21 C02G 156.2(4) . . ?
O9 Cu21 Cu24 128.4(2) . . ?
C029 Cu21 Cu32 45.6(4) . . ?
C029 Cu21 Cu28 126.1(3) . . ?
C029 Cu21 Cu29 45.9(3) . . ?
C029 Cu21 C02G 34.3(4) . . ?
C029 Cu21 Cu24 44.1(3) . . ?
C02G Cu21 Cu32 78.6(4) . . ?
C02G Cu21 Cu28 148.3(3) . . ?
C02G Cu21 Cu29 71.9(3) . . ?
C02G Cu21 Cu24 75.0(3) . . ?
Cu24 Cu21 Cu28 102.7(3) . . ?
Cu24 Cu21 Cu29 54.9(3) . . ?
Cu02 V3 Cu32 118.6(2) . . ?
Cu02 V3 Cu24 116.16(13) . . ?
Cu06 V3 Cu02 107.85(5) . . ?
Cu06 V3 Cu32 131.9(2) . . ?
Cu06 V3 Cu24 131.21(12) . . ?
O2 V3 Cu02 37.41(17) . . ?
O2 V3 Cu06 97.57(19) . . ?
O2 V3 Cu32 126.8(3) . . ?
O2 V3 O5 108.6(3) . . ?
O2 V3 Cu24 130.2(3) . . ?
O5 V3 Cu02 83.09(18) . . ?
O5 V3 Cu06 146.7(2) . . ?
O5 V3 Cu32 40.1(3) . . ?
O5 V3 Cu24 34.6(3) . . ?
O6 V3 Cu02 91.27(19) . . ?
O6 V3 Cu06 39.71(18) . . ?
O6 V3 Cu32 123.8(2) . . ?
O6 V3 O2 106.3(3) . . ?
O6 V3 O5 111.0(3) . . ?
O6 V3 Cu24 117.4(4) . . ?
O12 V3 Cu02 147.1(2) . . ?
O12 V3 Cu06 75.2(2) . . ?
O12 V3 Cu32 72.8(3) . . ?
O12 V3 O2 110.0(3) . . ?
O12 V3 O5 112.8(3) . . ?
O12 V3 O6 108.0(3) . . ?
O12 V3 Cu24 79.0(3) . . ?
Cu25 Cu22 Cu29 80.93(10) . 3_666 ?
O16 Cu22 Cu25 124.6(2) . . ?
O16 Cu22 Cu31 126.5(3) . . ?
O16 Cu22 Cu29 44.0(2) . 3_666 ?
O16 Cu22 C50 168.8(4) . . ?
O16 Cu22 C023 154.9(4) . . ?
O16 Cu22 Cu26 128.9(2) . . ?
C50 Cu22 Cu25 46.1(3) . . ?
C50 Cu22 Cu31 43.8(4) . . ?
C50 Cu22 Cu29 125.6(3) . 3_666 ?
C50 Cu22 C023 35.6(4) . . ?
C50 Cu22 Cu26 42.8(3) . . ?
C023 Cu22 Cu25 71.3(3) . . ?
C023 Cu22 Cu31 78.5(4) . . ?
C023 Cu22 Cu29 147.8(3) . 3_666 ?
C023 Cu22 Cu26 75.6(3) . . ?
Cu26 Cu22 Cu25 55.5(3) . . ?
Cu26 Cu22 Cu29 102.2(3) . 3_666 ?
Cu05 V1 Cu04 109.07(4) . 3_666 ?
Cu05 V1 Cu27 130.15(10) . . ?
O1 V1 Cu04 37.69(18) . 3_666 ?
O1 V1 Cu05 98.61(17) . . ?
O1 V1 Cu27 129.8(2) . . ?
O7 V1 Cu04 84.06(19) . 3_666 ?
O7 V1 Cu05 145.9(2) . . ?
O7 V1 O1 109.5(3) . . ?
O7 V1 Cu27 34.3(2) . . ?
O8 V1 Cu04 90.71(18) . 3_666 ?
O8 V1 Cu05 39.74(18) . . ?
O8 V1 O1 105.6(3) . . ?
O8 V1 O7 111.6(3) . . ?
O8 V1 Cu27 118.9(3) . . ?
O11 V1 Cu04 147.1(2) . 3_666 ?
O11 V1 Cu05 73.51(18) . . ?
O11 V1 O1 109.7(3) . . ?
O11 V1 O7 112.6(3) . . ?
O11 V1 O8 107.5(3) . . ?
O11 V1 Cu27 78.9(3) . . ?
Cu27 V1 Cu04 116.47(10) . 3_666 ?
Cu03 V2 Cu08 108.23(5) . . ?
Cu03 V2 Cu31 119.3(2) . . ?
Cu03 V2 Cu26 117.06(11) . . ?
Cu08 V2 Cu31 130.9(2) . . ?
Cu08 V2 Cu26 129.92(12) . . ?
O3 V2 Cu03 38.07(17) . . ?
O3 V2 Cu08 98.23(17) . . ?
O3 V2 Cu31 126.5(3) . . ?
O3 V2 O10 109.4(2) . . ?
O3 V2 Cu26 130.6(3) . . ?
O4 V2 Cu03 90.56(19) . . ?
O4 V2 Cu08 39.20(18) . . ?
O4 V2 Cu31 125.1(3) . . ?
O4 V2 O3 105.8(3) . . ?
O4 V2 O10 111.1(3) . . ?
O4 V2 Cu26 118.1(4) . . ?
O10 V2 Cu03 83.57(19) . . ?
O10 V2 Cu08 145.6(2) . . ?
O10 V2 Cu31 40.8(3) . . ?
O10 V2 Cu26 35.2(3) . . ?
O14 V2 Cu03 147.7(2) . . ?
O14 V2 Cu08 74.0(2) . . ?
O14 V2 Cu31 72.5(3) . . ?
O14 V2 O3 109.9(3) . . ?
O14 V2 O4 107.1(3) . . ?
O14 V2 O10 113.3(3) . . ?
O14 V2 Cu26 78.7(3) . . ?
Cu28 Cu23 Cu25 81.04(11) 3_666 . ?
O15 Cu23 Cu25 45.0(2) . . ?
O15 Cu23 Cu28 125.7(2) . 3_666 ?
O15 Cu23 C40 169.8(4) . . ?
O15 Cu23 C01Z 154.5(4) . . ?
O15 Cu23 Cu27 129.9(2) . . ?
C40 Cu23 Cu25 125.7(3) . . ?
C40 Cu23 Cu28 46.1(3) . 3_666 ?
C40 Cu23 C01Z 35.4(4) . . ?
C40 Cu23 Cu27 42.4(3) . . ?
C01Z Cu23 Cu25 149.9(3) . . ?
C01Z Cu23 Cu28 72.3(3) . 3_666 ?
C01Z Cu23 Cu27 74.3(3) . . ?
Cu27 Cu23 Cu25 102.2(2) . . ?
Cu27 Cu23 Cu28 55.4(3) . 3_666 ?
Cu08 Cu32 V3 123.1(4) 3_666 . ?
Cu09 Cu32 Cu08 117.6(3) 3_666 3_666 ?
Cu09 Cu32 V3 71.6(3) 3_666 . ?
Cu21 Cu32 Cu08 149.5(5) . 3_666 ?
Cu21 Cu32 Cu09 80.3(3) . 3_666 ?
Cu21 Cu32 V3 84.9(3) . . ?
O5 Cu32 Cu08 99.8(5) . 3_666 ?
O5 Cu32 Cu09 103.1(5) . 3_666 ?
O5 Cu32 Cu21 99.6(4) . . ?
O5 Cu32 V3 32.9(2) . . ?
O14 Cu32 Cu08 72.9(3) 3_666 3_666 ?
O14 Cu32 Cu09 46.0(3) 3_666 3_666 ?
O14 Cu32 Cu21 125.3(6) 3_666 . ?
O14 Cu32 V3 86.7(4) 3_666 . ?
O14 Cu32 O5 101.8(5) 3_666 . ?
C029 Cu32 Cu08 105.1(6) . 3_666 ?
C029 Cu32 Cu09 107.6(6) . 3_666 ?
C029 Cu32 Cu21 44.4(4) . . ?
C029 Cu32 V3 126.2(5) . . ?
C029 Cu32 O5 124.4(5) . . ?
C029 Cu32 O14 132.8(7) . 3_666 ?
Cu33 Cu32 Cu21 81.3(5) . . ?
Cu33 Cu32 V3 148.4(7) . . ?
Cu33 Cu32 O5 178.6(9) . . ?
Cu33 Cu32 C029 55.6(5) . . ?
Cu09 Cu25 Cu22 84.50(6) . . ?
Cu09 Cu25 Cu23 81.15(6) . . ?
Cu22 Cu25 Cu23 159.62(12) . . ?
O15 Cu25 Cu09 115.3(2) . . ?
O15 Cu25 Cu22 159.5(2) . . ?
O15 Cu25 Cu23 39.29(19) . . ?
O15 Cu25 C028 115.5(4) . . ?
O15 Cu25 Cu26 116.8(3) . . ?
C50 Cu25 Cu09 113.1(3) . . ?
C50 Cu25 Cu22 44.5(3) . . ?
C50 Cu25 Cu23 155.8(3) . . ?
C50 Cu25 O15 117.8(3) . . ?
C50 Cu25 C028 126.2(4) . . ?
C50 Cu25 Cu26 45.8(4) . . ?
C028 Cu25 Cu09 45.1(2) . . ?
C028 Cu25 Cu22 81.7(3) . . ?
C028 Cu25 Cu23 77.9(3) . . ?
C028 Cu25 Cu26 112.6(3) . . ?
Cu26 Cu25 Cu09 75.3(2) . . ?
Cu26 Cu25 Cu22 60.9(3) . . ?
Cu26 Cu25 Cu23 127.9(3) . . ?
Cu05 Cu31 V2 121.3(4) . . ?
Cu09 Cu31 Cu05 118.2(3) . . ?
Cu09 Cu31 Cu22 80.3(3) . . ?
Cu09 Cu31 V2 71.4(3) . . ?
Cu22 Cu31 Cu05 150.4(5) . . ?
Cu22 Cu31 V2 85.5(3) . . ?
O10 Cu31 Cu05 98.1(5) . . ?
O10 Cu31 Cu09 102.9(5) . . ?
O10 Cu31 Cu22 99.8(4) . . ?
O10 Cu31 V2 32.9(2) . . ?
O11 Cu31 Cu05 72.4(3) . . ?
O11 Cu31 Cu09 47.2(3) . . ?
O11 Cu31 Cu22 126.8(6) . . ?
O11 Cu31 V2 84.9(5) . . ?
O11 Cu31 O10 99.6(6) . . ?
C50 Cu31 Cu05 107.0(6) . . ?
C50 Cu31 Cu09 107.3(6) . . ?
C50 Cu31 Cu22 43.5(3) . . ?
C50 Cu31 V2 125.9(5) . . ?
C50 Cu31 O10 124.1(5) . . ?
C50 Cu31 O11 135.2(8) . . ?
Cu34 Cu31 Cu05 81.0(7) . . ?
Cu34 Cu31 Cu09 76.1(7) . . ?
Cu34 Cu31 Cu22 81.7(6) . . ?
Cu34 Cu31 V2 146.6(8) . . ?
Cu34 Cu31 O10 178.1(7) . . ?
Cu34 Cu31 O11 78.5(5) . . ?
Cu34 Cu31 C50 57.9(6) . . ?
Cu09 Cu30 Cu06 118.7(2) . 3_666 ?
Cu09 Cu30 Cu36 95.0(6) . . ?
O7 Cu30 Cu06 98.7(4) . 3_666 ?
O7 Cu30 Cu09 101.9(4) . . ?
O7 Cu30 Cu36 83.8(6) . . ?
O12 Cu30 Cu06 72.8(3) 3_666 3_666 ?
O12 Cu30 Cu09 47.2(3) 3_666 . ?
O12 Cu30 O7 99.7(5) 3_666 . ?
O12 Cu30 Cu36 142.1(8) 3_666 . ?
C40 Cu30 Cu06 106.4(5) . 3_666 ?
C40 Cu30 Cu09 108.4(5) . . ?
C40 Cu30 O7 123.5(5) . . ?
C40 Cu30 O12 135.7(7) . 3_666 ?
C40 Cu30 Cu36 47.7(5) . . ?
Cu35 Cu30 Cu09 74.0(7) 3_666 . ?
Cu35 Cu30 O7 175.3(6) 3_666 . ?
Cu35 Cu30 C40 60.6(6) 3_666 . ?
Cu35 Cu30 Cu36 98.7(9) 3_666 . ?
Cu09 Cu28 Cu21 81.11(6) 3_666 . ?
Cu09 Cu28 Cu23 83.02(7) 3_666 3_666 ?
Cu23 Cu28 Cu21 158.75(18) 3_666 . ?
O9 Cu28 Cu09 113.0(2) . 3_666 ?
O9 Cu28 Cu21 37.2(2) . . ?
O9 Cu28 Cu23 163.2(2) . 3_666 ?
O9 Cu28 C028 114.4(4) . 3_666 ?
O9 Cu28 Cu27 116.3(3) . 3_666 ?
C40 Cu28 Cu09 111.7(3) 3_666 3_666 ?
C40 Cu28 Cu21 155.8(4) 3_666 . ?
C40 Cu28 Cu23 45.1(3) 3_666 3_666 ?
C40 Cu28 O9 120.2(4) 3_666 . ?
C40 Cu28 C028 125.3(4) 3_666 3_666 ?
C40 Cu28 Cu27 45.7(4) 3_666 3_666 ?
C028 Cu28 Cu09 44.5(2) 3_666 3_666 ?
C028 Cu28 Cu21 78.4(3) 3_666 . ?
C028 Cu28 Cu23 80.4(3) 3_666 3_666 ?
C028 Cu28 Cu27 111.3(3) 3_666 3_666 ?
Cu27 Cu28 Cu09 74.32(17) 3_666 3_666 ?
Cu27 Cu28 Cu21 126.4(3) 3_666 . ?
Cu27 Cu28 Cu23 61.5(2) 3_666 3_666 ?
Cu09 Cu29 Cu21 83.84(8) 3_666 . ?
Cu09 Cu29 Cu22 80.23(6) 3_666 3_666 ?
Cu21 Cu29 Cu22 158.06(17) . 3_666 ?
O16 Cu29 Cu09 113.0(2) 3_666 3_666 ?
O16 Cu29 Cu21 162.8(2) 3_666 . ?
O16 Cu29 Cu22 37.51(19) 3_666 3_666 ?
O16 Cu29 C028 112.7(3) 3_666 3_666 ?
O16 Cu29 Cu24 118.1(3) 3_666 . ?
C028 Cu29 Cu09 43.8(2) 3_666 3_666 ?
C028 Cu29 Cu21 81.5(3) 3_666 . ?
C028 Cu29 Cu22 76.6(3) 3_666 3_666 ?
C028 Cu29 Cu24 112.4(3) 3_666 . ?
C029 Cu29 Cu09 114.7(3) . 3_666 ?
C029 Cu29 Cu21 44.9(3) . . ?
C029 Cu29 Cu22 157.1(4) . 3_666 ?
C029 Cu29 O16 120.4(4) . 3_666 ?
C029 Cu29 C028 126.3(4) . 3_666 ?
C029 Cu29 Cu24 47.4(4) . . ?
Cu24 Cu29 Cu09 76.0(3) . 3_666 ?
Cu24 Cu29 Cu21 61.1(3) . . ?
Cu24 Cu29 Cu22 128.1(4) . 3_666 ?
O15 P1 C02D 108.0(4) . . ?
O15 P1 Cu34 42.6(4) . . ?
O15 P1 Cu36 54.2(7) . . ?
O18 P1 O15 106.5(4) . . ?
O18 P1 C02D 108.2(5) . . ?
O18 P1 Cu34 124.6(4) . . ?
O18 P1 Cu36 52.4(7) . . ?
O20 P1 O15 111.4(4) . . ?
O20 P1 O18 115.8(4) . . ?
O20 P1 C02D 106.6(5) . . ?
O20 P1 Cu34 69.0(5) . . ?
O20 P1 Cu36 130.1(5) . . ?
C02D P1 Cu34 123.6(5) . . ?
C02D P1 Cu36 123.2(6) . . ?
Cu34 P1 Cu36 81.5(7) . . ?
O13 P2 O16 111.3(4) . . ?
O13 P2 O21 115.9(4) . . ?
O13 P2 C02R 106.2(5) . . ?
O13 P2 Cu33 70.7(4) . 3_666 ?
O16 P2 C02R 107.7(5) . . ?
O16 P2 Cu33 40.7(3) . 3_666 ?
O21 P2 O16 106.9(4) . . ?
O21 P2 C02R 108.5(5) . . ?
O21 P2 Cu33 128.6(4) . 3_666 ?
C02R P2 Cu33 118.5(5) . 3_666 ?
O9 P3 C02L 106.7(4) . . ?
O9 P3 Cu35 40.5(5) . . ?
O17 P3 O9 111.1(4) . . ?
O17 P3 O19 115.6(4) . . ?
O17 P3 C02L 105.9(5) . . ?
O17 P3 Cu35 70.5(6) . . ?
O19 P3 O9 108.1(4) . . ?
O19 P3 C02L 109.0(4) . . ?
O19 P3 Cu35 127.8(4) . . ?
C02L P3 Cu35 118.9(5) . . ?
Cu02 O1 Cu01 97.4(2) . . ?
Cu04 O1 Cu01 99.5(2) 3_666 . ?
Cu04 O1 Cu02 112.3(2) 3_666 . ?
V1 O1 Cu01 126.5(3) . . ?
V1 O1 Cu02 110.3(2) . . ?
V1 O1 Cu04 109.9(3) . 3_666 ?
Cu02 O2 Cu01 99.6(2) . . ?
Cu02 O2 Cu03 111.9(2) . . ?
Cu03 O2 Cu01 94.80(19) . . ?
V3 O2 Cu01 125.7(3) . . ?
V3 O2 Cu02 110.7(3) . . ?
V3 O2 Cu03 112.7(3) . . ?
Cu03 O3 Cu01 99.5(2) . . ?
Cu03 O3 Cu04 111.7(2) . . ?
Cu04 O3 Cu01 95.87(19) . . ?
V2 O3 Cu01 127.8(3) . . ?
V2 O3 Cu03 109.3(3) . . ?
V2 O3 Cu04 111.5(2) . . ?
Cu08 O4 Cu16 119.0(2) . . ?
Cu08 O4 Cu20 111.4(2) . . ?
Cu16 O4 Cu20 75.01(18) . . ?
V2 O4 Cu08 108.3(3) . . ?
V2 O4 Cu16 120.2(3) . . ?
V2 O4 Cu20 119.7(3) . . ?
Cu10 O5 Cu32 124.7(5) . . ?
V3 O5 Cu10 127.7(3) . . ?
V3 O5 Cu32 107.0(4) . . ?
V3 O5 Cu24 113.8(4) . . ?
Cu24 O5 Cu10 118.6(4) . . ?
Cu06 O6 Cu17 119.4(3) . . ?
Cu06 O6 Cu19 109.9(2) . . ?
Cu17 O6 Cu19 74.89(17) . . ?
V3 O6 Cu06 107.4(3) . . ?
V3 O6 Cu17 122.4(3) . . ?
V3 O6 Cu19 119.4(3) . . ?
Cu12 O7 Cu30 123.8(4) . . ?
V1 O7 Cu12 127.2(3) . . ?
V1 O7 Cu30 108.0(4) . . ?
V1 O7 Cu27 114.6(4) . . ?
Cu27 O7 Cu12 118.2(3) . . ?
Cu05 O8 Cu13 120.0(2) . . ?
Cu05 O8 Cu18 112.8(2) . . ?
Cu13 O8 Cu18 74.69(16) . . ?
V1 O8 Cu05 107.7(3) . . ?
V1 O8 Cu13 118.2(3) . . ?
V1 O8 Cu18 120.8(3) . . ?
Cu21 O9 Cu28 100.8(3) . . ?
Cu21 O9 Cu35 112.2(5) . . ?
P3 O9 Cu21 119.1(4) . . ?
P3 O9 Cu28 130.5(4) . . ?
P3 O9 Cu35 106.9(9) . . ?
Cu14 O10 Cu31 124.4(4) . . ?
V2 O10 Cu14 128.3(3) . . ?
V2 O10 Cu31 106.3(4) . . ?
V2 O10 Cu26 112.8(4) . . ?
Cu26 O10 Cu14 118.9(4) . . ?
Cu09 O11 Cu34 81.7(5) . . ?
V1 O11 Cu09 134.0(3) . . ?
V1 O11 Cu31 138.2(5) . . ?
V1 O11 Cu34 132.1(4) . . ?
Cu31 O11 Cu09 86.8(4) . . ?
Cu31 O11 Cu34 46.6(5) . . ?
Cu09 O12 Cu27 89.3(2) 3_666 3_666 ?
Cu09 O12 Cu35 81.4(7) 3_666 . ?
V3 O12 Cu09 135.3(3) . 3_666 ?
V3 O12 Cu30 136.9(5) . 3_666 ?
V3 O12 Cu27 133.6(3) . 3_666 ?
V3 O12 Cu35 132.1(5) . . ?
Cu30 O12 Cu35 46.3(4) 3_666 . ?
P2 O13 Cu08 134.4(4) . . ?
V2 O14 Cu09 133.6(3) . . ?
V2 O14 Cu32 135.9(5) . 3_666 ?
Cu32 O14 Cu09 88.6(4) 3_666 . ?
Cu23 O15 Cu25 95.7(3) . . ?
P1 O15 Cu23 117.6(4) . . ?
P1 O15 Cu25 130.6(4) . . ?
P1 O15 Cu34 104.6(7) . . ?
P1 O15 Cu36 92.0(7) . . ?
Cu34 O15 Cu36 119.5(7) . . ?
Cu22 O16 Cu29 98.5(3) . 3_666 ?
Cu22 O16 Cu33 115.4(5) . 3_666 ?
P2 O16 Cu22 118.9(4) . . ?
P2 O16 Cu29 129.4(4) . 3_666 ?
P2 O16 Cu33 105.0(6) . 3_666 ?
P3 O17 Cu06 134.3(4) . . ?
Cu13 O18 Cu36 101.5(7) . . ?
P1 O18 Cu13 129.8(4) . . ?
P1 O18 Cu36 94.8(8) . . ?
P3 O19 Cu17 127.1(4) . . ?
P1 O20 Cu05 136.5(4) . . ?
P2 O21 Cu16 127.1(4) . . ?
Cu02 C49 Cu05 106.1(4) . . ?
Cu02 C49 Cu07 80.5(3) . . ?
Cu02 C49 Cu14 72.5(2) . . ?
Cu05 C49 Cu07 115.5(4) . . ?
Cu05 C49 Cu14 128.7(3) . . ?
Cu07 C49 Cu14 114.7(3) . . ?
C01U C49 Cu02 166.0(6) . . ?
C01U C49 Cu05 70.5(5) . . ?
C01U C49 Cu07 113.3(6) . . ?
C01U C49 Cu14 98.8(6) . . ?
Cu07 C43 Cu18 131.1(4) . . ?
Cu10 C43 Cu07 78.0(3) . . ?
Cu10 C43 Cu18 88.3(3) . . ?
C01Y C43 Cu07 122.7(7) . . ?
C01Y C43 Cu10 159.3(8) . . ?
C01Y C43 Cu18 77.1(6) . . ?
Cu03 C45 Cu06 108.1(4) . . ?
Cu03 C45 Cu12 71.7(3) . 3_666 ?
Cu03 C45 Cu15 81.4(3) . . ?
Cu06 C45 Cu12 129.6(4) . 3_666 ?
Cu06 C45 Cu15 115.1(4) . . ?
Cu15 C45 Cu12 114.6(4) . 3_666 ?
C01V C45 Cu03 168.4(8) . . ?
C01V C45 Cu06 70.1(5) . . ?
C01V C45 Cu12 100.4(6) . 3_666 ?
C01V C45 Cu15 109.9(6) . . ?
Cu04 C48 Cu08 107.9(4) . . ?
Cu04 C48 Cu10 71.6(3) . 3_666 ?
Cu04 C48 Cu11 80.8(3) . 3_666 ?
Cu08 C48 Cu10 131.3(4) . 3_666 ?
Cu08 C48 Cu11 115.8(4) . 3_666 ?
Cu11 C48 Cu10 112.2(3) 3_666 3_666 ?
C01P C48 Cu04 166.3(7) . . ?
C01P C48 Cu08 70.4(5) . . ?
C01P C48 Cu10 99.0(6) . 3_666 ?
C01P C48 Cu11 112.4(6) . 3_666 ?
C48 C01P Cu08 73.1(5) . . ?
C48 C01P C01X 158.1(8) . . ?
C01X C01P Cu08 128.8(6) . . ?
Cu14 C46 Cu15 77.5(3) . . ?
Cu14 C46 Cu19 88.3(4) . . ?
Cu19 C46 Cu15 130.9(4) . . ?
C025 C46 Cu14 161.3(8) . . ?
C025 C46 Cu15 121.2(8) . . ?
C025 C46 Cu19 79.2(6) . . ?
Cu12 C42 Cu11 78.1(3) . . ?
Cu12 C42 Cu20 87.8(3) . 3_666 ?
Cu20 C42 Cu11 131.2(4) 3_666 . ?
C021 C42 Cu11 117.0(7) . . ?
C021 C42 Cu12 164.8(8) . . ?
C021 C42 Cu20 80.9(6) . 3_666 ?
Cu23 C40 Cu28 88.8(5) . 3_666 ?
Cu30 C40 Cu36 89.5(7) . . ?
C01Z C40 Cu23 76.9(6) . . ?
C01Z C40 Cu30 158.5(9) . . ?
C01Z C40 Cu28 127.3(9) . 3_666 ?
C01Z C40 Cu27 146.1(9) . . ?
C01Z C40 Cu35 146.9(10) . 3_666 ?
C01Z C40 Cu36 72.5(9) . . ?
Cu27 C40 Cu23 91.6(4) . . ?
Cu27 C40 Cu28 83.5(6) . 3_666 ?
Cu27 C40 Cu35 66.9(8) . 3_666 ?
Cu35 C40 Cu30 54.1(6) 3_666 . ?
Cu35 C40 Cu36 126.9(10) 3_666 . ?
Cu11 C41 Cu13 123.0(4) . . ?
Cu18 C41 Cu11 75.7(3) . . ?
Cu18 C41 Cu13 85.1(3) . . ?
C020 C41 Cu11 138.7(8) . . ?
C020 C41 Cu13 72.0(6) . . ?
C020 C41 Cu18 145.3(8) . . ?
C49 C01U Cu05 73.7(5) . . ?
C49 C01U C02A 159.4(9) . . ?
C02A C01U Cu05 126.9(6) . . ?
C45 C01V Cu06 73.7(5) . . ?
C45 C01V C02F 158.6(9) . . ?
C02F C01V Cu06 127.7(7) . . ?
Cu22 C50 Cu25 89.4(4) . . ?
Cu22 C50 Cu31 92.8(5) . . ?
C023 C50 Cu22 77.7(7) . . ?
C023 C50 Cu25 124.4(9) . . ?
C023 C50 Cu31 161.8(9) . . ?
C023 C50 Cu26 149.5(11) . . ?
C023 C50 Cu34 141.6(10) . . ?
Cu26 C50 Cu22 91.3(4) . . ?
Cu26 C50 Cu25 83.2(7) . . ?
Cu34 C50 Cu22 111.9(7) . . ?
Cu34 C50 Cu31 56.4(6) . . ?
C01P C01X C027 109.5(8) . . ?
C01P C01X C02K 111.4(8) . . ?
C01P C01X C02Z 106.1(8) . . ?
C027 C01X C02K 108.9(10) . . ?
C027 C01X C02Z 112.2(10) . . ?
C02K C01X C02Z 108.8(11) . . ?
C43 C01Y Cu18 68.9(6) . . ?
C43 C01Y C02C 167.6(10) . . ?
C02C C01Y Cu18 123.5(8) . . ?
C40 C01Z Cu23 67.7(6) . . ?
C40 C01Z C02O 167.1(11) . . ?
C40 C01Z Cu36 73.4(8) . . ?
C02O C01Z Cu23 125.0(7) . . ?
C02O C01Z Cu36 116.5(10) . . ?
C41 C020 Cu13 71.6(6) . . ?
C41 C020 C02T 162.6(9) . . ?
C02T C020 Cu13 125.8(7) . . ?
C42 C021 Cu20 66.0(5) . 3_666 ?
C42 C021 C02E 167.6(10) . . ?
C02E C021 Cu20 126.2(7) . 3_666 ?
Cu07 C44 Cu17 124.3(4) . . ?
Cu19 C44 Cu07 75.3(3) . . ?
Cu19 C44 Cu17 86.0(3) . . ?
C026 C44 Cu07 140.7(9) . . ?
C026 C44 Cu17 73.2(6) . . ?
C026 C44 Cu19 143.9(8) . . ?
C50 C023 Cu22 66.7(6) . . ?
C50 C023 C02N 166.2(12) . . ?
C02N C023 Cu22 127.1(9) . . ?
Cu15 C47 Cu16 123.6(5) . . ?
Cu20 C47 Cu15 76.4(3) . . ?
Cu20 C47 Cu16 86.4(4) . . ?
C02B C47 Cu15 139.4(8) . . ?
C02B C47 Cu16 72.4(7) . . ?
C02B C47 Cu20 144.1(8) . . ?
C46 C025 Cu19 67.3(6) . . ?
C46 C025 C02M 169.1(11) . . ?
C02M C025 Cu19 123.7(8) . . ?
C44 C026 Cu17 71.5(6) . . ?
C44 C026 C032 162.3(9) . . ?
C032 C026 Cu17 126.2(7) . . ?
C01X C027 H02A 109.5 . . ?
C01X C027 H02B 109.5 . . ?
C01X C027 H02C 109.5 . . ?
H02A C027 H02B 109.5 . . ?
H02A C027 H02C 109.5 . . ?
H02B C027 H02C 109.5 . . ?
Cu09 C028 Cu25 81.4(4) . . ?
Cu09 C028 Cu28 81.8(4) . 3_666 ?
Cu09 C028 Cu29 81.5(4) . 3_666 ?
Cu25 C028 Cu28 118.4(5) . 3_666 ?
Cu25 C028 Cu29 118.2(5) . 3_666 ?
Cu28 C028 Cu29 117.0(4) 3_666 3_666 ?
C02V C028 Cu09 174.3(10) . . ?
C02V C028 Cu25 103.8(8) . . ?
C02V C028 Cu28 93.6(9) . 3_666 ?
C02V C028 Cu29 97.7(9) . 3_666 ?
Cu21 C029 Cu32 90.0(5) . . ?
Cu21 C029 Cu29 89.2(4) . . ?
C02G C029 Cu21 78.6(8) . . ?
C02G C029 Cu32 157.2(10) . . ?
C02G C029 Cu29 129.5(9) . . ?
C02G C029 Cu24 146.1(11) . . ?
C02G C029 Cu33 141.2(10) . . ?
Cu24 C029 Cu21 89.4(4) . . ?
Cu24 C029 Cu29 81.3(7) . . ?
Cu33 C029 Cu21 112.7(7) . . ?
Cu33 C029 Cu32 61.5(5) . . ?
C01U C02A C02I 108.2(8) . . ?
C01U C02A C02P 107.2(9) . . ?
C02P C02A C02I 112.2(11) . . ?
C02Q C02A C01U 111.9(8) . . ?
C02Q C02A C02I 108.3(11) . . ?
C02Q C02A C02P 109.0(11) . . ?
C47 C02B Cu16 71.2(6) . . ?
C47 C02B C02H 163.5(12) . . ?
C02H C02B Cu16 125.3(9) . . ?
C01Y C02C C02S 108.8(9) . . ?
C01Y C02C C03I 105.9(10) . . ?
C03B C02C C01Y 109.0(10) . . ?
C03B C02C C02S 110.1(14) . . ?
C03B C02C C03I 113.2(13) . . ?
C03I C02C C02S 109.7(13) . . ?
C02J C02D P1 109.4(7) . . ?
C031 C02D P1 109.1(9) . . ?
C031 C02D C02J 110.0(11) . . ?
C03D C02D P1 107.8(8) . . ?
C03D C02D C02J 111.4(12) . . ?
C03D C02D C031 109.1(12) . . ?
C021 C02E C02X 109.9(10) . . ?
C021 C02E C037 108.5(10) . . ?
C021 C02E C03C 108.1(10) . . ?
C02X C02E C037 107.0(13) . . ?
C02X C02E C03C 111.3(12) . . ?
C03C C02E C037 112.0(13) . . ?
C01V C02F C03E 104.1(10) . . ?
C033 C02F C01V 108.7(9) . . ?
C033 C02F C03E 108.4(12) . . ?
C03F C02F C01V 113.7(10) . . ?
C03F C02F C033 111.1(13) . . ?
C03F C02F C03E 110.5(13) . . ?
C029 C02G Cu21 67.1(7) . . ?
C029 C02G C030 166.2(13) . . ?
C030 C02G Cu21 126.6(9) . . ?
C02B C02H C034 108.5(12) . . ?
C03A C02H C02B 109.3(12) . . ?
C03A C02H C034 110.2(14) . . ?
C03A C02H C03H 113.3(15) . . ?
C03H C02H C02B 107.2(12) . . ?
C03H C02H C034 108.1(15) . . ?
C02A C02I H02D 109.5 . . ?
C02A C02I H02E 109.5 . . ?
C02A C02I H02F 109.5 . . ?
H02D C02I H02E 109.5 . . ?
H02D C02I H02F 109.5 . . ?
H02E C02I H02F 109.5 . . ?
C02D C02J H02G 109.5 . . ?
C02D C02J H02H 109.5 . . ?
C02D C02J H02I 109.5 . . ?
H02G C02J H02H 109.5 . . ?
H02G C02J H02I 109.5 . . ?
H02H C02J H02I 109.5 . . ?
C01X C02K H02J 109.5 . . ?
C01X C02K H02K 109.5 . . ?
C01X C02K H02L 109.5 . . ?
H02J C02K H02K 109.5 . . ?
H02J C02K H02L 109.5 . . ?
H02K C02K H02L 109.5 . . ?
C02W C02L P3 109.3(8) . . ?
C035 C02L P3 109.0(7) . . ?
C035 C02L C02W 108.1(11) . . ?
C035 C02L C036 111.3(12) . . ?
C036 C02L P3 108.5(8) . . ?
C036 C02L C02W 110.6(10) . . ?
C025 C02M C038 109.0(11) . . ?
C025 C02M C03N 107.6(11) . . ?
C025 C02M C03O 111.5(11) . . ?
C038 C02M C03N 111.9(15) . . ?
C038 C02M C03O 109.2(14) . . ?
C03O C02M C03N 107.6(14) . . ?
C023 C02N C03P 111.7(12) . . ?
C023 C02N C54 106.5(13) . . ?
C03M C02N C023 112.4(14) . . ?
C03M C02N C03P 109.4(16) . . ?
C03M C02N C54 106.2(16) . . ?
C03P C02N C54 110.5(16) . . ?
C01Z C02O C03T 104.6(11) . . ?
C01Z C02O C52 111.6(11) . . ?
C01Z C02O C51 107.7(12) . . ?
C01Z C02O C52A 109.2(15) . . ?
C01Z C02O C03U 108.0(15) . . ?
C01Z C02O C51A 116.1(15) . . ?
C52 C02O C03T 111.7(10) . . ?
C52 C02O C51 111.8(10) . . ?
C51 C02O C03T 109.2(10) . . ?
C52A C02O C03U 106.7(11) . . ?
C51A C02O C52A 108.8(11) . . ?
C51A C02O C03U 107.6(11) . . ?
C02A C02P H02M 109.5 . . ?
C02A C02P H02N 109.5 . . ?
C02A C02P H02O 109.5 . . ?
H02M C02P H02N 109.5 . . ?
H02M C02P H02O 109.5 . . ?
H02N C02P H02O 109.5 . . ?
C02A C02Q H02P 109.5 . . ?
C02A C02Q H02Q 109.5 . . ?
C02A C02Q H02R 109.5 . . ?
H02P C02Q H02Q 109.5 . . ?
H02P C02Q H02R 109.5 . . ?
H02Q C02Q H02R 109.5 . . ?
C02U C02R P2 109.1(8) . . ?
C02Y C02R P2 108.0(8) . . ?
C02Y C02R C02U 109.3(12) . . ?
C02Y C02R C03G 112.2(12) . . ?
C03G C02R P2 108.1(9) . . ?
C03G C02R C02U 110.1(12) . . ?
C02C C02S H02S 109.5 . . ?
C02C C02S H02T 109.5 . . ?
C02C C02S H02U 109.5 . . ?
H02S C02S H02T 109.5 . . ?
H02S C02S H02U 109.5 . . ?
H02T C02S H02U 109.5 . . ?
C020 C02T C03J 108.2(11) . . ?
C020 C02T C53 106.3(12) . . ?
C020 C02T C61 110.8(11) . . ?
C020 C02T C1 110.8(16) . . ?
C020 C02T C53A 111.0(15) . . ?
C020 C02T C61A 103.1(15) . . ?
C03J C02T C53 110.0(10) . . ?
C61 C02T C03J 111.5(9) . . ?
C61 C02T C53 109.9(10) . . ?
C1 C02T C61A 109.6(11) . . ?
C53A C02T C1 111.3(11) . . ?
C53A C02T C61A 110.8(11) . . ?
C02R C02U H02V 109.5 . . ?
C02R C02U H02W 109.5 . . ?
C02R C02U H02X 109.5 . . ?
H02V C02U H02W 109.5 . . ?
H02V C02U H02X 109.5 . . ?
H02W C02U H02X 109.5 . . ?
C028 C02V C039 176.3(14) . . ?
C02L C02W H02Y 109.5 . . ?
C02L C02W H 109.5 . . ?
C02L C02W HA 109.5 . . ?
H02Y C02W H 109.5 . . ?
H02Y C02W HA 109.5 . . ?
H C02W HA 109.5 . . ?
C02E C02X H02Z 109.5 . . ?
C02E C02X HB 109.5 . . ?
C02E C02X HC 109.5 . . ?
H02Z C02X HB 109.5 . . ?
H02Z C02X HC 109.5 . . ?
HB C02X HC 109.5 . . ?
C02R C02Y H02 109.5 . . ?
C02R C02Y HD 109.5 . . ?
C02R C02Y HE 109.5 . . ?
H02 C02Y HD 109.5 . . ?
H02 C02Y HE 109.5 . . ?
HD C02Y HE 109.5 . . ?
C01X C02Z H1 109.5 . . ?
C01X C02Z HF 109.5 . . ?
C01X C02Z HG 109.5 . . ?
H1 C02Z HF 109.5 . . ?
H1 C02Z HG 109.5 . . ?
HF C02Z HG 109.5 . . ?
C02G C030 C57 108.9(14) . . ?
C02G C030 C58 105.5(15) . . ?
C02G C030 C59 111.2(16) . . ?
C02G C030 C59A 110.4(13) . . ?
C02G C030 C57A 103.4(13) . . ?
C02G C030 C58A 111.6(14) . . ?
C58 C030 C57 109.6(11) . . ?
C59 C030 C57 110.3(11) . . ?
C59 C030 C58 111.3(11) . . ?
C57A C030 C59A 109.3(10) . . ?
C58A C030 C59A 110.8(10) . . ?
C58A C030 C57A 111.2(10) . . ?
C02D C031 H03A 109.5 . . ?
C02D C031 H03B 109.5 . . ?
C02D C031 H03C 109.5 . . ?
H03A C031 H03B 109.5 . . ?
H03A C031 H03C 109.5 . . ?
H03B C031 H03C 109.5 . . ?
C026 C032 C03R 105.2(11) . . ?
C026 C032 C56 112.1(11) . . ?
C026 C032 C55 104.8(12) . . ?
C026 C032 C56A 104.6(14) . . ?
C026 C032 C55A 109.3(13) . . ?
C026 C032 C03S 110.4(15) . . ?
C03R C032 C55 109.9(10) . . ?
C56 C032 C03R 112.7(10) . . ?
C56 C032 C55 111.6(10) . . ?
C55A C032 C56A 109.6(10) . . ?
C03S C032 C56A 110.2(11) . . ?
C03S C032 C55A 112.3(11) . . ?
C02F C033 H03D 109.5 . . ?
C02F C033 H03E 109.5 . . ?
C02F C033 H03F 109.5 . . ?
H03D C033 H03E 109.5 . . ?
H03D C033 H03F 109.5 . . ?
H03E C033 H03F 109.5 . . ?
C02H C034 H03G 109.5 . . ?
C02H C034 H03H 109.5 . . ?
C02H C034 H03I 109.5 . . ?
H03G C034 H03H 109.5 . . ?
H03G C034 H03I 109.5 . . ?
H03H C034 H03I 109.5 . . ?
C02L C035 H03J 109.5 . . ?
C02L C035 H03K 109.5 . . ?
C02L C035 H03L 109.5 . . ?
H03J C035 H03K 109.5 . . ?
H03J C035 H03L 109.5 . . ?
H03K C035 H03L 109.5 . . ?
C02L C036 H03M 109.5 . . ?
C02L C036 H03N 109.5 . . ?
C02L C036 H03O 109.5 . . ?
H03M C036 H03N 109.5 . . ?
H03M C036 H03O 109.5 . . ?
H03N C036 H03O 109.5 . . ?
C02E C037 H03P 109.5 . . ?
C02E C037 H03Q 109.5 . . ?
C02E C037 H03R 109.5 . . ?
H03P C037 H03Q 109.5 . . ?
H03P C037 H03R 109.5 . . ?
H03Q C037 H03R 109.5 . . ?
C02M C038 H03S 109.5 . . ?
C02M C038 H03T 109.5 . . ?
C02M C038 H03U 109.5 . . ?
H03S C038 H03T 109.5 . . ?
H03S C038 H03U 109.5 . . ?
H03T C038 H03U 109.5 . . ?
C02V C039 C03K 107.6(13) . . ?
C02V C039 C03L 108.7(13) . . ?
C02V C039 C03Q 109.4(12) . . ?
C03L C039 C03K 109.3(16) . . ?
C03Q C039 C03K 109.5(15) . . ?
C03Q C039 C03L 112.2(16) . . ?
C02H C03A H03V 109.5 . . ?
C02H C03A H03W 109.5 . . ?
C02H C03A H03X 109.5 . . ?
H03V C03A H03W 109.5 . . ?
H03V C03A H03X 109.5 . . ?
H03W C03A H03X 109.5 . . ?
C02C C03B H03Y 109.5 . . ?
C02C C03B HH 109.5 . . ?
C02C C03B HI 109.5 . . ?
H03Y C03B HH 109.5 . . ?
H03Y C03B HI 109.5 . . ?
HH C03B HI 109.5 . . ?
C02E C03C H03Z 109.5 . . ?
C02E C03C HJ 109.5 . . ?
C02E C03C HK 109.5 . . ?
H03Z C03C HJ 109.5 . . ?
H03Z C03C HK 109.5 . . ?
HJ C03C HK 109.5 . . ?
C02D C03D H03 109.5 . . ?
C02D C03D HL 109.5 . . ?
C02D C03D HM 109.5 . . ?
H03 C03D HL 109.5 . . ?
H03 C03D HM 109.5 . . ?
HL C03D HM 109.5 . . ?
C02F C03E H2 109.5 . . ?
C02F C03E HN 109.5 . . ?
C02F C03E HO 109.5 . . ?
H2 C03E HN 109.5 . . ?
H2 C03E HO 109.5 . . ?
HN C03E HO 109.5 . . ?
C02F C03F H3 109.5 . . ?
C02F C03F HP 109.5 . . ?
C02F C03F HQ 109.5 . . ?
H3 C03F HP 109.5 . . ?
H3 C03F HQ 109.5 . . ?
HP C03F HQ 109.5 . . ?
C02R C03G H4 109.5 . . ?
C02R C03G HR 109.5 . . ?
C02R C03G HS 109.5 . . ?
H4 C03G HR 109.5 . . ?
H4 C03G HS 109.5 . . ?
HR C03G HS 109.5 . . ?
C02H C03H H5 109.5 . . ?
C02H C03H HT 109.5 . . ?
C02H C03H HU 109.5 . . ?
H5 C03H HT 109.5 . . ?
H5 C03H HU 109.5 . . ?
HT C03H HU 109.5 . . ?
C02C C03I H6 109.5 . . ?
C02C C03I HV 109.5 . . ?
C02C C03I HW 109.5 . . ?
H6 C03I HV 109.5 . . ?
H6 C03I HW 109.5 . . ?
HV C03I HW 109.5 . . ?
C02T C03J H7 109.4 . . ?
C02T C03J HX 109.6 . . ?
C02T C03J HY 109.4 . . ?
H7 C03J HX 109.5 . . ?
H7 C03J HY 109.5 . . ?
HX C03J HY 109.5 . . ?
C039 C03K H8 109.5 . . ?
C039 C03K HZ 109.5 . . ?
C039 C03K H19 109.5 . . ?
H8 C03K HZ 109.5 . . ?
H8 C03K H19 109.5 . . ?
HZ C03K H19 109.5 . . ?
C039 C03L H9 110.0 . . ?
C039 C03L H20 109.5 . . ?
C039 C03L H21 109.0 . . ?
H9 C03L H20 109.5 . . ?
H9 C03L H21 109.5 . . ?
H20 C03L H21 109.5 . . ?
C02N C03M H10 109.5 . . ?
C02N C03M H22 109.5 . . ?
C02N C03M H23 109.5 . . ?
H10 C03M H22 109.5 . . ?
H10 C03M H23 109.5 . . ?
H22 C03M H23 109.5 . . ?
C02M C03N H11 109.5 . . ?
C02M C03N H24 109.5 . . ?
C02M C03N H25 109.5 . . ?
H11 C03N H24 109.5 . . ?
H11 C03N H25 109.5 . . ?
H24 C03N H25 109.5 . . ?
C02M C03O H12 109.5 . . ?
C02M C03O H26 109.5 . . ?
C02M C03O H27 109.5 . . ?
H12 C03O H26 109.5 . . ?
H12 C03O H27 109.5 . . ?
H26 C03O H27 109.5 . . ?
C02N C03P H13 109.5 . . ?
C02N C03P H28 109.5 . . ?
C02N C03P H29 109.5 . . ?
H13 C03P H28 109.5 . . ?
H13 C03P H29 109.5 . . ?
H28 C03P H29 109.5 . . ?
C039 C03Q H14 109.9 . . ?
C039 C03Q H30 109.3 . . ?
C039 C03Q H31 109.2 . . ?
H14 C03Q H30 109.5 . . ?
H14 C03Q H31 109.5 . . ?
H30 C03Q H31 109.5 . . ?
C032 C03R H15 109.5 . . ?
C032 C03R H32 109.5 . . ?
C032 C03R H33 109.5 . . ?
H15 C03R H32 109.5 . . ?
H15 C03R H33 109.5 . . ?
H32 C03R H33 109.5 . . ?
C02O C03T H16 109.5 . . ?
C02O C03T H34 109.5 . . ?
C02O C03T H35 109.5 . . ?
H16 C03T H34 109.5 . . ?
H16 C03T H35 109.5 . . ?
H34 C03T H35 109.5 . . ?
C030 C57 H57A 104.2 . . ?
C030 C57 H57B 112.9 . . ?
C030 C57 H57C 111.2 . . ?
H57A C57 H57B 109.5 . . ?
H57A C57 H57C 109.5 . . ?
H57B C57 H57C 109.5 . . ?
C02N C54 H54A 109.5 . . ?
C02N C54 H54B 109.5 . . ?
C02N C54 H54C 109.5 . . ?
H54A C54 H54B 109.5 . . ?
H54A C54 H54C 109.5 . . ?
H54B C54 H54C 109.5 . . ?
C030 C58 H58A 109.5 . . ?
C030 C58 H58B 109.5 . . ?
C030 C58 H58C 109.5 . . ?
H58A C58 H58B 109.5 . . ?
H58A C58 H58C 109.5 . . ?
H58B C58 H58C 109.5 . . ?
C02O C52 H52A 109.5 . . ?
C02O C52 H52B 109.5 . . ?
C02O C52 H52C 109.5 . . ?
H52A C52 H52B 109.5 . . ?
H52A C52 H52C 109.5 . . ?
H52B C52 H52C 109.5 . . ?
C032 C56 H56A 109.5 . . ?
C032 C56 H56B 109.5 . . ?
C032 C56 H56C 109.5 . . ?
H56A C56 H56B 109.5 . . ?
H56A C56 H56C 109.5 . . ?
H56B C56 H56C 109.5 . . ?
C032 C55 H55A 109.5 . . ?
C032 C55 H55B 109.5 . . ?
C032 C55 H55C 109.5 . . ?
H55A C55 H55B 109.5 . . ?
H55A C55 H55C 109.5 . . ?
H55B C55 H55C 109.5 . . ?
C030 C59 H59A 106.2 . . ?
C030 C59 H59B 112.9 . . ?
C030 C59 H59C 109.3 . . ?
H59A C59 H59B 109.5 . . ?
H59A C59 H59C 109.5 . . ?
H59B C59 H59C 109.5 . . ?
C02T C53 H53A 108.8 . . ?
C02T C53 H53B 109.1 . . ?
C02T C53 H53C 110.5 . . ?
H53A C53 H53B 109.5 . . ?
H53A C53 H53C 109.5 . . ?
H53B C53 H53C 109.5 . . ?
C02O C51 H51A 109.5 . . ?
C02O C51 H51B 109.5 . . ?
C02O C51 H51C 109.5 . . ?
H51A C51 H51B 109.5 . . ?
H51A C51 H51C 109.5 . . ?
H51B C51 H51C 109.5 . . ?
C02T C61 H61A 109.5 . . ?
C02T C61 H61B 109.5 . . ?
C02T C61 H61C 109.5 . . ?
H61A C61 H61B 109.5 . . ?
H61A C61 H61C 109.5 . . ?
H61B C61 H61C 109.5 . . ?
V1 Cu27 Cu06 120.33(17) . 3_666 ?
Cu23 Cu27 Cu06 149.7(2) . 3_666 ?
Cu23 Cu27 V1 88.58(14) . . ?
Cu28 Cu27 Cu06 92.3(3) 3_666 3_666 ?
Cu28 Cu27 V1 119.4(3) 3_666 . ?
Cu28 Cu27 Cu23 63.06(15) 3_666 . ?
O7 Cu27 Cu06 101.1(2) . 3_666 ?
O7 Cu27 V1 31.16(18) . . ?
O7 Cu27 Cu23 109.0(4) . . ?
O7 Cu27 Cu28 149.8(4) . 3_666 ?
O7 Cu27 O12 93.5(4) . 3_666 ?
O12 Cu27 Cu06 66.5(3) 3_666 3_666 ?
O12 Cu27 V1 80.6(2) 3_666 . ?
O12 Cu27 Cu23 114.1(4) 3_666 . ?
O12 Cu27 Cu28 67.2(4) 3_666 3_666 ?
C40 Cu27 Cu06 105.2(3) . 3_666 ?
C40 Cu27 V1 134.3(4) . . ?
C40 Cu27 Cu23 45.9(3) . . ?
C40 Cu27 Cu28 50.8(4) . 3_666 ?
C40 Cu27 O7 145.3(8) . . ?
C40 Cu27 O12 117.5(6) . 3_666 ?
Cu22 Cu26 Cu05 150.8(2) . . ?
Cu22 Cu26 V2 88.52(16) . . ?
V2 Cu26 Cu05 119.2(2) . . ?
Cu25 Cu26 Cu05 93.0(4) . . ?
Cu25 Cu26 Cu22 63.60(13) . . ?
Cu25 Cu26 V2 118.1(4) . . ?
O10 Cu26 Cu05 99.4(2) . . ?
O10 Cu26 Cu22 109.7(4) . . ?
O10 Cu26 V2 31.99(17) . . ?
O10 Cu26 Cu25 149.0(6) . . ?
C50 Cu26 Cu05 106.2(4) . . ?
C50 Cu26 Cu22 45.9(3) . . ?
C50 Cu26 V2 134.3(4) . . ?
C50 Cu26 Cu25 51.1(4) . . ?
C50 Cu26 O10 146.7(10) . . ?
Cu08 Cu24 V3 120.9(2) 3_666 . ?
Cu21 Cu24 Cu08 150.5(2) . 3_666 ?
Cu21 Cu24 V3 87.08(15) . . ?
Cu29 Cu24 Cu08 92.0(4) . 3_666 ?
Cu29 Cu24 Cu21 64.06(15) . . ?
Cu29 Cu24 V3 118.7(4) . . ?
O5 Cu24 Cu08 101.3(3) . 3_666 ?
O5 Cu24 Cu21 108.0(4) . . ?
O5 Cu24 V3 31.62(19) . . ?
O5 Cu24 Cu29 149.4(6) . . ?
O5 Cu24 C029 145.2(10) . . ?
C029 Cu24 Cu08 105.5(4) . 3_666 ?
C029 Cu24 Cu21 46.5(3) . . ?
C029 Cu24 V3 133.4(4) . . ?
C029 Cu24 Cu29 51.3(4) . . ?
O16 Cu33 Cu32 148.7(6) 3_666 . ?
O16 Cu33 P2 34.3(3) 3_666 3_666 ?
O16 Cu33 C029 146.9(7) 3_666 . ?
C029 Cu33 Cu32 63.0(4) . . ?
C029 Cu33 P2 132.9(7) . 3_666 ?
Cu31 Cu34 Cu09 67.7(6) . . ?
Cu31 Cu34 P1 129.0(9) . . ?
Cu31 Cu34 O11 54.9(5) . . ?
Cu31 Cu34 O15 154.8(9) . . ?
Cu31 Cu34 C50 65.7(5) . . ?
P1 Cu34 Cu09 125.3(3) . . ?
O11 Cu34 Cu09 43.9(3) . . ?
O11 Cu34 P1 98.2(4) . . ?
O15 Cu34 Cu09 107.1(6) . . ?
O15 Cu34 P1 32.9(3) . . ?
O15 Cu34 O11 103.5(4) . . ?
C50 Cu34 Cu09 106.3(6) . . ?
C50 Cu34 P1 128.3(7) . . ?
C50 Cu34 O11 119.8(6) . . ?
C50 Cu34 O15 136.6(8) . . ?
Cu30 Cu35 P3 128.6(14) 3_666 . ?
Cu30 Cu35 O9 154.9(14) 3_666 . ?
Cu30 Cu35 O12 57.8(5) 3_666 . ?
P3 Cu35 Cu09 128.8(3) . 3_666 ?
O9 Cu35 Cu09 108.2(6) . 3_666 ?
O9 Cu35 P3 32.6(4) . . ?
O9 Cu35 O12 102.6(5) . . ?
O12 Cu35 Cu09 45.5(2) . 3_666 ?
O12 Cu35 P3 99.7(6) . . ?
C40 Cu35 Cu09 108.8(6) 3_666 3_666 ?
C40 Cu35 P3 122.4(7) 3_666 . ?
C40 Cu35 O9 134.2(7) 3_666 . ?
C40 Cu35 O12 122.5(7) 3_666 . ?
P1 Cu36 Cu30 127.2(9) . . ?
O15 Cu36 Cu30 111.3(11) . . ?
O15 Cu36 P1 33.9(3) . . ?
O18 Cu36 Cu30 131.6(9) . . ?
O18 Cu36 P1 32.8(3) . . ?
O18 Cu36 O15 66.6(6) . . ?
C40 Cu36 Cu30 42.8(5) . . ?
C40 Cu36 P1 154.9(14) . . ?
C40 Cu36 O15 121.6(14) . . ?
C40 Cu36 O18 170.3(14) . . ?
C01Z Cu36 Cu30 76.4(7) . . ?
C01Z Cu36 P1 147.8(10) . . ?
C01Z Cu36 O15 123.4(13) . . ?
C01Z Cu36 O18 147.9(13) . . ?
C01Z Cu36 C40 34.1(5) . . ?
C032 C56A H56D 110.9 . . ?
C032 C56A H56E 109.2 . . ?
C032 C56A H56F 108.2 . . ?
H56D C56A H56E 109.5 . . ?
H56D C56A H56F 109.5 . . ?
H56E C56A H56F 109.5 . . ?
C032 C55A H55D 110.7 . . ?
C032 C55A H55E 109.5 . . ?
C032 C55A H55F 108.1 . . ?
H55D C55A H55E 109.5 . . ?
H55D C55A H55F 109.5 . . ?
H55E C55A H55F 109.5 . . ?
C032 C03S H17 109.5 . . ?
C032 C03S H36 109.5 . . ?
C032 C03S H37 109.5 . . ?
H17 C03S H36 109.5 . . ?
H17 C03S H37 109.5 . . ?
H36 C03S H37 109.5 . . ?
C030 C59A H59D 110.2 . . ?
C030 C59A H59E 106.3 . . ?
C030 C59A H59F 111.8 . . ?
H59D C59A H59E 109.5 . . ?
H59D C59A H59F 109.5 . . ?
H59E C59A H59F 109.5 . . ?
C030 C57A H57D 109.5 . . ?
C030 C57A H57E 109.5 . . ?
C030 C57A H57F 109.5 . . ?
H57D C57A H57E 109.5 . . ?
H57D C57A H57F 109.5 . . ?
H57E C57A H57F 109.5 . . ?
C030 C58A H58D 109.5 . . ?
C030 C58A H58E 109.4 . . ?
C030 C58A H58F 109.6 . . ?
H58D C58A H58E 109.5 . . ?
H58D C58A H58F 109.5 . . ?
H58E C58A H58F 109.4 . . ?
C02O C52A H52D 109.5 . . ?
C02O C52A H52E 109.5 . . ?
C02O C52A H52F 109.5 . . ?
H52D C52A H52E 109.5 . . ?
H52D C52A H52F 109.5 . . ?
H52E C52A H52F 109.5 . . ?
C02O C03U H18 109.5 . . ?
C02O C03U H38 109.5 . . ?
C02O C03U H39 109.5 . . ?
H18 C03U H38 109.5 . . ?
H18 C03U H39 109.5 . . ?
H38 C03U H39 109.5 . . ?
C02O C51A H51D 109.5 . . ?
C02O C51A H51E 109.5 . . ?
C02O C51A H51F 109.5 . . ?
H51D C51A H51E 109.5 . . ?
H51D C51A H51F 109.5 . . ?
H51E C51A H51F 109.5 . . ?
C02T C1 H1A 109.3 . . ?
C02T C1 H1B 109.8 . . ?
C02T C1 H1C 109.3 . . ?
H1A C1 H1B 109.5 . . ?
H1A C1 H1C 109.4 . . ?
H1B C1 H1C 109.5 . . ?
C02T C53A H53D 109.5 . . ?
C02T C53A H53E 109.5 . . ?
C02T C53A H53F 109.5 . . ?
H53D C53A H53E 109.5 . . ?
H53D C53A H53F 109.5 . . ?
H53E C53A H53F 109.5 . . ?
C02T C61A H61D 109.5 . . ?
C02T C61A H61E 109.5 . . ?
C02T C61A H61F 109.5 . . ?
H61D C61A H61E 109.5 . . ?
H61D C61A H61F 109.5 . . ?
H61E C61A H61F 109.5 . . ?

loop_
_geom_bond_atom_site_label_1
_geom_bond_atom_site_label_2
_geom_bond_distance
_geom_bond_site_symmetry_2
_geom_bond_publ_flag
Cu01 O1 2.265(5) . ?
Cu01 O1 2.265(5) 3_666 ?
Cu01 O2 2.310(5) 3_666 ?
Cu01 O2 2.310(5) . ?
Cu01 O3 2.270(5) . ?
Cu01 O3 2.270(5) 3_666 ?
Cu02 Cu07 2.6121(13) . ?
Cu02 Cu10 3.0298(14) . ?
Cu02 Cu14 2.5705(15) . ?
Cu02 V3 3.0446(15) . ?
Cu02 O1 2.102(5) . ?
Cu02 O2 1.978(5) . ?
Cu02 C49 1.905(7) . ?
Cu03 Cu12 2.5691(14) 3_666 ?
Cu03 Cu14 3.0533(14) . ?
Cu03 Cu15 2.6290(14) . ?
Cu03 V2 3.0220(15) . ?
Cu03 O2 2.092(5) . ?
Cu03 O3 1.974(5) . ?
Cu03 C45 1.903(7) . ?
Cu04 Cu10 2.5645(14) 3_666 ?
Cu04 Cu11 2.6186(14) 3_666 ?
Cu04 Cu12 3.0396(14) 3_666 ?
Cu04 V1 3.0417(15) 3_666 ?
Cu04 O1 1.978(5) 3_666 ?
Cu04 O3 2.098(5) . ?
Cu04 C48 1.905(8) . ?
Cu05 V1 3.0213(15) . ?
Cu05 Cu31 2.917(11) . ?
Cu05 O8 2.027(5) . ?
Cu05 O20 1.930(6) . ?
Cu05 C49 2.030(8) . ?
Cu05 C01U 1.994(8) . ?
Cu05 Cu26 3.029(8) . ?
Cu06 V3 3.0079(16) . ?
Cu06 Cu30 2.959(10) 3_666 ?
Cu06 O6 2.014(5) . ?
Cu06 O17 1.919(6) . ?
Cu06 C45 2.025(8) . ?
Cu06 C01V 1.984(8) . ?
Cu06 Cu27 3.055(6) 3_666 ?
Cu07 Cu10 2.4867(15) . ?
Cu07 Cu19 2.4367(16) . ?
Cu07 C49 2.127(7) . ?
Cu07 C43 2.027(9) . ?
Cu07 C44 2.000(9) . ?
Cu08 V2 3.0273(15) . ?
Cu08 Cu32 2.917(12) 3_666 ?
Cu08 O4 2.015(5) . ?
Cu08 O13 1.920(6) . ?
Cu08 C48 2.019(8) . ?
Cu08 C01P 1.987(8) . ?
Cu08 Cu24 3.004(8) 3_666 ?
Cu09 Cu32 2.875(12) 3_666 ?
Cu09 Cu25 2.6375(19) . ?
Cu09 Cu31 2.825(13) . ?
Cu09 Cu30 2.817(10) . ?
Cu09 Cu28 2.670(2) 3_666 ?
Cu09 Cu29 2.700(2) 3_666 ?
Cu09 O11 2.076(5) . ?
Cu09 O12 2.070(6) 3_666 ?
Cu09 O14 2.069(6) . ?
Cu09 C028 1.889(9) . ?
Cu09 Cu34 2.965(15) . ?
Cu09 Cu35 2.871(13) 3_666 ?
Cu10 Cu18 2.7732(16) . ?
Cu10 O5 1.897(5) . ?
Cu10 C43 1.920(8) . ?
Cu10 C48 2.421(9) 3_666 ?
Cu11 Cu12 2.5063(15) . ?
Cu11 Cu18 2.4234(15) . ?
Cu11 C48 2.125(8) 3_666 ?
Cu11 C42 2.047(9) . ?
Cu11 C41 1.983(9) . ?
Cu12 Cu20 2.7415(16) 3_666 ?
Cu12 O7 1.920(6) . ?
Cu12 C45 2.426(8) 3_666 ?
Cu12 C42 1.928(9) . ?
Cu13 Cu18 2.6918(16) . ?
Cu13 O8 2.106(5) . ?
Cu13 O18 1.903(6) . ?
Cu13 C41 2.012(9) . ?
Cu13 C020 2.015(9) . ?
Cu14 Cu15 2.4853(15) . ?
Cu14 Cu19 2.7632(16) . ?
Cu14 O10 1.916(5) . ?
Cu14 C49 2.393(8) . ?
Cu14 C46 1.932(8) . ?
Cu15 Cu20 2.4492(15) . ?
Cu15 C45 2.120(9) . ?
Cu15 C46 2.037(8) . ?
Cu15 C47 1.993(9) . ?
Cu16 Cu20 2.7125(17) . ?
Cu16 O4 2.089(6) . ?
Cu16 O21 1.904(7) . ?
Cu16 C47 1.998(9) . ?
Cu16 C02B 2.011(11) . ?
Cu17 Cu19 2.7275(17) . ?
Cu17 O6 2.086(5) . ?
Cu17 O19 1.912(7) . ?
Cu17 C44 2.009(8) . ?
Cu17 C026 2.028(9) . ?
Cu18 O8 2.322(5) . ?
Cu18 C43 2.059(9) . ?
Cu18 C41 1.967(10) . ?
Cu18 C01Y 2.152(9) . ?
Cu19 O6 2.383(6) . ?
Cu19 C46 2.033(9) . ?
Cu19 C44 1.989(9) . ?
Cu19 C025 2.166(10) . ?
Cu20 O4 2.353(6) . ?
Cu20 C42 2.025(9) 3_666 ?
Cu20 C021 2.189(9) 3_666 ?
Cu20 C47 1.966(9) . ?
Cu21 Cu32 2.829(11) . ?
Cu21 Cu28 2.975(2) . ?
Cu21 Cu29 2.803(3) . ?
Cu21 O9 1.830(7) . ?
Cu21 C029 1.978(11) . ?
Cu21 C02G 2.105(12) . ?
Cu21 Cu24 2.728(6) . ?
V3 Cu32 3.069(13) . ?
V3 O2 1.718(5) . ?
V3 O5 1.745(5) . ?
V3 O6 1.713(5) . ?
V3 O12 1.691(5) . ?
V3 Cu24 3.046(4) . ?
Cu22 Cu25 2.806(2) . ?
Cu22 Cu31 2.856(10) . ?
Cu22 Cu29 2.974(3) 3_666 ?
Cu22 O16 1.831(7) . ?
Cu22 C50 1.967(9) . ?
Cu22 C023 2.092(10) . ?
Cu22 Cu26 2.739(6) . ?
V1 O1 1.733(5) . ?
V1 O7 1.726(6) . ?
V1 O8 1.708(5) . ?
V1 O11 1.675(6) . ?
V1 Cu27 3.034(4) . ?
V2 Cu31 3.076(13) . ?
V2 O3 1.727(5) . ?
V2 O4 1.712(5) . ?
V2 O10 1.740(5) . ?
V2 O14 1.680(6) . ?
V2 Cu26 3.028(4) . ?
Cu23 Cu25 2.917(3) . ?
Cu23 Cu28 2.789(3) 3_666 ?
Cu23 O15 1.857(7) . ?
Cu23 C40 1.977(9) . ?
Cu23 C01Z 2.081(9) . ?
Cu23 Cu27 2.750(5) . ?
Cu32 O5 2.066(13) . ?
Cu32 O14 2.047(10) 3_666 ?
Cu32 C029 2.023(15) . ?
Cu32 Cu33 1.995(15) . ?
Cu25 O15 2.072(7) . ?
Cu25 C50 2.021(10) . ?
Cu25 C028 2.143(10) . ?
Cu25 Cu26 2.580(12) . ?
Cu31 O10 2.094(14) . ?
Cu31 O11 2.034(11) . ?
Cu31 C50 1.978(16) . ?
Cu31 Cu34 1.807(18) . ?
Cu30 O7 2.105(12) . ?
Cu30 O12 2.026(9) 3_666 ?
Cu30 C40 1.941(14) . ?
Cu30 Cu35 1.732(19) 3_666 ?
Cu30 Cu36 2.86(2) . ?
Cu28 O9 2.029(6) . ?
Cu28 C40 2.011(11) 3_666 ?
Cu28 C028 2.174(12) 3_666 ?
Cu28 Cu27 2.576(10) 3_666 ?
Cu29 O16 2.088(7) 3_666 ?
Cu29 C028 2.230(12) 3_666 ?
Cu29 C029 2.013(10) . ?
Cu29 Cu24 2.550(13) . ?
P1 O15 1.552(7) . ?
P1 O18 1.513(7) . ?
P1 O20 1.492(7) . ?
P1 C02D 1.826(9) . ?
P1 Cu34 2.769(12) . ?
P1 Cu36 2.785(19) . ?
P2 O13 1.513(7) . ?
P2 O16 1.589(8) . ?
P2 O21 1.518(8) . ?
P2 C02R 1.826(10) . ?
P2 Cu33 2.723(12) 3_666 ?
P3 O9 1.609(7) . ?
P3 O17 1.501(7) . ?
P3 O19 1.518(7) . ?
P3 C02L 1.829(9) . ?
P3 Cu35 2.856(13) . ?
O5 Cu24 1.891(9) . ?
O7 Cu27 1.878(8) . ?
O9 Cu35 1.939(10) . ?
O10 Cu26 1.893(9) . ?
O11 Cu34 2.436(13) . ?
O12 Cu27 2.427(14) 3_666 ?
O12 Cu35 2.322(15) . ?
O15 Cu34 1.935(11) . ?
O15 Cu36 2.26(3) . ?
O16 Cu33 1.839(9) 3_666 ?
O18 Cu36 2.21(2) . ?
C49 C01U 1.238(11) . ?
C43 C01Y 1.233(12) . ?
C45 C01V 1.247(11) . ?
C48 C01P 1.257(11) . ?
C01P C01X 1.495(11) . ?
C46 C025 1.219(12) . ?
C42 C021 1.209(12) . ?
C40 C01Z 1.238(13) . ?
C40 Cu27 1.856(10) . ?
C40 Cu35 1.862(12) 3_666 ?
C40 Cu36 2.11(2) . ?
C41 C020 1.258(13) . ?
C01U C02A 1.509(11) . ?
C01V C02F 1.490(12) . ?
C50 C023 1.247(14) . ?
C50 Cu26 1.861(11) . ?
C50 Cu34 1.837(13) . ?
C01X C027 1.503(15) . ?
C01X C02K 1.512(14) . ?
C01X C02Z 1.528(16) . ?
C01Y C02C 1.505(13) . ?
C01Z C02O 1.504(14) . ?
C01Z Cu36 2.10(2) . ?
C020 C02T 1.476(14) . ?
C021 C02E 1.497(12) . ?
C44 C026 1.223(12) . ?
C023 C02N 1.477(15) . ?
C47 C02B 1.253(13) . ?
C025 C02M 1.478(14) . ?
C026 C032 1.509(13) . ?
C027 H02A 0.9600 . ?
C027 H02B 0.9600 . ?
C027 H02C 0.9600 . ?
C028 C02V 1.215(13) . ?
C029 C02G 1.211(13) . ?
C029 Cu24 1.899(11) . ?
C029 Cu33 1.873(11) . ?
C02A C02I 1.517(17) . ?
C02A C02P 1.511(15) . ?
C02A C02Q 1.505(15) . ?
C02B C02H 1.491(15) . ?
C02C C02S 1.549(16) . ?
C02C C03B 1.50(2) . ?
C02C C03I 1.52(2) . ?
C02D C02J 1.536(16) . ?
C02D C031 1.488(19) . ?
C02D C03D 1.484(18) . ?
C02E C02X 1.530(18) . ?
C02E C037 1.544(18) . ?
C02E C03C 1.541(18) . ?
C02F C033 1.488(18) . ?
C02F C03E 1.57(2) . ?
C02F C03F 1.448(16) . ?
C02G C030 1.484(15) . ?
C02H C034 1.50(2) . ?
C02H C03A 1.49(2) . ?
C02H C03H 1.49(2) . ?
C02I H02D 0.9600 . ?
C02I H02E 0.9600 . ?
C02I H02F 0.9600 . ?
C02J H02G 0.9600 . ?
C02J H02H 0.9600 . ?
C02J H02I 0.9600 . ?
C02K H02J 0.9600 . ?
C02K H02K 0.9600 . ?
C02K H02L 0.9600 . ?
C02L C02W 1.530(17) . ?
C02L C035 1.522(16) . ?
C02L C036 1.525(18) . ?
C02M C038 1.512(19) . ?
C02M C03N 1.53(2) . ?
C02M C03O 1.52(2) . ?
C02N C03M 1.46(2) . ?
C02N C03P 1.48(2) . ?
C02N C54 1.50(2) . ?
C02O C03T 1.539(9) . ?
C02O C52 1.511(9) . ?
C02O C51 1.530(9) . ?
C02O C52A 1.547(10) . ?
C02O C03U 1.553(10) . ?
C02O C51A 1.538(10) . ?
C02P H02M 0.9600 . ?
C02P H02N 0.9600 . ?
C02P H02O 0.9600 . ?
C02Q H02P 0.9600 . ?
C02Q H02Q 0.9600 . ?
C02Q H02R 0.9600 . ?
C02R C02U 1.529(17) . ?
C02R C02Y 1.517(18) . ?
C02R C03G 1.52(2) . ?
C02S H02S 0.9600 . ?
C02S H02T 0.9600 . ?
C02S H02U 0.9600 . ?
C02T C03J 1.530(9) . ?
C02T C53 1.549(9) . ?
C02T C61 1.529(9) . ?
C02T C1 1.536(10) . ?
C02T C53A 1.530(10) . ?
C02T C61A 1.544(10) . ?
C02U H02V 0.9600 . ?
C02U H02W 0.9600 . ?
C02U H02X 0.9600 . ?
C02V C039 1.471(14) . ?
C02W H02Y 0.9600 . ?
C02W H 0.9600 . ?
C02W HA 0.9600 . ?
C02X H02Z 0.9600 . ?
C02X HB 0.9600 . ?
C02X HC 0.9600 . ?
C02Y H02 0.9600 . ?
C02Y HD 0.9600 . ?
C02Y HE 0.9600 . ?
C02Z H1 0.9600 . ?
C02Z HF 0.9600 . ?
C02Z HG 0.9600 . ?
C030 C57 1.545(10) . ?
C030 C58 1.538(10) . ?
C030 C59 1.533(10) . ?
C030 C59A 1.544(9) . ?
C030 C57A 1.541(9) . ?
C030 C58A 1.530(9) . ?
C031 H03A 0.9600 . ?
C031 H03B 0.9600 . ?
C031 H03C 0.9600 . ?
C032 C03R 1.536(9) . ?
C032 C56 1.524(9) . ?
C032 C55 1.553(9) . ?
C032 C56A 1.557(10) . ?
C032 C55A 1.537(10) . ?
C032 C03S 1.531(9) . ?
C033 H03D 0.9600 . ?
C033 H03E 0.9600 . ?
C033 H03F 0.9600 . ?
C034 H03G 0.9600 . ?
C034 H03H 0.9600 . ?
C034 H03I 0.9600 . ?
C035 H03J 0.9600 . ?
C035 H03K 0.9600 . ?
C035 H03L 0.9600 . ?
C036 H03M 0.9600 . ?
C036 H03N 0.9600 . ?
C036 H03O 0.9600 . ?
C037 H03P 0.9600 . ?
C037 H03Q 0.9600 . ?
C037 H03R 0.9600 . ?
C038 H03S 0.9600 . ?
C038 H03T 0.9600 . ?
C038 H03U 0.9600 . ?
C039 C03K 1.57(2) . ?
C039 C03L 1.49(2) . ?
C039 C03Q 1.48(2) . ?
C03A H03V 0.9600 . ?
C03A H03W 0.9600 . ?
C03A H03X 0.9600 . ?
C03B H03Y 0.9600 . ?
C03B HH 0.9600 . ?
C03B HI 0.9600 . ?
C03C H03Z 0.9600 . ?
C03C HJ 0.9600 . ?
C03C HK 0.9600 . ?
C03D H03 0.9600 . ?
C03D HL 0.9600 . ?
C03D HM 0.9600 . ?
C03E H2 0.9600 . ?
C03E HN 0.9600 . ?
C03E HO 0.9600 . ?
C03F H3 0.9600 . ?
C03F HP 0.9600 . ?
C03F HQ 0.9600 . ?
C03G H4 0.9600 . ?
C03G HR 0.9600 . ?
C03G HS 0.9600 . ?
C03H H5 0.9600 . ?
C03H HT 0.9600 . ?
C03H HU 0.9600 . ?
C03I H6 0.9600 . ?
C03I HV 0.9600 . ?
C03I HW 0.9600 . ?
C03J H7 0.9600 . ?
C03J HX 0.9600 . ?
C03J HY 0.9598 . ?
C03K H8 0.9600 . ?
C03K HZ 0.9600 . ?
C03K H19 0.9600 . ?
C03L H9 0.9599 . ?
C03L H20 0.9598 . ?
C03L H21 0.9598 . ?
C03M H10 0.9600 . ?
C03M H22 0.9600 . ?
C03M H23 0.9600 . ?
C03N H11 0.9600 . ?
C03N H24 0.9600 . ?
C03N H25 0.9600 . ?
C03O H12 0.9600 . ?
C03O H26 0.9600 . ?
C03O H27 0.9600 . ?
C03P H13 0.9600 . ?
C03P H28 0.9600 . ?
C03P H29 0.9600 . ?
C03Q H14 0.9602 . ?
C03Q H30 0.9600 . ?
C03Q H31 0.9600 . ?
C03R H15 0.9600 . ?
C03R H32 0.9600 . ?
C03R H33 0.9600 . ?
C03T H16 0.9600 . ?
C03T H34 0.9600 . ?
C03T H35 0.9600 . ?
C57 H57A 0.9600 . ?
C57 H57B 0.9598 . ?
C57 H57C 0.9600 . ?
C54 H54A 0.9600 . ?
C54 H54B 0.9600 . ?
C54 H54C 0.9600 . ?
C58 H58A 0.9600 . ?
C58 H58B 0.9600 . ?
C58 H58C 0.9600 . ?
C52 H52A 0.9600 . ?
C52 H52B 0.9600 . ?
C52 H52C 0.9600 . ?
C56 H56A 0.9600 . ?
C56 H56B 0.9600 . ?
C56 H56C 0.9600 . ?
C55 H55A 0.9600 . ?
C55 H55B 0.9600 . ?
C55 H55C 0.9600 . ?
C59 H59A 0.9600 . ?
C59 H59B 0.9603 . ?
C59 H59C 0.9597 . ?
C53 H53A 0.9596 . ?
C53 H53B 0.9598 . ?
C53 H53C 0.9601 . ?
C51 H51A 0.9600 . ?
C51 H51B 0.9600 . ?
C51 H51C 0.9600 . ?
C61 H61A 0.9600 . ?
C61 H61B 0.9600 . ?
C61 H61C 0.9600 . ?
C56A H56D 0.9599 . ?
C56A H56E 0.9599 . ?
C56A H56F 0.9603 . ?
C55A H55D 0.9598 . ?
C55A H55E 0.9596 . ?
C55A H55F 0.9598 . ?
C03S H17 0.9600 . ?
C03S H36 0.9600 . ?
C03S H37 0.9600 . ?
C59A H59D 0.9601 . ?
C59A H59E 0.9597 . ?
C59A H59F 0.9602 . ?
C57A H57D 0.9600 . ?
C57A H57E 0.9600 . ?
C57A H57F 0.9600 . ?
C58A H58D 0.9601 . ?
C58A H58E 0.9596 . ?
C58A H58F 0.9603 . ?
C52A H52D 0.9600 . ?
C52A H52E 0.9600 . ?
C52A H52F 0.9600 . ?
C03U H18 0.9600 . ?
C03U H38 0.9600 . ?
C03U H39 0.9600 . ?
C51A H51D 0.9600 . ?
C51A H51E 0.9600 . ?
C51A H51F 0.9600 . ?
C1 H1A 0.9600 . ?
C1 H1B 0.9601 . ?
C1 H1C 0.9602 . ?
C53A H53D 0.9600 . ?
C53A H53E 0.9600 . ?
C53A H53F 0.9600 . ?
C61A H61D 0.9600 . ?
C61A H61E 0.9600 . ?
C61A H61F 0.9600 . ?

loop_
_geom_torsion_atom_site_label_1
_geom_torsion_atom_site_label_2
_geom_torsion_atom_site_label_3
_geom_torsion_atom_site_label_4
_geom_torsion
_geom_torsion_site_symmetry_1
_geom_torsion_site_symmetry_2
_geom_torsion_site_symmetry_3
_geom_torsion_site_symmetry_4
_geom_torsion_publ_flag
Cu02 Cu10 O5 V3 17.8(3) . . . . ?
Cu02 Cu10 O5 Cu32 -151.6(4) . . . . ?
Cu02 Cu10 O5 Cu24 -163.0(6) . . . . ?
Cu02 V3 O2 Cu01 -119.5(5) . . . . ?
Cu02 V3 O2 Cu03 126.2(4) . . . . ?
Cu02 V3 O5 Cu10 -17.7(3) . . . . ?
Cu02 V3 O5 Cu32 153.3(3) . . . . ?
Cu02 V3 O5 Cu24 163.2(6) . . . . ?
Cu02 V3 O6 Cu06 -116.9(2) . . . . ?
Cu02 V3 O6 Cu17 99.1(3) . . . . ?
Cu02 V3 O6 Cu19 8.9(3) . . . . ?
Cu02 V3 O12 Cu09 -88.1(6) . . . 3_666 ?
Cu02 V3 O12 Cu30 76.5(8) . . . 3_666 ?
Cu02 V3 O12 Cu27 71.2(6) . . . 3_666 ?
Cu02 V3 O12 Cu35 143.1(8) . . . . ?
Cu02 C49 C01U Cu05 78(3) . . . . ?
Cu02 C49 C01U C02A -104(3) . . . . ?
Cu03 V2 O3 Cu01 119.5(4) . . . . ?
Cu03 V2 O3 Cu04 -124.1(4) . . . . ?
Cu03 V2 O4 Cu08 118.9(2) . . . . ?
Cu03 V2 O4 Cu16 -99.5(3) . . . . ?
Cu03 V2 O4 Cu20 -10.2(3) . . . . ?
Cu03 V2 O10 Cu14 16.6(4) . . . . ?
Cu03 V2 O10 Cu31 -152.2(3) . . . . ?
Cu03 V2 O10 Cu26 -162.6(6) . . . . ?
Cu03 V2 O14 Cu09 87.4(6) . . . . ?
Cu03 V2 O14 Cu32 -71.5(8) . . . 3_666 ?
Cu03 C45 C01V Cu06 -83(4) . . . . ?
Cu03 C45 C01V C02F 102(4) . . . . ?
Cu04 Cu10 O5 V3 93.0(4) 3_666 . . . ?
Cu04 Cu10 O5 Cu32 -76.4(4) 3_666 . . . ?
Cu04 Cu10 O5 Cu24 -87.8(6) 3_666 . . . ?
Cu04 V1 O1 Cu01 119.2(4) 3_666 . . . ?
Cu04 V1 O1 Cu02 -124.4(4) 3_666 . . . ?
Cu04 V1 O7 Cu12 16.7(3) 3_666 . . . ?
Cu04 V1 O7 Cu30 -152.0(3) 3_666 . . . ?
Cu04 V1 O7 Cu27 -161.6(5) 3_666 . . . ?
Cu04 V1 O8 Cu05 119.7(2) 3_666 . . . ?
Cu04 V1 O8 Cu13 -100.2(3) 3_666 . . . ?
Cu04 V1 O8 Cu18 -11.8(3) 3_666 . . . ?
Cu04 V1 O11 Cu09 89.3(6) 3_666 . . . ?
Cu04 V1 O11 Cu31 -75.8(8) 3_666 . . . ?
Cu04 V1 O11 Cu34 -143.6(6) 3_666 . . . ?
Cu04 C48 C01P Cu08 85(3) . . . . ?
Cu04 C48 C01P C01X -98(3) . . . . ?
Cu05 V1 O1 Cu01 -130.7(3) . . . . ?
Cu05 V1 O1 Cu02 -14.2(3) . . . . ?
Cu05 V1 O1 Cu04 110.2(2) . . . 3_666 ?
Cu05 V1 O7 Cu12 -99.0(4) . . . . ?
Cu05 V1 O7 Cu30 92.4(4) . . . . ?
Cu05 V1 O7 Cu27 82.8(5) . . . . ?
Cu05 V1 O8 Cu13 140.1(5) . . . . ?
Cu05 V1 O8 Cu18 -131.6(4) . . . . ?
Cu05 V1 O11 Cu09 -171.0(5) . . . . ?
Cu05 V1 O11 Cu31 24.0(7) . . . . ?
Cu05 V1 O11 Cu34 -43.8(6) . . . . ?
Cu05 Cu31 Cu34 Cu09 -122.2(3) . . . . ?
Cu05 Cu31 Cu34 P1 -4.0(7) . . . . ?
Cu05 Cu31 Cu34 O11 -73.8(3) . . . . ?
Cu05 Cu31 Cu34 O15 -39(3) . . . . ?
Cu05 Cu31 Cu34 C50 116.7(6) . . . . ?
Cu05 C49 C01U C02A 178(2) . . . . ?
Cu05 C01U C02A C02I -110.4(10) . . . . ?
Cu05 C01U C02A C02P 128.3(10) . . . . ?
Cu05 C01U C02A C02Q 8.9(13) . . . . ?
Cu06 V3 O2 Cu01 130.9(3) . . . . ?
Cu06 V3 O2 Cu02 -109.6(2) . . . . ?
Cu06 V3 O2 Cu03 16.6(3) . . . . ?
Cu06 V3 O5 Cu10 94.6(4) . . . . ?
Cu06 V3 O5 Cu32 -94.5(4) . . . . ?
Cu06 V3 O5 Cu24 -84.6(7) . . . . ?
Cu06 V3 O6 Cu17 -143.9(5) . . . . ?
Cu06 V3 O6 Cu19 125.9(4) . . . . ?
Cu06 V3 O12 Cu09 171.8(5) . . . 3_666 ?
Cu06 V3 O12 Cu30 -23.5(6) . . . 3_666 ?
Cu06 V3 O12 Cu27 -28.9(4) . . . 3_666 ?
Cu06 V3 O12 Cu35 43.1(8) . . . . ?
Cu06 C45 C01V C02F -175(3) . . . . ?
Cu06 C01V C02F C033 -135.1(10) . . . . ?
Cu06 C01V C02F C03E 109.5(11) . . . . ?
Cu06 C01V C02F C03F -10.8(18) . . . . ?
Cu07 Cu10 O5 V3 -32.0(4) . . . . ?
Cu07 Cu10 O5 Cu32 158.5(4) . . . . ?
Cu07 Cu10 O5 Cu24 147.1(6) . . . . ?
Cu07 C49 C01U Cu05 -110.2(5) . . . . ?
Cu07 C49 C01U C02A 68(3) . . . . ?
Cu07 C43 C01Y Cu18 130.9(7) . . . . ?
Cu07 C43 C01Y C02C -48(5) . . . . ?
Cu07 C44 C026 Cu17 124.2(11) . . . . ?
Cu07 C44 C026 C032 -54(4) . . . . ?
Cu08 V2 O3 Cu01 -131.4(3) . . . . ?
Cu08 V2 O3 Cu03 109.1(2) . . . . ?
Cu08 V2 O3 Cu04 -14.9(3) . . . . ?
Cu08 V2 O4 Cu16 141.6(5) . . . . ?
Cu08 V2 O4 Cu20 -129.1(4) . . . . ?
Cu08 V2 O10 Cu14 -96.5(4) . . . . ?
Cu08 V2 O10 Cu31 94.7(4) . . . . ?
Cu08 V2 O10 Cu26 84.3(7) . . . . ?
Cu08 V2 O14 Cu09 -173.6(5) . . . . ?
Cu08 V2 O14 Cu32 27.4(7) . . . 3_666 ?
Cu08 C48 C01P C01X 177(2) . . . . ?
Cu08 C01P C01X C027 -116.8(9) . . . . ?
Cu08 C01P C01X C02K 3.6(14) . . . . ?
Cu08 C01P C01X C02Z 121.8(10) . . . . ?
Cu09 Cu31 Cu34 P1 118.1(7) . . . . ?
Cu09 Cu31 Cu34 O11 48.4(3) . . . . ?
Cu09 Cu31 Cu34 O15 83(2) . . . . ?
Cu09 Cu31 Cu34 C50 -121.2(6) . . . . ?
Cu10 O5 Cu24 Cu08 48.2(8) . . . 3_666 ?
Cu10 O5 Cu24 Cu21 -128.4(4) . . . . ?
Cu10 O5 Cu24 V3 -179.3(7) . . . . ?
Cu10 O5 Cu24 Cu29 162.3(10) . . . . ?
Cu10 O5 Cu24 C029 -91.6(10) . . . . ?
Cu10 C43 C01Y Cu18 -46(2) . . . . ?
Cu10 C43 C01Y C02C 135(4) . . . . ?
Cu10 C48 C01P Cu08 130.8(4) 3_666 . . . ?
Cu10 C48 C01P C01X -52(2) 3_666 . . . ?
Cu11 C48 C01P Cu08 -110.6(5) 3_666 . . . ?
Cu11 C48 C01P C01X 67(2) 3_666 . . . ?
Cu11 C42 C021 Cu20 -131.8(7) . . . 3_666 ?
Cu11 C42 C021 C02E 56(5) . . . . ?
Cu11 C41 C020 Cu13 -119.8(10) . . . . ?
Cu11 C41 C020 C02T 60(4) . . . . ?
Cu12 O7 Cu27 Cu06 -46.4(6) . . . 3_666 ?
Cu12 O7 Cu27 V1 -178.4(7) . . . . ?
Cu12 O7 Cu27 Cu23 129.9(3) . . . . ?
Cu12 O7 Cu27 Cu28 -161.3(7) . . . 3_666 ?
Cu12 O7 Cu27 O12 -113.1(4) . . . 3_666 ?
Cu12 O7 Cu27 C40 92.6(9) . . . . ?
Cu12 C45 C01V Cu06 -128.5(4) 3_666 . . . ?
Cu12 C45 C01V C02F 56(3) 3_666 . . . ?
Cu12 C42 C021 Cu20 43(3) . . . 3_666 ?
Cu12 C42 C021 C02E -130(4) . . . . ?
Cu13 C41 C020 C02T 180(100) . . . . ?
Cu13 C020 C02T C03J -150.6(11) . . . . ?
Cu13 C020 C02T C53 91.3(13) . . . . ?
Cu13 C020 C02T C61 -28.1(14) . . . . ?
Cu13 C020 C02T C1 170.7(16) . . . . ?
Cu13 C020 C02T C53A 46.6(18) . . . . ?
Cu13 C020 C02T C61A -72.1(16) . . . . ?
Cu14 O10 Cu26 Cu05 -47.4(7) . . . . ?
Cu14 O10 Cu26 Cu22 129.3(4) . . . . ?
Cu14 O10 Cu26 V2 -179.3(7) . . . . ?
Cu14 O10 Cu26 Cu25 -159.4(9) . . . . ?
Cu14 O10 Cu26 C50 92.6(9) . . . . ?
Cu14 C49 C01U Cu05 128.1(3) . . . . ?
Cu14 C49 C01U C02A -54(2) . . . . ?
Cu14 C46 C025 Cu19 49(2) . . . . ?
Cu14 C46 C025 C02M -132(5) . . . . ?
Cu15 C45 C01V Cu06 110.4(5) . . . . ?
Cu15 C45 C01V C02F -65(3) . . . . ?
Cu15 C46 C025 Cu19 -131.5(7) . . . . ?
Cu15 C46 C025 C02M 48(6) . . . . ?
Cu15 C47 C02B Cu16 -121.5(11) . . . . ?
Cu15 C47 C02B C02H 55(5) . . . . ?
Cu16 C47 C02B C02H 176(4) . . . . ?
Cu16 C02B C02H C034 -66.4(16) . . . . ?
Cu16 C02B C02H C03A 53.7(17) . . . . ?
Cu16 C02B C02H C03H 177.0(12) . . . . ?
Cu17 C44 C026 C032 -179(4) . . . . ?
Cu17 C026 C032 C03R 153.9(12) . . . . ?
Cu17 C026 C032 C56 31.1(16) . . . . ?
Cu17 C026 C032 C55 -90.2(13) . . . . ?
Cu18 Cu10 O5 V3 92.6(5) . . . . ?
Cu18 Cu10 O5 Cu32 -76.9(6) . . . . ?
Cu18 Cu10 O5 Cu24 -88.3(7) . . . . ?
Cu18 C41 C020 Cu13 51.2(12) . . . . ?
Cu18 C41 C020 C02T -129(3) . . . . ?
Cu18 C01Y C02C C02S -59.0(14) . . . . ?
Cu18 C01Y C02C C03B 61.1(14) . . . . ?
Cu18 C01Y C02C C03I -176.8(11) . . . . ?
Cu19 C46 C025 C02M 179(100) . . . . ?
Cu19 C44 C026 Cu17 -57.5(11) . . . . ?
Cu19 C44 C026 C032 124(3) . . . . ?
Cu19 C025 C02M C038 -64.2(15) . . . . ?
Cu19 C025 C02M C03N 174.3(12) . . . . ?
Cu19 C025 C02M C03O 56.4(15) . . . . ?
Cu20 C42 C021 C02E -172(5) 3_666 . . . ?
Cu20 C021 C02E C02X -59.3(14) 3_666 . . . ?
Cu20 C021 C02E C037 57.4(13) 3_666 . . . ?
Cu20 C021 C02E C03C 179.1(10) 3_666 . . . ?
Cu20 C47 C02B Cu16 56.4(13) . . . . ?
Cu20 C47 C02B C02H -127(4) . . . . ?
Cu21 C029 C02G C030 176(5) . . . . ?
Cu21 C029 Cu24 Cu08 169.2(5) . . . 3_666 ?
Cu21 C029 Cu24 V3 -5.8(11) . . . . ?
Cu21 C029 Cu24 Cu29 89.3(4) . . . . ?
Cu21 C029 Cu24 O5 -51.9(12) . . . . ?
Cu21 C029 Cu33 Cu32 -76.9(7) . . . . ?
Cu21 C029 Cu33 P2 166.5(5) . . . 3_666 ?
Cu21 C029 Cu33 O16 116.3(16) . . . 3_666 ?
Cu21 C02G C030 C57 157.0(17) . . . . ?
Cu21 C02G C030 C58 -85.4(19) . . . . ?
Cu21 C02G C030 C59 35(2) . . . . ?
Cu21 C02G C030 C59A -41.4(18) . . . . ?
Cu21 C02G C030 C57A 75.3(16) . . . . ?
Cu21 C02G C030 C58A -165.1(15) . . . . ?
V3 O5 Cu24 Cu08 -132.5(4) . . . 3_666 ?
V3 O5 Cu24 Cu21 50.9(8) . . . . ?
V3 O5 Cu24 Cu29 -18.5(16) . . . . ?
V3 O5 Cu24 C029 87.7(13) . . . . ?
Cu22 Cu31 Cu34 Cu09 82.0(3) . . . . ?
Cu22 Cu31 Cu34 P1 -159.9(7) . . . . ?
Cu22 Cu31 Cu34 O11 130.4(5) . . . . ?
Cu22 Cu31 Cu34 O15 165(3) . . . . ?
Cu22 Cu31 Cu34 C50 -39.2(4) . . . . ?
Cu22 C50 Cu26 Cu05 -169.7(5) . . . . ?
Cu22 C50 Cu26 V2 3.9(11) . . . . ?
Cu22 C50 Cu26 Cu25 -89.3(4) . . . . ?
Cu22 C50 Cu26 O10 51.7(11) . . . . ?
Cu22 C50 Cu34 Cu09 22.7(9) . . . . ?
Cu22 C50 Cu34 Cu31 78.2(8) . . . . ?
Cu22 C50 Cu34 P1 -160.2(8) . . . . ?
Cu22 C50 Cu34 O11 68.4(11) . . . . ?
Cu22 C50 Cu34 O15 -116.4(14) . . . . ?
Cu22 C023 C02N C03M 53(2) . . . . ?
Cu22 C023 C02N C03P 176.5(12) . . . . ?
Cu22 C023 C02N C54 -62.8(18) . . . . ?
V1 O7 Cu27 Cu06 132.0(3) . . . 3_666 ?
V1 O7 Cu27 Cu23 -51.7(6) . . . . ?
V1 O7 Cu27 Cu28 17.2(12) . . . 3_666 ?
V1 O7 Cu27 O12 65.3(4) . . . 3_666 ?
V1 O7 Cu27 C40 -89.0(11) . . . . ?
V2 Cu31 Cu34 Cu09 13.3(9) . . . . ?
V2 Cu31 Cu34 P1 131.5(10) . . . . ?
V2 Cu31 Cu34 O11 61.7(9) . . . . ?
V2 Cu31 Cu34 O15 96(3) . . . . ?
V2 Cu31 Cu34 C50 -107.9(10) . . . . ?
V2 O10 Cu26 Cu05 131.9(3) . . . . ?
V2 O10 Cu26 Cu22 -51.4(8) . . . . ?
V2 O10 Cu26 Cu25 19.9(14) . . . . ?
V2 O10 Cu26 C50 -88.1(12) . . . . ?
Cu23 C40 C01Z C02O -170(5) . . . . ?
Cu23 C40 Cu27 Cu06 -168.9(4) . . . 3_666 ?
Cu23 C40 Cu27 V1 6.6(10) . . . . ?
Cu23 C40 Cu27 Cu28 -88.6(4) . . . 3_666 ?
Cu23 C40 Cu27 O7 52.9(10) . . . . ?
Cu23 C40 Cu27 O12 -97.9(4) . . . 3_666 ?
Cu23 C01Z C02O C03T -62.8(13) . . . . ?
Cu23 C01Z C02O C52 176.3(10) . . . . ?
Cu23 C01Z C02O C51 53.3(13) . . . . ?
Cu32 Cu21 O9 P3 97.1(5) . . . . ?
Cu32 Cu21 O9 Cu35 -28.8(10) . . . . ?
Cu32 V3 O2 Cu02 90.4(4) . . . . ?
Cu32 V3 O2 Cu03 -143.4(3) . . . . ?
Cu32 V3 O5 Cu10 -171.0(6) . . . . ?
Cu32 V3 O6 Cu06 116.8(4) . . . . ?
Cu32 V3 O6 Cu19 -117.3(4) . . . . ?
Cu32 V3 O12 Cu09 28.3(4) . . . 3_666 ?
Cu32 V3 O12 Cu30 -167.1(7) . . . 3_666 ?
Cu32 V3 O12 Cu35 -100.5(8) . . . . ?
Cu32 C029 C02G Cu21 -61(3) . . . . ?
Cu32 C029 C02G C030 115(5) . . . . ?
Cu32 C029 Cu33 P2 -116.6(9) . . . 3_666 ?
Cu32 C029 Cu33 O16 -166.8(19) . . . 3_666 ?
Cu25 Cu09 C028 Cu28 -120.5(4) . . . 3_666 ?
Cu25 Cu09 C028 Cu29 120.4(4) . . . 3_666 ?
Cu25 Cu22 O16 Cu29 -7.3(4) . . . 3_666 ?
Cu25 Cu22 O16 P2 -152.1(3) . . . . ?
Cu25 Cu23 O15 P1 -142.1(5) . . . . ?
Cu25 C50 C023 Cu22 -80.6(7) . . . . ?
Cu25 C50 C023 C02N 99(5) . . . . ?
Cu25 C50 Cu26 Cu05 -80.5(6) . . . . ?
Cu25 C50 Cu26 Cu22 89.3(4) . . . . ?
Cu25 C50 Cu26 V2 93.2(10) . . . . ?
Cu25 C50 Cu26 O10 141.0(10) . . . . ?
Cu31 Cu22 O16 P2 -92.3(5) . . . . ?
Cu31 Cu22 O16 Cu33 33.8(7) . . . 3_666 ?
Cu31 V2 O3 Cu03 -92.5(4) . . . . ?
Cu31 V2 O3 Cu04 143.5(3) . . . . ?
Cu31 V2 O4 Cu08 -113.9(4) . . . . ?
Cu31 V2 O4 Cu16 27.7(5) . . . . ?
Cu31 V2 O4 Cu20 117.0(4) . . . . ?
Cu31 V2 O10 Cu14 168.8(6) . . . . ?
Cu31 V2 O14 Cu09 -30.0(4) . . . . ?
Cu31 V2 O14 Cu32 171.0(8) . . . 3_666 ?
Cu31 C50 C023 Cu22 59(3) . . . . ?
Cu31 C50 C023 C02N -121(5) . . . . ?
Cu31 C50 Cu34 Cu09 -55.5(6) . . . . ?
Cu31 C50 Cu34 P1 121.6(13) . . . . ?
Cu31 C50 Cu34 O11 -9.8(7) . . . . ?
Cu31 C50 Cu34 O15 165.4(19) . . . . ?
Cu30 C40 C01Z C02O -107(5) . . . . ?
Cu30 C40 C01Z Cu36 34(3) . . . . ?
Cu28 Cu09 C028 Cu25 120.5(4) 3_666 . . . ?
Cu28 Cu09 C028 Cu29 -119.0(4) 3_666 . . 3_666 ?
Cu28 Cu21 O9 P3 149.6(5) . . . . ?
Cu28 Cu23 O15 Cu25 -8.6(4) 3_666 . . . ?
Cu28 Cu23 O15 P1 -150.7(3) 3_666 . . . ?
Cu28 C40 C01Z Cu23 -78.2(8) 3_666 . . . ?
Cu28 C40 C01Z C02O 112(5) 3_666 . . . ?
Cu28 C40 Cu27 Cu06 -80.4(5) 3_666 . . 3_666 ?
Cu28 C40 Cu27 V1 95.2(8) 3_666 . . . ?
Cu28 C40 Cu27 Cu23 88.6(4) 3_666 . . . ?
Cu28 C40 Cu27 O7 141.5(8) 3_666 . . . ?
Cu28 C40 Cu27 O12 -9.3(5) 3_666 . . 3_666 ?
Cu29 Cu09 C028 Cu25 -120.4(4) 3_666 . . . ?
Cu29 Cu09 C028 Cu28 119.0(4) 3_666 . . 3_666 ?
Cu29 Cu21 O9 Cu28 6.2(4) . . . . ?
Cu29 Cu21 O9 P3 155.8(3) . . . . ?
Cu29 Cu22 O16 P2 -144.8(6) 3_666 . . . ?
Cu29 C029 C02G Cu21 79.4(10) . . . . ?
Cu29 C029 C02G C030 -104(5) . . . . ?
Cu29 C029 Cu24 Cu08 79.9(6) . . . 3_666 ?
Cu29 C029 Cu24 Cu21 -89.3(4) . . . . ?
Cu29 C029 Cu24 V3 -95.1(10) . . . . ?
Cu29 C029 Cu24 O5 -141.2(11) . . . . ?
O1 V1 O7 Cu12 44.9(4) . . . . ?
O1 V1 O7 Cu30 -123.8(3) . . . . ?
O1 V1 O7 Cu27 -133.4(5) . . . . ?
O1 V1 O8 Cu05 84.7(3) . . . . ?
O1 V1 O8 Cu13 -135.2(3) . . . . ?
O1 V1 O8 Cu18 -46.9(4) . . . . ?
O1 V1 O11 Cu09 95.6(5) . . . . ?
O1 V1 O11 Cu31 -69.4(8) . . . . ?
O1 V1 O11 Cu34 -137.3(6) . . . . ?
O2 V3 O5 Cu10 -45.4(5) . . . . ?
O2 V3 O5 Cu32 125.5(4) . . . . ?
O2 V3 O5 Cu24 135.4(6) . . . . ?
O2 V3 O6 Cu06 -82.2(3) . . . . ?
O2 V3 O6 Cu17 133.9(3) . . . . ?
O2 V3 O6 Cu19 43.7(3) . . . . ?
O2 V3 O12 Cu09 -95.4(5) . . . 3_666 ?
O2 V3 O12 Cu30 69.2(7) . . . 3_666 ?
O2 V3 O12 Cu27 63.9(5) . . . 3_666 ?
O2 V3 O12 Cu35 135.9(8) . . . . ?
O3 V2 O4 Cu08 83.5(3) . . . . ?
O3 V2 O4 Cu16 -134.8(3) . . . . ?
O3 V2 O4 Cu20 -45.6(3) . . . . ?
O3 V2 O10 Cu14 45.0(5) . . . . ?
O3 V2 O10 Cu31 -123.8(4) . . . . ?
O3 V2 O10 Cu26 -134.2(6) . . . . ?
O3 V2 O14 Cu09 93.3(5) . . . . ?
O3 V2 O14 Cu32 -65.7(7) . . . 3_666 ?
O4 V2 O3 Cu01 -170.7(3) . . . . ?
O4 V2 O3 Cu03 69.8(3) . . . . ?
O4 V2 O3 Cu04 -54.3(3) . . . . ?
O4 V2 O10 Cu14 -71.5(5) . . . . ?
O4 V2 O10 Cu31 119.7(4) . . . . ?
O4 V2 O10 Cu26 109.3(6) . . . . ?
O4 V2 O14 Cu09 -152.2(4) . . . . ?
O4 V2 O14 Cu32 48.8(8) . . . 3_666 ?
O5 V3 O2 Cu01 -69.9(4) . . . . ?
O5 V3 O2 Cu02 49.6(3) . . . . ?
O5 V3 O2 Cu03 175.8(3) . . . . ?
O5 V3 O6 Cu06 160.0(2) . . . . ?
O5 V3 O6 Cu17 16.0(4) . . . . ?
O5 V3 O6 Cu19 -74.1(3) . . . . ?
O5 V3 O12 Cu09 26.1(6) . . . 3_666 ?
O5 V3 O12 Cu30 -169.3(6) . . . 3_666 ?
O5 V3 O12 Cu27 -174.7(4) . . . 3_666 ?
O5 V3 O12 Cu35 -102.7(8) . . . . ?
O6 V3 O2 Cu01 170.6(3) . . . . ?
O6 V3 O2 Cu02 -69.9(3) . . . . ?
O6 V3 O2 Cu03 56.3(3) . . . . ?
O6 V3 O5 Cu10 71.0(4) . . . . ?
O6 V3 O5 Cu32 -118.0(4) . . . . ?
O6 V3 O5 Cu24 -108.1(6) . . . . ?
O6 V3 O12 Cu09 149.1(4) . . . 3_666 ?
O6 V3 O12 Cu30 -46.3(7) . . . 3_666 ?
O6 V3 O12 Cu27 -51.7(5) . . . 3_666 ?
O6 V3 O12 Cu35 20.3(9) . . . . ?
O7 V1 O1 Cu01 68.9(4) . . . . ?
O7 V1 O1 Cu02 -174.7(3) . . . . ?
O7 V1 O1 Cu04 -50.3(3) . . . 3_666 ?
O7 V1 O8 Cu05 -156.4(3) . . . . ?
O7 V1 O8 Cu13 -16.3(4) . . . . ?
O7 V1 O8 Cu18 72.1(4) . . . . ?
O7 V1 O11 Cu09 -26.6(6) . . . . ?
O7 V1 O11 Cu31 168.3(7) . . . . ?
O7 V1 O11 Cu34 100.5(6) . . . . ?
O8 V1 O1 Cu01 -170.8(3) . . . . ?
O8 V1 O1 Cu02 -54.3(3) . . . . ?
O8 V1 O1 Cu04 70.1(3) . . . 3_666 ?
O8 V1 O7 Cu12 -71.7(4) . . . . ?
O8 V1 O7 Cu30 119.6(3) . . . . ?
O8 V1 O7 Cu27 110.0(5) . . . . ?
O8 V1 O11 Cu09 -150.0(4) . . . . ?
O8 V1 O11 Cu31 44.9(8) . . . . ?
O8 V1 O11 Cu34 -22.9(7) . . . . ?
O9 P3 O17 Cu06 70.7(7) . . . . ?
O9 P3 O19 Cu17 -100.2(6) . . . . ?
O9 P3 C02L C02W -55.4(9) . . . . ?
O9 P3 C02L C035 62.5(10) . . . . ?
O9 P3 C02L C036 -176.1(9) . . . . ?
O10 V2 O3 Cu01 69.5(4) . . . . ?
O10 V2 O3 Cu03 -50.0(3) . . . . ?
O10 V2 O3 Cu04 -174.1(3) . . . . ?
O10 V2 O4 Cu08 -157.8(3) . . . . ?
O10 V2 O4 Cu16 -16.2(4) . . . . ?
O10 V2 O4 Cu20 73.1(4) . . . . ?
O10 V2 O14 Cu09 -29.4(6) . . . . ?
O10 V2 O14 Cu32 171.6(7) . . . 3_666 ?
O11 Cu09 C028 Cu25 21.1(5) . . . . ?
O11 Cu09 C028 Cu28 -99.4(3) . . . 3_666 ?
O11 Cu09 C028 Cu29 141.5(3) . . . 3_666 ?
O11 V1 O1 Cu01 -55.2(4) . . . . ?
O11 V1 O1 Cu02 61.2(3) . . . . ?
O11 V1 O1 Cu04 -174.4(3) . . . 3_666 ?
O11 V1 O7 Cu12 167.2(4) . . . . ?
O11 V1 O7 Cu30 -1.5(4) . . . . ?
O11 V1 O7 Cu27 -11.0(6) . . . . ?
O11 V1 O8 Cu05 -32.4(4) . . . . ?
O11 V1 O8 Cu13 107.7(3) . . . . ?
O11 V1 O8 Cu18 -164.0(3) . . . . ?
O11 Cu31 Cu34 Cu09 -48.4(3) . . . . ?
O11 Cu31 Cu34 P1 69.7(8) . . . . ?
O11 Cu31 Cu34 O15 34(3) . . . . ?
O11 Cu31 Cu34 C50 -169.6(7) . . . . ?
O12 Cu09 C028 Cu25 142.2(2) 3_666 . . . ?
O12 Cu09 C028 Cu28 21.6(5) 3_666 . . 3_666 ?
O12 Cu09 C028 Cu29 -97.4(4) 3_666 . . 3_666 ?
O12 V3 O2 Cu01 54.0(4) . . . . ?
O12 V3 O2 Cu02 173.5(3) . . . . ?
O12 V3 O2 Cu03 -60.3(4) . . . . ?
O12 V3 O5 Cu10 -167.7(4) . . . . ?
O12 V3 O5 Cu32 3.3(5) . . . . ?
O12 V3 O5 Cu24 13.2(7) . . . . ?
O12 V3 O6 Cu06 35.9(4) . . . . ?
O12 V3 O6 Cu17 -108.1(4) . . . . ?
O12 V3 O6 Cu19 161.8(3) . . . . ?
O13 P2 O16 Cu22 128.2(4) . . . . ?
O13 P2 O16 Cu29 -4.2(6) . . . 3_666 ?
O13 P2 O16 Cu33 -2.7(6) . . . 3_666 ?
O13 P2 O21 Cu16 -17.7(8) . . . . ?
O13 P2 C02R C02U 176.2(10) . . . . ?
O13 P2 C02R C02Y 57.5(11) . . . . ?
O13 P2 C02R C03G -64.1(11) . . . . ?
O14 Cu09 C028 Cu25 -98.9(4) . . . . ?
O14 Cu09 C028 Cu28 140.6(3) . . . 3_666 ?
O14 Cu09 C028 Cu29 21.6(4) . . . 3_666 ?
O14 V2 O3 Cu01 -55.5(4) . . . . ?
O14 V2 O3 Cu03 -174.9(3) . . . . ?
O14 V2 O3 Cu04 61.0(3) . . . . ?
O14 V2 O4 Cu08 -33.6(4) . . . . ?
O14 V2 O4 Cu16 108.0(4) . . . . ?
O14 V2 O4 Cu20 -162.7(3) . . . . ?
O14 V2 O10 Cu14 168.0(4) . . . . ?
O14 V2 O10 Cu31 -0.8(5) . . . . ?
O14 V2 O10 Cu26 -11.2(7) . . . . ?
O15 P1 O18 Cu13 111.7(6) . . . . ?
O15 P1 O18 Cu36 2.4(7) . . . . ?
O15 P1 O20 Cu05 -76.3(7) . . . . ?
O15 P1 C02D C02J 58.3(10) . . . . ?
O15 P1 C02D C031 -62.1(10) . . . . ?
O15 P1 C02D C03D 179.5(10) . . . . ?
O16 P2 O13 Cu08 -71.3(8) . . . . ?
O16 P2 O21 Cu16 107.2(6) . . . . ?
O16 P2 C02R C02U 56.8(11) . . . . ?
O16 P2 C02R C02Y -61.8(10) . . . . ?
O16 P2 C02R C03G 176.6(10) . . . . ?
O17 P3 O9 Cu21 -128.5(4) . . . . ?
O17 P3 O9 Cu28 10.7(6) . . . . ?
O17 P3 O9 Cu35 -0.2(6) . . . . ?
O17 P3 O19 Cu17 25.0(8) . . . . ?
O17 P3 C02L C02W -173.9(8) . . . . ?
O17 P3 C02L C035 -55.9(10) . . . . ?
O17 P3 C02L C036 65.5(10) . . . . ?
O18 P1 O15 Cu23 -1.0(5) . . . . ?
O18 P1 O15 Cu25 -127.5(5) . . . . ?
O18 P1 O15 Cu34 -123.6(5) . . . . ?
O18 P1 O15 Cu36 -2.4(6) . . . . ?
O18 P1 O20 Cu05 45.7(8) . . . . ?
O18 P1 C02D C02J -56.7(10) . . . . ?
O18 P1 C02D C031 -177.1(9) . . . . ?
O18 P1 C02D C03D 64.5(11) . . . . ?
O19 P3 O9 Cu21 -0.7(5) . . . . ?
O19 P3 O9 Cu28 138.5(5) . . . . ?
O19 P3 O9 Cu35 127.7(5) . . . . ?
O19 P3 O17 Cu06 -53.0(8) . . . . ?
O19 P3 C02L C02W 61.1(9) . . . . ?
O19 P3 C02L C035 179.1(9) . . . . ?
O19 P3 C02L C036 -59.6(11) . . . . ?
O20 P1 O15 Cu23 126.1(4) . . . . ?
O20 P1 O15 Cu25 -0.4(7) . . . . ?
O20 P1 O15 Cu34 3.6(6) . . . . ?
O20 P1 O15 Cu36 124.8(6) . . . . ?
O20 P1 O18 Cu13 -12.8(8) . . . . ?
O20 P1 O18 Cu36 -122.1(7) . . . . ?
O20 P1 C02D C02J 178.2(9) . . . . ?
O20 P1 C02D C031 57.7(10) . . . . ?
O20 P1 C02D C03D -60.6(12) . . . . ?
O21 P2 O13 Cu08 51.2(9) . . . . ?
O21 P2 O16 Cu22 0.7(5) . . . . ?
O21 P2 O16 Cu29 -131.7(5) . . . 3_666 ?
O21 P2 O16 Cu33 -130.2(5) . . . 3_666 ?
O21 P2 C02R C02U -58.6(11) . . . . ?
O21 P2 C02R C02Y -177.2(9) . . . . ?
O21 P2 C02R C03G 61.2(11) . . . . ?
C49 C01U C02A C02I 72(3) . . . . ?
C49 C01U C02A C02P -50(3) . . . . ?
C49 C01U C02A C02Q -169(2) . . . . ?
C43 Cu10 O5 V3 -54.7(9) . . . . ?
C43 Cu10 O5 Cu32 135.8(8) . . . . ?
C43 Cu10 O5 Cu24 124.4(9) . . . . ?
C43 C01Y C02C C02S 120(5) . . . . ?
C43 C01Y C02C C03B -120(5) . . . . ?
C43 C01Y C02C C03I 2(5) . . . . ?
C45 C01V C02F C033 39(3) . . . . ?
C45 C01V C02F C03E -76(3) . . . . ?
C45 C01V C02F C03F 163(2) . . . . ?
C48 Cu10 O5 V3 136.8(4) 3_666 . . . ?
C48 Cu10 O5 Cu32 -32.7(5) 3_666 . . . ?
C48 Cu10 O5 Cu24 -44.0(6) 3_666 . . . ?
C48 C01P C01X C027 67(3) . . . . ?
C48 C01P C01X C02K -173(2) . . . . ?
C48 C01P C01X C02Z -55(3) . . . . ?
C46 C025 C02M C038 117(6) . . . . ?
C46 C025 C02M C03N -5(6) . . . . ?
C46 C025 C02M C03O -123(6) . . . . ?
C42 C021 C02E C02X 112(5) . . . . ?
C42 C021 C02E C037 -131(5) . . . . ?
C42 C021 C02E C03C -9(5) . . . . ?
C40 Cu23 O15 Cu25 25(2) . . . . ?
C40 Cu23 O15 P1 -117(2) . . . . ?
C40 C01Z C02O C03T 106(5) . . . . ?
C40 C01Z C02O C52 -15(5) . . . . ?
C40 C01Z C02O C51 -138(5) . . . . ?
C40 C01Z C02O C52A -84(5) . . . . ?
C40 C01Z C02O C03U 32(5) . . . . ?
C40 C01Z C02O C51A 153(5) . . . . ?
C41 C020 C02T C03J 30(4) . . . . ?
C41 C020 C02T C53 -89(4) . . . . ?
C41 C020 C02T C61 152(3) . . . . ?
C41 C020 C02T C1 -9(4) . . . . ?
C41 C020 C02T C53A -133(4) . . . . ?
C41 C020 C02T C61A 108(4) . . . . ?
C50 Cu22 O16 Cu29 25(2) . . . 3_666 ?
C50 Cu22 O16 P2 -120.3(19) . . . . ?
C50 Cu22 O16 Cu33 6(2) . . . 3_666 ?
C50 Cu31 Cu34 Cu09 121.2(6) . . . . ?
C50 Cu31 Cu34 P1 -120.7(10) . . . . ?
C50 Cu31 Cu34 O11 169.6(7) . . . . ?
C50 Cu31 Cu34 O15 -156(3) . . . . ?
C50 C023 C02N C03M -126(5) . . . . ?
C50 C023 C02N C03P -3(6) . . . . ?
C50 C023 C02N C54 118(5) . . . . ?
C01Z Cu23 O15 Cu25 -138.0(8) . . . . ?
C01Z Cu23 O15 P1 79.8(10) . . . . ?
C01Z C40 Cu27 Cu06 122.4(15) . . . 3_666 ?
C01Z C40 Cu27 V1 -62(2) . . . . ?
C01Z C40 Cu27 Cu23 -68.7(15) . . . . ?
C01Z C40 Cu27 Cu28 -157.3(18) . . . 3_666 ?
C01Z C40 Cu27 O7 -16(2) . . . . ?
C01Z C40 Cu27 O12 -166.6(15) . . . 3_666 ?
C44 C026 C032 C03R -28(4) . . . . ?
C44 C026 C032 C56 -151(4) . . . . ?
C44 C026 C032 C55 88(4) . . . . ?
C44 C026 C032 C56A -104(4) . . . . ?
C44 C026 C032 C55A 138(4) . . . . ?
C44 C026 C032 C03S 14(4) . . . . ?
C023 Cu22 O16 Cu29 -131.3(8) . . . 3_666 ?
C023 Cu22 O16 P2 84.0(10) . . . . ?
C023 Cu22 O16 Cu33 -150.0(9) . . . 3_666 ?
C023 C50 Cu26 Cu05 122.8(16) . . . . ?
C023 C50 Cu26 Cu22 -67.5(15) . . . . ?
C023 C50 Cu26 V2 -64(2) . . . . ?
C023 C50 Cu26 Cu25 -156.8(18) . . . . ?
C023 C50 Cu26 O10 -16(2) . . . . ?
C023 C50 Cu34 Cu09 120.5(13) . . . . ?
C023 C50 Cu34 Cu31 176.0(15) . . . . ?
C023 C50 Cu34 P1 -62(2) . . . . ?
C023 C50 Cu34 O11 166.2(12) . . . . ?
C023 C50 Cu34 O15 -19(3) . . . . ?
C47 C02B C02H C034 118(4) . . . . ?
C47 C02B C02H C03A -122(4) . . . . ?
C47 C02B C02H C03H 1(5) . . . . ?
C029 Cu21 O9 Cu28 -14.7(18) . . . . ?
C029 Cu21 O9 P3 135.0(16) . . . . ?
C029 Cu21 O9 Cu35 9(2) . . . . ?
C029 C02G C030 C57 -19(6) . . . . ?
C029 C02G C030 C58 99(5) . . . . ?
C029 C02G C030 C59 -141(5) . . . . ?
C029 C02G C030 C59A 143(5) . . . . ?
C029 C02G C030 C57A -101(5) . . . . ?
C029 C02G C030 C58A 19(6) . . . . ?
C02D P1 O15 Cu23 -117.1(5) . . . . ?
C02D P1 O15 Cu25 116.4(6) . . . . ?
C02D P1 O15 Cu34 120.4(6) . . . . ?
C02D P1 O15 Cu36 -118.4(7) . . . . ?
C02D P1 O18 Cu13 -132.4(6) . . . . ?
C02D P1 O18 Cu36 118.3(7) . . . . ?
C02D P1 O20 Cu05 166.1(7) . . . . ?
C02G Cu21 O9 Cu28 129.5(9) . . . . ?
C02G Cu21 O9 P3 -80.8(10) . . . . ?
C02G Cu21 O9 Cu35 153.3(12) . . . . ?
C02G C029 Cu24 Cu08 -122.5(18) . . . 3_666 ?
C02G C029 Cu24 Cu21 68.3(17) . . . . ?
C02G C029 Cu24 V3 63(2) . . . . ?
C02G C029 Cu24 Cu29 158(2) . . . . ?
C02G C029 Cu24 O5 16(2) . . . . ?
C02G C029 Cu33 Cu32 -177.1(18) . . . . ?
C02G C029 Cu33 P2 66(2) . . . 3_666 ?
C02G C029 Cu33 O16 16(3) . . . 3_666 ?
C02L P3 O9 Cu21 116.4(5) . . . . ?
C02L P3 O9 Cu28 -104.4(6) . . . . ?
C02L P3 O9 Cu35 -115.2(6) . . . . ?
C02L P3 O17 Cu06 -173.8(6) . . . . ?
C02L P3 O19 Cu17 144.1(6) . . . . ?
C02R P2 O13 Cu08 171.8(7) . . . . ?
C02R P2 O16 Cu22 -115.8(5) . . . . ?
C02R P2 O16 Cu29 111.9(6) . . . 3_666 ?
C02R P2 O16 Cu33 113.4(6) . . . 3_666 ?
C02R P2 O21 Cu16 -137.0(6) . . . . ?
Cu27 V1 O1 Cu01 36.7(5) . . . . ?
Cu27 V1 O1 Cu02 153.1(3) . . . . ?
Cu27 V1 O1 Cu04 -82.5(4) . . . 3_666 ?
Cu27 V1 O7 Cu12 178.3(7) . . . . ?
Cu27 V1 O8 Cu05 -119.2(3) . . . . ?
Cu27 V1 O8 Cu13 20.9(4) . . . . ?
Cu27 V1 O8 Cu18 109.3(3) . . . . ?
Cu27 V1 O11 Cu09 -32.9(5) . . . . ?
Cu27 Cu23 O15 Cu25 63.3(5) . . . . ?
Cu27 Cu23 O15 P1 -78.8(6) . . . . ?
Cu27 C40 C01Z Cu23 72.9(14) . . . . ?
Cu27 C40 C01Z C02O -97(5) . . . . ?
Cu26 Cu22 O16 Cu29 63.5(6) . . . 3_666 ?
Cu26 Cu22 O16 P2 -81.3(6) . . . . ?
Cu26 V2 O3 Cu01 36.5(6) . . . . ?
Cu26 V2 O3 Cu03 -83.0(5) . . . . ?
Cu26 V2 O3 Cu04 153.0(4) . . . . ?
Cu26 V2 O4 Cu08 -119.7(3) . . . . ?
Cu26 V2 O4 Cu16 21.9(4) . . . . ?
Cu26 V2 O4 Cu20 111.2(3) . . . . ?
Cu26 V2 O10 Cu14 179.2(8) . . . . ?
Cu26 V2 O14 Cu09 -36.0(5) . . . . ?
Cu26 C50 C023 Cu22 71.0(15) . . . . ?
Cu26 C50 C023 C02N -110(5) . . . . ?
Cu24 Cu21 O9 Cu28 -62.6(6) . . . . ?
Cu24 Cu21 O9 P3 87.0(6) . . . . ?
Cu24 V3 O2 Cu01 -38.4(6) . . . . ?
Cu24 V3 O2 Cu02 81.1(5) . . . . ?
Cu24 V3 O2 Cu03 -152.7(4) . . . . ?
Cu24 V3 O5 Cu10 179.2(8) . . . . ?
Cu24 V3 O6 Cu06 122.5(3) . . . . ?
Cu24 V3 O6 Cu17 -21.4(4) . . . . ?
Cu24 V3 O6 Cu19 -111.6(3) . . . . ?
Cu24 V3 O12 Cu09 33.6(5) . . . 3_666 ?
Cu24 V3 O12 Cu27 -167.1(5) . . . 3_666 ?
Cu24 C029 C02G Cu21 -71.4(16) . . . . ?
Cu24 C029 C02G C030 105(5) . . . . ?
Cu33 P2 O13 Cu08 -73.1(7) 3_666 . . . ?
Cu33 P2 O16 Cu22 130.9(6) 3_666 . . . ?
Cu33 P2 O21 Cu16 67.6(8) 3_666 . . . ?
Cu33 P2 C02R C02U 99.8(10) 3_666 . . . ?
Cu33 P2 C02R C02Y -18.9(11) 3_666 . . . ?
Cu33 P2 C02R C03G -140.5(10) 3_666 . . . ?
Cu33 C029 C02G Cu21 112.1(16) . . . . ?
Cu33 C029 C02G C030 -71(6) . . . . ?
Cu34 P1 O15 Cu36 121.2(8) . . . . ?
Cu34 P1 O18 Cu13 68.5(8) . . . . ?
Cu34 P1 O18 Cu36 -40.8(8) . . . . ?
Cu34 P1 O20 Cu05 -73.7(7) . . . . ?
Cu34 P1 C02D C02J 102.7(11) . . . . ?
Cu34 P1 C02D C031 -17.7(12) . . . . ?
Cu34 P1 C02D C03D -136.1(11) . . . . ?
Cu34 C50 C023 Cu22 -109.7(15) . . . . ?
Cu34 C50 C023 C02N 70(6) . . . . ?
Cu35 P3 O9 Cu21 -128.4(6) . . . . ?
Cu35 P3 O17 Cu06 70.5(6) . . . . ?
Cu35 P3 C02L C02W -97.6(10) . . . . ?
Cu35 P3 C02L C035 20.3(12) . . . . ?
Cu35 P3 C02L C036 141.7(10) . . . . ?
Cu35 C40 C01Z C02O 87(6) 3_666 . . . ?
Cu35 C40 C01Z Cu36 -132(2) 3_666 . . . ?
Cu36 P1 O15 Cu34 -121.2(8) . . . . ?
Cu36 P1 O18 Cu13 109.3(8) . . . . ?
Cu36 P1 O20 Cu05 -15.7(12) . . . . ?
Cu36 P1 C02D C02J -0.2(14) . . . . ?
Cu36 P1 C02D C031 -120.6(12) . . . . ?
Cu36 P1 C02D C03D 121.0(12) . . . . ?
Cu36 C40 C01Z C02O -141(5) . . . . ?
Cu36 C01Z C02O C52A 137.9(18) . . . . ?
Cu36 C01Z C02O C03U -106.5(18) . . . . ?
Cu36 C01Z C02O C51A 14(2) . . . . ?

loop_
_smtbx_masks_void_nr
_smtbx_masks_void_average_x
_smtbx_masks_void_average_y
_smtbx_masks_void_average_z
_smtbx_masks_void_volume
_smtbx_masks_void_count_electrons
_smtbx_masks_void_content
1 0.000 0.000 0.500 708.4 0.0 '2 H2O'
2 0.500 0.500 1.000 708.4 0.0 '2 H2O'
